data_4134594
loop_
_publ_author_name
'Liu, Bo'
'B\"ockmann, Marcus'
'Jiang, Wei'
'Doltsinis, Nikos L.'
'Wang, Zhaohui'

_publ_section_title
;
 Perylene Diimide-Embedded Double [8]Helicenes.
;
_journal_name_full 'Journal of the American Chemical Society'
_journal_paper_doi 10.1021/jacs.0c00954
_journal_year 2020
_chemical_formula_moiety '4(C98 H78 N2 O4)'
_chemical_formula_sum 'C392 H312 N8 O16'
_chemical_formula_weight 5390.48
_space_group_crystal_system triclinic
_space_group_IT_number 2
_space_group_name_Hall '-P 1'
_space_group_name_H-M_alt 'P -1'
_atom_sites_solution_hydrogens geom
_atom_sites_solution_primary dual
_audit_creation_date 2019-09-04
_audit_creation_method
;
Olex2 1.2
(compiled 2018.05.29 svn.r3508 for OlexSys, GUI svn.r5506)
;
_cell_angle_alpha 70.914(2)
_cell_angle_beta 88.7450(10)
_cell_angle_gamma 88.2070(10)
_cell_formula_units_Z 2
_cell_length_a 16.3803(3)
_cell_length_b 29.3997(6)
_cell_length_c 34.6846(5)
_cell_measurement_reflns_used 45698
_cell_measurement_temperature 169.99(13)
_cell_measurement_theta_max 74.8130
_cell_measurement_theta_min 2.6830
_cell_volume 15776.1(5)
_computing_cell_refinement 'CrysAlisPro 1.171.40.14e (Rigaku OD, 2018)'
_computing_data_collection 'CrysAlisPro 1.171.40.14e (Rigaku OD, 2018)'
_computing_data_reduction 'CrysAlisPro 1.171.40.14e (Rigaku OD, 2018)'
_computing_molecular_graphics 'Olex2 (Dolomanov et al., 2009)'
_computing_publication_material 'Olex2 (Dolomanov et al., 2009)'
_computing_structure_refinement 'ShelXL (Sheldrick, 2015)'
_computing_structure_solution 'ShelXT (Sheldrick, 2015)'
_diffrn_ambient_environment N~2~
_diffrn_ambient_temperature 169.99(13)
_diffrn_detector 'CCD plate'
_diffrn_detector_type HyPix
_diffrn_measured_fraction_theta_full 0.976
_diffrn_measured_fraction_theta_max 0.976
_diffrn_measurement_details
;
List of Runs (angles in degrees, time in seconds):

  # Type    Start    End  Width  t~exp~   \w     \q     \k     \f   Frames
--------------------------------------------------------------------------
  1  \w    -19.00   6.00   0.50    2.00    --   46.95 -73.00  60.00   50
  2  \w     21.00  47.00   0.50    2.00    --   46.95 -73.00  60.00   52
  3  \w     18.00  89.00   0.50    2.00    --   46.95-125.00  60.00  142
  4  \w     57.00  87.00   0.50    5.00    --  103.25 -73.00  60.00   60
  5  \w     45.00 115.00   0.50    5.00    --  103.25 -15.00   0.00  140
  6  \w     47.00 106.00   0.50    5.00    --  103.25 -94.00-120.00  118
  7  \w     90.00 117.00   0.50    5.00    --  103.25-125.00 -90.00   54
  8  \w     36.00  67.00   0.50    5.00    --  103.25-125.00 -90.00   62
  9  \w     42.00 117.00   0.50    5.00    --  103.25-125.00-150.00  150
 10  \w     32.00 107.00   0.50    5.00    --  103.25 -77.00-120.00  150
 11  \w     21.00  93.00   0.50    2.00    --   46.95-125.00 -90.00  144
 12  \w     32.00 103.00   0.50    5.00    --  103.25 -94.00  60.00  142
 13  \w     41.00  98.00   0.50    5.00    --  103.25 -94.00 120.00  114
 14  \w     38.00 117.00   0.50    5.00    --  103.25-125.00  60.00  158
 15  \w    143.00 168.00   0.50    5.00    --  103.25  15.00 120.00   50
 16  \w     92.00 157.00   0.50    5.00    --  103.25  45.00 150.00  130
 17  \w     31.00 112.00   0.50    2.00    --   46.95  73.00-170.00  162
 18  \w     83.00 146.00   0.50    5.00    --  103.25  73.00-170.00  126
 19  \w    -67.00  12.00   0.50    2.00    --  -46.95  73.00-170.00  158
 20  \w    -78.00 -53.00   0.50    5.00    --  -99.00  73.00-170.00   50
 21  \w   -115.00 -31.00   0.50    5.00    --  -99.00 125.00 -60.00  168
 22  \w    -92.00 -65.00   0.50    5.00    --  -99.00  45.00  30.00   54
 23  \w   -115.00 -28.00   0.50    2.00    --  -46.95 -73.00  60.00  174
 24  \w   -116.00 -71.00   0.50    2.00    --  -46.95-125.00  30.00   90
 25  \w   -162.00 -79.00   0.50    5.00    --  -99.00 -73.00  60.00  166
 26  \w   -161.00 -93.00   0.50    5.00    --  -99.00 -45.00   0.00  136
 27  \w   -157.00 -86.00   0.50    5.00    --  -99.00 -45.00 -90.00  142
 28  \w   -115.00 -71.00   0.50    2.00    --  -46.95-125.00-150.00   88
 29  \w   -164.00 -94.00   0.50    5.00    --  -99.00 -45.00 -60.00  140
;
_diffrn_measurement_device 'four-circle diffractometer'
_diffrn_measurement_device_type 'XtaLAB Synergy R, HyPix'
_diffrn_measurement_method '\w scans'
_diffrn_orient_matrix_type 'CrysAlisPro convention (1999,Acta A55,543-557)'
_diffrn_orient_matrix_UB_11 -0.0811149000
_diffrn_orient_matrix_UB_12 0.0240401000
_diffrn_orient_matrix_UB_13 0.0073237000
_diffrn_orient_matrix_UB_21 -0.0129303000
_diffrn_orient_matrix_UB_22 -0.0414875000
_diffrn_orient_matrix_UB_23 0.0402812000
_diffrn_orient_matrix_UB_31 0.0459187000
_diffrn_orient_matrix_UB_32 0.0278822000
_diffrn_orient_matrix_UB_33 0.0230893000
_diffrn_radiation_monochromator mirror
_diffrn_radiation_probe x-ray
_diffrn_radiation_type CuK\a
_diffrn_radiation_wavelength 1.54184
_diffrn_reflns_av_R_equivalents 0.0797
_diffrn_reflns_av_unetI/netI 0.0711
_diffrn_reflns_Laue_measured_fraction_full 0.976
_diffrn_reflns_Laue_measured_fraction_max 0.976
_diffrn_reflns_limit_h_max 19
_diffrn_reflns_limit_h_min -19
_diffrn_reflns_limit_k_max 34
_diffrn_reflns_limit_k_min -34
_diffrn_reflns_limit_l_max 41
_diffrn_reflns_limit_l_min -41
_diffrn_reflns_number 166904
_diffrn_reflns_point_group_measured_fraction_full 0.976
_diffrn_reflns_point_group_measured_fraction_max 0.976
_diffrn_reflns_theta_full 66.049
_diffrn_reflns_theta_max 66.049
_diffrn_reflns_theta_min 2.696
_diffrn_source 'Rotating-anode X-ray tube'
_diffrn_source_type 'PhotonJet R (Cu) X-ray Source'
_exptl_absorpt_coefficient_mu 0.529
_exptl_absorpt_correction_T_max 1.00000
_exptl_absorpt_correction_T_min 0.29076
_exptl_absorpt_correction_type multi-scan
_exptl_absorpt_process_details
;
CrysAlisPro 1.171.40.14e (Rigaku Oxford Diffraction, 2018)
Empirical absorption correction using spherical harmonics,
 implemented in SCALE3 ABSPACK scaling algorithm.
;
_exptl_crystal_colour 'fluorescent light blue'
_exptl_crystal_density_diffrn 1.135
_exptl_crystal_description cube
_exptl_crystal_F_000 5696
_exptl_crystal_size_max 0.4
_exptl_crystal_size_mid 0.38
_exptl_crystal_size_min 0.33
_refine_diff_density_max 1.948
_refine_diff_density_min -0.670
_refine_diff_density_rms 0.211
_refine_ls_extinction_method none
_refine_ls_goodness_of_fit_ref 1.782
_refine_ls_hydrogen_treatment constr
_refine_ls_matrix_type fullcycle
_refine_ls_number_parameters 3741
_refine_ls_number_reflns 53748
_refine_ls_number_restraints 1196
_refine_ls_restrained_S_all 23.970
_refine_ls_R_factor_all 0.2294
_refine_ls_R_factor_gt 0.1979
_refine_ls_shift/su_max 0.012
_refine_ls_shift/su_mean 0.001
_refine_ls_structure_factor_coef Fsqd
_refine_ls_weighting_details 'w=1/[\s^2^(Fo^2^)+(0.2000P)^2^] where P=(Fo^2^+2Fc^2^)/3'
_refine_ls_weighting_scheme calc
_refine_ls_wR_factor_gt 0.4492
_refine_ls_wR_factor_ref 0.4780
_reflns_Friedel_coverage 0.000
_reflns_number_gt 32654
_reflns_number_total 53748
_reflns_threshold_expression 'I > 2\s(I)'
_cod_data_source_file ja0c00954_si_004.cif
_cod_data_source_block tx1116-a_sq
_cod_database_code 4134594
_shelx_shelxl_version_number 2018/3
_chemical_oxdiff_formula CHON
_chemical_oxdiff_usercomment CHON
_shelx_space_group_comment
;
The symmetry employed for this shelxl refinement is uniquely defined
by the following loop, which should always be used as a source of
symmetry information in preference to the above space-group names.
They are only intended as comments.
;
_shelx_estimated_absorpt_t_max 0.845
_shelx_estimated_absorpt_t_min 0.816
_reflns_odcompleteness_completeness 99.68
_reflns_odcompleteness_iscentric 1
_reflns_odcompleteness_theta 66.97
_olex2_refinement_description
;
1. Fixed Uiso
 At 1.2 times of:
  All C(H) groups, All C(H,H) groups
 At 1.5 times of:
  All C(H,H,H) groups
2. Restrained distances
 H10N-H7DA_$1 = H10N-H7DB_$2 = H1H-H2HB = H3HA-H5HB
 2.16 with sigma of 0.01
 H11U-H132_$3
 2.16 with sigma of 0.01
 C6A-C6C_$2
 3.25 with sigma of 0.02
 C1H-C3H = C3H-C5H = C2H-C4H = C4H-C6H = C2H-C7H
 2.54 with sigma of 0.03
 C1H-C2H = C2H-C3H = C3H-C4H = C4H-C5H = C5H-C6H
 1.53 with sigma of 0.02
 C1G-C8G = C8G-C10G = C7G-C9G = C9G-C11G
 2.54 with sigma of 0.03
 C1G-C3G = C3G-C5G = C2G-C4G = C4G-C6G = C2G-C7G
 2.54 with sigma of 0.03
 C1G-C7G = C7G-C8G = C8G-C9G
 1.53 with sigma of 0.02
 C9G-C10G = C10G-C11G
 1.53 with sigma of 0.01
 C1G-C2G = C2G-C3G = C3G-C4G = C4G-C5G = C5G-C6G
 1.53 with sigma of 0.02
 C1F-C8F = C8F-C10F = C7F-C9F = C9F-C11F
 2.54 with sigma of 0.03
 C1F-C3F = C3F-C5F = C2F-C4F = C4F-C6F = C2F-C7F
 2.54 with sigma of 0.03
 C1F-C7F = C7F-C8F = C8F-C9F = C9F-C10F = C10F-C11F
 1.53 with sigma of 0.02
 C1F-C2F = C2F-C3F = C3F-C4F = C4F-C5F = C5F-C6F
 1.53 with sigma of 0.02
 C1E-C8E = C8E-C10E = C7E-C9E = C9E-C11E
 2.54 with sigma of 0.03
 C1E-C3E = C3E-C5E = C2E-C4E = C4E-C6E = C2E-C7E
 2.54 with sigma of 0.03
 C1E-C7E = C7E-C8E = C8E-C9E = C9E-C10E = C10E-C11E
 1.53 with sigma of 0.02
 C1E-C2E = C2E-C3E = C3E-C4E = C4E-C5E = C5E-C6E
 1.53 with sigma of 0.02
 C1D-C8D = C8D-C10D = C7D-C9D = C9D-C11D
 2.54 with sigma of 0.03
 C1D-C3D = C3D-C5D = C2D-C4D = C4D-C6D = C2D-C7D
 2.54 with sigma of 0.03
 C1D-C7D = C7D-C8D = C8D-C9D = C9D-C10D = C10D-C11D
 1.53 with sigma of 0.02
 C1D-C2D = C2D-C3D = C3D-C4D = C4D-C5D = C5D-C6D
 1.53 with sigma of 0.02
 C1C-C8C = C8C-C10C = C7C-C9C = C9C-C11C
 2.54 with sigma of 0.03
 C1C-C3C = C3C-C5C = C2C-C4C = C4C-C6C = C2C-C7C
 2.54 with sigma of 0.03
 C1C-C7C = C7C-C8C = C8C-C9C = C9C-C10C = C10C-C11C
 1.53 with sigma of 0.02
 C1C-C2C = C2C-C3C = C3C-C4C = C4C-C5C = C5C-C6C
 1.53 with sigma of 0.02
 C1B-C8B = C8B-C10B = C7B-C9B = C9B-C11B
 2.54 with sigma of 0.03
 C1B-C3B = C3B-C5B = C2B-C4B = C4B-C6B = C2B-C7B
 2.54 with sigma of 0.03
 C1B-C7B = C7B-C8B = C8B-C9B = C9B-C10B = C10B-C11B
 1.53 with sigma of 0.02
 C1B-C2B = C2B-C3B = C3B-C4B = C4B-C5B = C5B-C6B
 1.53 with sigma of 0.02
 C1A-C8A = C8A-C10A = C7A-C9A = C9A-C11A
 2.54 with sigma of 0.03
 C1A-C3A = C3A-C5A = C2A-C4A = C4A-C6A = C2A-C7A
 2.54 with sigma of 0.03
 C1A-C7A = C7A-C8A = C8A-C9A = C9A-C10A = C10A-C11A
 1.53 with sigma of 0.02
 C1A-C2A = C2A-C3A = C3A-C4A = C4A-C5A = C5A-C6A
 1.53 with sigma of 0.02
 C1H-C8H = C8H-C10H = C7H-C9H = C9H-C11H
 2.54 with sigma of 0.03
 C1H-C7H = C7H-C8H = C8H-C9H = C9H-C10H = C10H-C11H
 1.53 with sigma of 0.02
3. Uiso/Uaniso restraints and constraints
C5C \\sim C6C \\sim C146 \\sim C297: within 1.7A with sigma of 0.01 and sigma
for terminal atoms of 0.02
C1A \\sim C2A \\sim C3A \\sim C4A \\sim C5A \\sim C6A \\sim C7A \\sim C8A \\sim
C9A \\sim C10A \\sim C11A \\sim C1B \\sim C2B \\sim C3B \\sim C4B \\sim C5B
\\sim C6B \\sim C7B \\sim C8B \\sim C9B \\sim C10B \\sim C11B \\sim C1C \\sim
C2C \\sim C3C \\sim C4C \\sim C5C \\sim C6C \\sim C7C \\sim C8C \\sim C9C \\sim
C10C \\sim C11C \\sim C1D \\sim C2D \\sim C3D \\sim C4D \\sim C5D \\sim C6D
\\sim C7D \\sim C8D \\sim C9D \\sim C10D \\sim C11D \\sim C1E \\sim C2E \\sim
C3E \\sim C4E \\sim C5E \\sim C6E \\sim C7E \\sim C8E \\sim C9E \\sim C10E
\\sim C11E \\sim C1F \\sim C2F \\sim C3F \\sim C4F \\sim C5F \\sim C6F \\sim
C7F \\sim C8F \\sim C9F \\sim C10F \\sim C11F \\sim C1G \\sim C2G \\sim C3G
\\sim C4G \\sim C5G \\sim C6G \\sim C7G \\sim C8G \\sim C9G \\sim C10G \\sim
C11G \\sim C1H \\sim C2H \\sim C3H \\sim C4H \\sim C5H \\sim C6H \\sim C7H
\\sim C8H \\sim C9H \\sim C10H \\sim C11H: within 3.8A with sigma of 0.02 and
sigma for terminal atoms of 0.04
4. Others
 Fixed U11: C11G(0.206445)
 Fixed X: C7D(0.32203) C10G(0.471429)
 Fixed Y: C10G(0.779509)
5.a Ternary CH refined with riding coordinates:
 C1A(H1A), C1B(H1B), C1C(H1C), C1D(H1D), C1E(H1E), C1F(H1F), C1G(H1G), C1H(H1H)
5.b Secondary CH2 refined with riding coordinates:
 C2A(H2AA,H2AB), C3A(H3AA,H3AB), C4A(H4AA,H4AB), C5A(H5AA,H5AB), C7A(H7AA,
 H7AB), C8A(H8AA,H8AB), C9A(H9AA,H9AB), C10A(H10A,H10B), C2B(H2BA,H2BB),
 C3B(H3BA,H3BB), C4B(H4BA,H4BB), C5B(H5BA,H5BB), C7B(H7BA,H7BB), C8B(H8BA,H8BB),
  C9B(H9BA,H9BB), C10B(H10C,H10D), C2C(H2CA,H2CB), C3C(H3CA,H3CB), C4C(H4CA,
 H4CB), C5C(H5CA,H5CB), C7C(H7CA,H7CB), C8C(H8CA,H8CB), C9C(H9CA,H9CB),
 C10C(H10E,H10F), C2D(H2DA,H2DB), C3D(H3DA,H3DB), C4D(H4DA,H4DB), C5D(H5DA,
 H5DB), C7D(H7DA,H7DB), C8D(H8DA,H8DB), C9D(H9DA,H9DB), C10D(H10G,H10H),
 C2E(H2EA,H2EB), C3E(H3EA,H3EB), C4E(H4EA,H4EB), C5E(H5EA,H5EB), C7E(H7EA,H7EB),
  C8E(H8EA,H8EB), C9E(H9EA,H9EB), C10E(H10I,H10J), C2F(H2FA,H2FB), C3F(H3FA,
 H3FB), C4F(H4FA,H4FB), C5F(H5FA,H5FB), C7F(H7FA,H7FB), C8F(H8FA,H8FB),
 C9F(H9FA,H9FB), C10F(H10K,H10L), C2G(H2GA,H2GB), C3G(H3GA,H3GB), C4G(H4GA,
 H4GB), C5G(H5GA,H5GB), C7G(H7GA,H7GB), C8G(H8GA,H8GB), C9G(H9GA,H9GB),
 C10G(H10M,H10N), C2H(H2HA,H2HB), C3H(H3HA,H3HB), C4H(H4HA,H4HB), C5H(H5HA,
 H5HB), C7H(H7HA,H7HB), C8H(H8HA,H8HB), C9H(H9HA,H9HB), C10H(H10O,H10P)
5.c Me refined with riding coordinates:
 C6A(H6AA,H6AB,H6AC), C11A(H11A,H11B,H11C), C6B(H6BA,H6BB,H6BC), C11B(H11D,
 H11E,H11F), C6C(H6CA,H6CB,H6CC), C11C(H11G,H11H,H11I), C6D(H6DA,H6DB,H6DC),
 C11D(H11J,H11K,H11L), C6E(H6EA,H6EB,H6EC), C11E(H11M,H11N,H11O), C6F(H6FA,H6FB,
 H6FC), C11F(H11P,H11Q,H11R), C6G(H6GA,H6GB,H6GC), C11G(H11S,H11T,H11U),
 C6H(H6HA,H6HB,H6HC), C11H(H11V,H11W,H11X)
5.d Aromatic/amide H refined with riding coordinates:
 C10(H10), C13(H13), C14(H14), C16(H16), C17(H17), C19(H19), C20(H20),
 C22(H22), C23(H23), C25(H25), C26(H26), C28(H28), C29(H29), C30(H30), C31(H31),
  C39(H39), C47(H47), C52(H52), C55(H55), C56(H56), C58(H58), C59(H59),
 C61(H61), C62(H62), C65(H65), C66(H66), C69(H69), C70(H70), C72(H72), C73(H73),
  C74(H74), C75(H75), C81(H81), C89(H89), C90(H90), C91(H91), C92(H92),
 C94(H94), C95(H95), C97(H97), C98(H98), C100(H100), C101(H101), C103(H103),
 C104(H104), C106(H106), C107(H107), C110(H110), C120(H120), C124(H124),
 C129(H129), C130(H130), C132(H132), C133(H133), C135(H135), C136(H136),
 C139(H139), C140(H140), C143(H143), C144(H144), C146(H146), C147(H147),
 C148(H148), C149(H149), C161(H161), C162(H162), C171(H171), C176(H176),
 C177(H177), C178(H178), C180(H180), C181(H181), C183(H183), C184(H184),
 C186(H186), C187(H187), C193(H193), C194(H194), C195(H195), C196(H196),
 C200(H200), C205(H205), C206(H206), C208(H208), C209(H209), C214(H214),
 C215(H215), C216(H216), C217(H217), C219(H219), C220(H220), C222(H222),
 C223(H223), C225(H225), C226(H226), C227(H227), C237(H237), C240(H240),
 C241(H241), C243(H243), C244(H244), C246(H246), C247(H247), C249(H249),
 C250(H250), C252(H252), C253(H253), C255(H255), C256(H256), C257(H257),
 C258(H258), C266(H266), C273(H273), C275(H275), C282(H282), C283(H283),
 C285(H285), C286(H286), C288(H288), C289(H289), C290(H290), C291(H291),
 C294(H294), C295(H295), C297(H297), C298(H298), C299(H299), C300(H300)
;
_olex2_submission_special_instructions 'No special instructions were received'
_oxdiff_exptl_absorpt_empirical_details
;
Empirical correction (ABSPACK) includes:
- Absorption correction using spherical harmonics
- Frame scaling
;
_oxdiff_exptl_absorpt_empirical_full_max 3.162
_oxdiff_exptl_absorpt_empirical_full_min 0.331

loop_
_space_group_symop_operation_xyz
'x, y, z'
'-x, -y, -z'

loop_
_atom_site_label
_atom_site_type_symbol
_atom_site_fract_x
_atom_site_fract_y
_atom_site_fract_z
_atom_site_U_iso_or_equiv
_atom_site_adp_type
_atom_site_occupancy
_atom_site_site_symmetry_order
_atom_site_calc_flag
_atom_site_refinement_flags_posn
_atom_site_refinement_flags_adp
_atom_site_refinement_flags_occupancy
_atom_site_disorder_assembly
_atom_site_disorder_group
N1 N 0.0090(3) 0.23778(18) 0.10050(15) 0.0473(11) Uani 1 1 d . . . . .
N2 N 0.1917(4) -0.1077(2) 0.34888(19) 0.0664(15) Uani 1 1 d . . . . .
N3 N 0.0063(3) -0.1593(2) 0.27584(17) 0.0586(13) Uani 1 1 d . . . . .
N4 N 0.2589(3) 0.16790(17) 0.03502(15) 0.0450(11) Uani 1 1 d . . . . .
N5 N 0.2599(3) 0.56500(19) 0.16772(17) 0.0580(13) Uani 1 1 d . . . . .
N6 N 0.5014(3) 0.24039(17) 0.41950(15) 0.0454(11) Uani 1 1 d . . . . .
N7 N 0.4496(3) 0.6428(2) 0.21384(17) 0.0603(14) Uani 1 1 d . . . . .
N8 N 0.2603(3) 0.31929(17) 0.47911(15) 0.0446(11) Uani 1 1 d . . . . .
O1 O 0.1420(3) 0.25051(18) 0.08274(15) 0.0646(12) Uani 1 1 d . . . . .
O2 O -0.1251(2) 0.22169(18) 0.11923(15) 0.0645(12) Uani 1 1 d . . . . .
O3 O 0.3276(3) -0.0893(2) 0.33450(19) 0.0858(16) Uani 1 1 d . . . . .
O4 O 0.0589(4) -0.1195(2) 0.36689(19) 0.0895(17) Uani 1 1 d . . . . .
O5 O 0.1287(3) -0.19809(19) 0.27881(16) 0.0728(13) Uani 1 1 d . . . . .
O6 O -0.1170(3) -0.11813(18) 0.27074(16) 0.0736(14) Uani 1 1 d . . . . .
O7 O 0.3879(2) 0.13848(16) 0.05294(14) 0.0581(11) Uani 1 1 d . . . . .
O8 O 0.1287(3) 0.19379(15) 0.01623(14) 0.0579(11) Uani 1 1 d . . . . .
O9 O 0.3891(3) 0.5799(2) 0.14279(17) 0.0790(14) Uani 1 1 d . . . . .
O10 O 0.1331(3) 0.5491(2) 0.19555(18) 0.0822(15) Uani 1 1 d . . . . .
O11 O 0.6309(2) 0.26414(16) 0.39918(14) 0.0560(11) Uani 1 1 d . . . . .
O12 O 0.3695(2) 0.21765(17) 0.43753(14) 0.0598(11) Uani 1 1 d . . . . .
O13 O 0.5740(3) 0.60662(19) 0.21547(16) 0.0738(14) Uani 1 1 d . . . . .
O14 O 0.3210(3) 0.67672(18) 0.21572(16) 0.0717(13) Uani 1 1 d . . . . .
O15 O 0.3949(3) 0.29523(15) 0.48633(14) 0.0575(11) Uani 1 1 d . . . . .
O16 O 0.1282(2) 0.34769(15) 0.47094(14) 0.0577(11) Uani 1 1 d . . . . .
C1A C -0.0155(4) 0.2799(3) 0.0655(2) 0.0649(17) Uani 1 1 d D U . . .
H1A H 0.036369 0.295743 0.055981 0.078 Uiso 1 1 calc R . . . .
C2A C -0.0419(8) 0.2651(4) 0.0297(3) 0.116(3) Uani 1 1 d D U . . .
H2AA H -0.000758 0.243142 0.024721 0.139 Uiso 1 1 calc R . . . .
H2AB H -0.092455 0.247842 0.036980 0.139 Uiso 1 1 calc R . . . .
C3A C -0.0541(8) 0.3058(5) -0.0080(3) 0.127(3) Uani 1 1 d D U . . .
H3AA H -0.048109 0.334488 -0.000440 0.153 Uiso 1 1 calc R . . . .
H3AB H -0.111150 0.305312 -0.014711 0.153 Uiso 1 1 calc R . . . .
C4A C -0.0085(10) 0.3151(6) -0.0472(4) 0.167(5) Uani 1 1 d D U . . .
H4AA H -0.046516 0.307682 -0.065271 0.200 Uiso 1 1 calc R . . . .
H4AB H -0.002801 0.349734 -0.057569 0.200 Uiso 1 1 calc R . . . .
C5A C 0.0692(10) 0.2958(7) -0.0558(5) 0.185(5) Uani 1 1 d D U . . .
H5AA H 0.078658 0.264620 -0.035261 0.222 Uiso 1 1 calc R . . . .
H5AB H 0.111676 0.316797 -0.053160 0.222 Uiso 1 1 calc R . . . .
C6A C 0.0780(12) 0.2898(8) -0.0977(5) 0.202(7) Uani 1 1 d D U . . .
H6AA H 0.131514 0.276779 -0.100454 0.302 Uiso 1 1 calc R . . . .
H6AB H 0.037546 0.268188 -0.100486 0.302 Uiso 1 1 calc R . . . .
H6AC H 0.070646 0.320494 -0.118430 0.302 Uiso 1 1 calc R . . . .
C7A C -0.0667(6) 0.3184(4) 0.0752(3) 0.099(2) Uani 1 1 d D U . . .
H7AA H -0.122456 0.307734 0.080770 0.119 Uiso 1 1 calc R . . . .
H7AB H -0.067105 0.347371 0.051605 0.119 Uiso 1 1 calc R . . . .
C8A C -0.0351(6) 0.3301(3) 0.1118(3) 0.090(2) Uani 1 1 d D U . . .
H8AA H -0.043585 0.303027 0.136444 0.109 Uiso 1 1 calc R . . . .
H8AB H 0.023141 0.335621 0.108461 0.109 Uiso 1 1 calc R . . . .
C9A C -0.0789(8) 0.3747(4) 0.1160(4) 0.125(3) Uani 1 1 d D U . . .
H9AA H -0.068443 0.401593 0.091491 0.150 Uiso 1 1 calc R . . . .
H9AB H -0.137245 0.369361 0.117554 0.150 Uiso 1 1 calc R . . . .
C10A C -0.0556(8) 0.3881(4) 0.1517(3) 0.115(3) Uani 1 1 d D U . . .
H10A H 0.003289 0.390913 0.151043 0.138 Uiso 1 1 calc R . . . .
H10B H -0.069300 0.361722 0.176132 0.138 Uiso 1 1 calc R . . . .
C11A C -0.0931(9) 0.4337(5) 0.1561(4) 0.138(4) Uani 1 1 d D U . . .
H11A H -0.073113 0.438319 0.180327 0.208 Uiso 1 1 calc R . . . .
H11B H -0.078569 0.460622 0.132737 0.208 Uiso 1 1 calc R . . . .
H11C H -0.151454 0.431313 0.157928 0.208 Uiso 1 1 calc R . . . .
C1B C 0.2101(6) -0.1482(4) 0.3861(3) 0.102(3) Uani 1 1 d D U . . .
H1B H 0.159111 -0.165904 0.391831 0.122 Uiso 1 1 calc R . . . .
C2B C 0.2714(7) -0.1849(4) 0.3825(3) 0.112(3) Uani 1 1 d D U . . .
H2BA H 0.324614 -0.174279 0.387166 0.135 Uiso 1 1 calc R . . . .
H2BB H 0.260992 -0.214429 0.404665 0.135 Uiso 1 1 calc R . . . .
C3B C 0.2777(7) -0.1972(4) 0.3451(3) 0.106(3) Uani 1 1 d D U . . .
H3BA H 0.302131 -0.170772 0.323783 0.127 Uiso 1 1 calc R . . . .
H3BB H 0.223224 -0.201251 0.336423 0.127 Uiso 1 1 calc R . . . .
C4B C 0.3287(7) -0.2434(3) 0.3500(3) 0.106(3) Uani 1 1 d D U . . .
H4BA H 0.382261 -0.239765 0.359921 0.127 Uiso 1 1 calc R . . . .
H4BB H 0.302876 -0.269942 0.370563 0.127 Uiso 1 1 calc R . . . .
C5B C 0.3395(8) -0.2561(4) 0.3109(4) 0.125(3) Uani 1 1 d D U . . .
H5BA H 0.286312 -0.258148 0.299928 0.150 Uiso 1 1 calc R . . . .
H5BB H 0.369019 -0.230835 0.290766 0.150 Uiso 1 1 calc R . . . .
C6B C 0.3850(9) -0.3027(4) 0.3186(5) 0.147(5) Uani 1 1 d D U . . .
H6BA H 0.390874 -0.309772 0.293513 0.220 Uiso 1 1 calc R . . . .
H6BB H 0.437998 -0.300510 0.328986 0.220 Uiso 1 1 calc R . . . .
H6BC H 0.355391 -0.327791 0.338136 0.220 Uiso 1 1 calc R . . . .
C7B C 0.2186(9) -0.1316(4) 0.4223(3) 0.125(3) Uani 1 1 d D U . . .
H7BA H 0.183224 -0.103322 0.417660 0.150 Uiso 1 1 calc R . . . .
H7BB H 0.274176 -0.120860 0.421626 0.150 Uiso 1 1 calc R . . . .
C8B C 0.2021(8) -0.1636(4) 0.4653(3) 0.120(3) Uani 1 1 d D U . . .
H8BA H 0.147905 -0.176242 0.465964 0.144 Uiso 1 1 calc R . . . .
H8BB H 0.240417 -0.190703 0.471116 0.144 Uiso 1 1 calc R . . . .
C9B C 0.2061(9) -0.1439(5) 0.4986(3) 0.134(4) Uani 1 1 d D U . . .
H9BA H 0.170177 -0.115647 0.492072 0.160 Uiso 1 1 calc R . . . .
H9BB H 0.261295 -0.133035 0.499045 0.160 Uiso 1 1 calc R . . . .
C10B C 0.1847(10) -0.1759(6) 0.5411(4) 0.165(5) Uani 1 1 d D U . . .
H10C H 0.134144 -0.192126 0.540806 0.198 Uiso 1 1 calc R . . . .
H10D H 0.227513 -0.200187 0.551288 0.198 Uiso 1 1 calc R . . . .
C11B C 0.1751(11) -0.1456(6) 0.5685(4) 0.157(5) Uani 1 1 d D U . . .
H11D H 0.161417 -0.165652 0.595621 0.235 Uiso 1 1 calc R . . . .
H11E H 0.225400 -0.129821 0.568837 0.235 Uiso 1 1 calc R . . . .
H11F H 0.132318 -0.121784 0.558387 0.235 Uiso 1 1 calc R . . . .
C1C C -0.0288(4) -0.2034(2) 0.3050(2) 0.0620(16) Uani 1 1 d D U . . .
H1C H -0.083441 -0.193022 0.311208 0.074 Uiso 1 1 calc R . . . .
C2C C -0.0441(6) -0.2400(3) 0.2858(3) 0.087(2) Uani 1 1 d D U . . .
H2CA H -0.073297 -0.265855 0.305484 0.104 Uiso 1 1 calc R . . . .
H2CB H 0.008350 -0.253393 0.280747 0.104 Uiso 1 1 calc R . . . .
C3C C -0.0910(7) -0.2254(4) 0.2465(3) 0.101(3) Uani 1 1 d D U . . .
H3CA H -0.061232 -0.200572 0.226020 0.121 Uiso 1 1 calc R . . . .
H3CB H -0.143368 -0.211351 0.250858 0.121 Uiso 1 1 calc R . . . .
C4C C -0.1059(8) -0.2659(4) 0.2299(3) 0.118(3) Uani 1 1 d D U . . .
H4CA H -0.133952 -0.291444 0.250485 0.141 Uiso 1 1 calc R . . . .
H4CB H -0.053937 -0.278890 0.223793 0.141 Uiso 1 1 calc R . . . .
C5C C -0.1568(9) -0.2484(5) 0.1917(4) 0.141(4) Uani 1 1 d D U . . .
H5CA H -0.202251 -0.229325 0.197102 0.169 Uiso 1 1 calc R . . . .
H5CB H -0.123539 -0.226747 0.170467 0.169 Uiso 1 1 calc R . . . .
C6C C -0.1910(12) -0.2838(7) 0.1745(5) 0.209(7) Uani 1 1 d D U . . .
H6CA H -0.221493 -0.267093 0.150447 0.314 Uiso 1 1 calc R . . . .
H6CB H -0.147242 -0.302368 0.167579 0.314 Uiso 1 1 calc R . . . .
H6CC H -0.226405 -0.304961 0.194366 0.314 Uiso 1 1 calc R . . . .
C7C C 0.0121(6) -0.2205(4) 0.3450(3) 0.099(3) Uani 1 1 d D U . . .
H7CA H 0.034222 -0.193031 0.350545 0.119 Uiso 1 1 calc R . . . .
H7CB H 0.057473 -0.241912 0.343630 0.119 Uiso 1 1 calc R . . . .
C8C C -0.0449(6) -0.2469(4) 0.3803(2) 0.100(3) Uani 1 1 d D U . . .
H8CA H -0.052555 -0.279563 0.380604 0.120 Uiso 1 1 calc R . . . .
H8CB H -0.097778 -0.230420 0.377446 0.120 Uiso 1 1 calc R . . . .
C9C C -0.0036(8) -0.2471(5) 0.4204(4) 0.138(4) Uani 1 1 d D U . . .
H9CA H 0.025795 -0.217541 0.415253 0.166 Uiso 1 1 calc R . . . .
H9CB H -0.045384 -0.248286 0.440894 0.166 Uiso 1 1 calc R . . . .
C10C C 0.0535(8) -0.2886(4) 0.4359(4) 0.134(4) Uani 1 1 d D U . . .
H10E H 0.099124 -0.285315 0.416926 0.161 Uiso 1 1 calc R . . . .
H10F H 0.025873 -0.317994 0.437698 0.161 Uiso 1 1 calc R . . . .
C11C C 0.0855(9) -0.2923(5) 0.4779(4) 0.140(5) Uani 1 1 d D U . . .
H11G H 0.122424 -0.319554 0.487278 0.210 Uiso 1 1 calc R . . . .
H11H H 0.113649 -0.263486 0.476086 0.210 Uiso 1 1 calc R . . . .
H11I H 0.040485 -0.296127 0.496834 0.210 Uiso 1 1 calc R . . . .
C1D C 0.2909(5) 0.2114(3) 0.0048(2) 0.0683(18) Uani 1 1 d D U . . .
H1D H 0.238332 0.226614 -0.005927 0.082 Uiso 1 1 calc R . . . .
C2D C 0.3179(9) 0.2483(4) 0.0211(4) 0.130(3) Uani 1 1 d D U . . .
H2DA H 0.369312 0.237019 0.034796 0.156 Uiso 1 1 calc R . . . .
H2DB H 0.278513 0.250376 0.041748 0.156 Uiso 1 1 calc R . . . .
C3D C 0.3296(8) 0.2973(3) -0.0072(4) 0.123(3) Uani 1 1 d D U . . .
H3DA H 0.298965 0.299534 -0.031438 0.148 Uiso 1 1 calc R . . . .
H3DB H 0.386812 0.298767 -0.015301 0.148 Uiso 1 1 calc R . . . .
C4D C 0.3101(10) 0.3427(5) 0.0021(5) 0.172(5) Uani 1 1 d D U . . .
H4DA H 0.332157 0.339315 0.028641 0.207 Uiso 1 1 calc R . . . .
H4DB H 0.338446 0.368792 -0.017805 0.207 Uiso 1 1 calc R . . . .
C5D C 0.2218(10) 0.3571(6) 0.0023(6) 0.183(5) Uani 1 1 d D U . . .
H5DA H 0.201958 0.343740 0.030138 0.220 Uiso 1 1 calc R . . . .
H5DB H 0.193381 0.341073 -0.013688 0.220 Uiso 1 1 calc R . . . .
C6D C 0.1945(13) 0.4091(6) -0.0128(7) 0.217(9) Uani 1 1 d D U . . .
H6DA H 0.136176 0.411461 -0.010384 0.325 Uiso 1 1 calc R . . . .
H6DB H 0.219328 0.425958 0.003266 0.325 Uiso 1 1 calc R . . . .
H6DC H 0.210693 0.423273 -0.040857 0.325 Uiso 1 1 calc R . . . .
C7D C 0.322030 0.2041(3) -0.0321(3) 0.111(3) Uani 1 1 d D U . . .
H7DA H 0.379922 0.196774 -0.027796 0.133 Uiso 1 1 calc DR . . . .
H7DB H 0.317960 0.235356 -0.053221 0.133 Uiso 1 1 calc DR . . . .
C8D C 0.2923(6) 0.1698(3) -0.0502(3) 0.088(2) Uani 1 1 d D U . . .
H8DA H 0.303552 0.137813 -0.031309 0.105 Uiso 1 1 calc R . . . .
H8DB H 0.233337 0.174032 -0.052041 0.105 Uiso 1 1 calc R . . . .
C9D C 0.3232(6) 0.1710(4) -0.0900(3) 0.092(2) Uani 1 1 d D U . . .
H9DA H 0.306413 0.202007 -0.109057 0.110 Uiso 1 1 calc R . . . .
H9DB H 0.382318 0.171101 -0.088706 0.110 Uiso 1 1 calc R . . . .
C10D C 0.3040(9) 0.1358(4) -0.1082(3) 0.122(3) Uani 1 1 d D U . . .
H10G H 0.244896 0.134621 -0.108208 0.146 Uiso 1 1 calc R . . . .
H10H H 0.323150 0.104989 -0.089652 0.146 Uiso 1 1 calc R . . . .
C11D C 0.3317(6) 0.1376(4) -0.1486(3) 0.095(3) Uani 1 1 d D U . . .
H11J H 0.311724 0.110355 -0.154682 0.142 Uiso 1 1 calc R . . . .
H11K H 0.311394 0.166729 -0.168313 0.142 Uiso 1 1 calc R . . . .
H11L H 0.390322 0.136843 -0.149597 0.142 Uiso 1 1 calc R . . . .
C1E C 0.2276(6) 0.6080(4) 0.1346(3) 0.097(3) Uani 1 1 d D U . . .
H1E H 0.273706 0.622078 0.116652 0.116 Uiso 1 1 calc R . . . .
C2E C 0.1921(7) 0.6475(3) 0.1532(3) 0.106(3) Uani 1 1 d D U . . .
H2EA H 0.138105 0.638615 0.164621 0.127 Uiso 1 1 calc R . . . .
H2EB H 0.227071 0.648953 0.174931 0.127 Uiso 1 1 calc R . . . .
C3E C 0.1872(8) 0.6965(4) 0.1206(4) 0.128(3) Uani 1 1 d D U . . .
H3EA H 0.237568 0.701531 0.104715 0.153 Uiso 1 1 calc R . . . .
H3EB H 0.142957 0.696829 0.102364 0.153 Uiso 1 1 calc R . . . .
C4E C 0.1735(8) 0.7371(4) 0.1373(4) 0.130(3) Uani 1 1 d D U . . .
H4EA H 0.227022 0.745797 0.143676 0.156 Uiso 1 1 calc R . . . .
H4EB H 0.153005 0.764314 0.114943 0.156 Uiso 1 1 calc R . . . .
C5E C 0.1211(10) 0.7341(5) 0.1724(5) 0.157(4) Uani 1 1 d D U . . .
H5EA H 0.143888 0.710636 0.196659 0.188 Uiso 1 1 calc R . . . .
H5EB H 0.067336 0.723696 0.168182 0.188 Uiso 1 1 calc R . . . .
C6E C 0.1140(9) 0.7841(5) 0.1782(5) 0.160(5) Uani 1 1 d D U . . .
H6EA H 0.079457 0.782187 0.201311 0.240 Uiso 1 1 calc R . . . .
H6EB H 0.167313 0.794048 0.182562 0.240 Uiso 1 1 calc R . . . .
H6EC H 0.090976 0.807071 0.154165 0.240 Uiso 1 1 calc R . . . .
C7E C 0.1657(7) 0.5949(4) 0.1092(4) 0.124(3) Uani 1 1 d D U . . .
H7EA H 0.159628 0.621498 0.083892 0.149 Uiso 1 1 calc R . . . .
H7EB H 0.113544 0.591267 0.123490 0.149 Uiso 1 1 calc R . . . .
C8E C 0.1844(8) 0.5496(5) 0.0987(4) 0.144(4) Uani 1 1 d D U . . .
H8EA H 0.176511 0.521979 0.123039 0.172 Uiso 1 1 calc R . . . .
H8EB H 0.241520 0.549375 0.090721 0.172 Uiso 1 1 calc R . . . .
C9E C 0.1321(9) 0.5438(6) 0.0644(5) 0.163(4) Uani 1 1 d D U . . .
H9EA H 0.156411 0.519623 0.053910 0.196 Uiso 1 1 calc R . . . .
H9EB H 0.127527 0.574039 0.042134 0.196 Uiso 1 1 calc R . . . .
C10E C 0.0439(9) 0.5275(7) 0.0843(5) 0.168(5) Uani 1 1 d D U . . .
H10I H 0.047760 0.497822 0.107142 0.202 Uiso 1 1 calc R . . . .
H10J H 0.017283 0.552296 0.093226 0.202 Uiso 1 1 calc R . . . .
C11E C -0.0030(11) 0.5200(7) 0.0471(5) 0.196(7) Uani 1 1 d D U . . .
H11M H -0.057595 0.510004 0.055604 0.294 Uiso 1 1 calc R . . . .
H11N H -0.004909 0.549750 0.024809 0.294 Uiso 1 1 calc R . . . .
H11O H 0.025297 0.495762 0.038601 0.294 Uiso 1 1 calc R . . . .
C1F C 0.5322(4) 0.1998(3) 0.4542(2) 0.0680(17) Uani 1 1 d D U . . .
H1F H 0.482194 0.183215 0.466208 0.082 Uiso 1 1 calc R . . . .
C2F C 0.5785(6) 0.1628(4) 0.4411(3) 0.097(2) Uani 1 1 d D U . . .
H2FA H 0.591256 0.135570 0.465152 0.116 Uiso 1 1 calc R . . . .
H2FB H 0.629838 0.176278 0.428779 0.116 Uiso 1 1 calc R . . . .
C3F C 0.5347(5) 0.1447(3) 0.4112(3) 0.083(2) Uani 1 1 d D U . . .
H3FA H 0.481085 0.134287 0.422411 0.100 Uiso 1 1 calc R . . . .
H3FB H 0.526834 0.171420 0.386155 0.100 Uiso 1 1 calc R . . . .
C4F C 0.5774(8) 0.1040(4) 0.4010(4) 0.114(3) Uani 1 1 d D U . . .
H4FA H 0.631582 0.114392 0.390632 0.137 Uiso 1 1 calc R . . . .
H4FB H 0.584247 0.077315 0.426135 0.137 Uiso 1 1 calc R . . . .
C5F C 0.5380(9) 0.0859(4) 0.3713(4) 0.126(3) Uani 1 1 d D U . . .
H5FA H 0.537594 0.111787 0.345352 0.151 Uiso 1 1 calc R . . . .
H5FB H 0.481519 0.079958 0.379926 0.151 Uiso 1 1 calc R . . . .
C6F C 0.5716(8) 0.0420(4) 0.3637(4) 0.133(4) Uani 1 1 d D U . . .
H6FA H 0.539161 0.035152 0.343654 0.199 Uiso 1 1 calc R . . . .
H6FB H 0.626939 0.047335 0.353837 0.199 Uiso 1 1 calc R . . . .
H6FC H 0.570536 0.015319 0.388613 0.199 Uiso 1 1 calc R . . . .
C7F C 0.5645(8) 0.2157(4) 0.4880(3) 0.126(3) Uani 1 1 d D U . . .
H7FA H 0.619836 0.226449 0.480802 0.151 Uiso 1 1 calc R . . . .
H7FB H 0.531707 0.243137 0.489353 0.151 Uiso 1 1 calc R . . . .
C8F C 0.5653(7) 0.1789(5) 0.5290(3) 0.125(3) Uani 1 1 d D U . . .
H8FA H 0.574279 0.147742 0.525444 0.150 Uiso 1 1 calc R . . . .
H8FB H 0.612396 0.184549 0.543160 0.150 Uiso 1 1 calc R . . . .
C9F C 0.4944(9) 0.1754(6) 0.5559(4) 0.154(4) Uani 1 1 d D U . . .
H9FA H 0.497251 0.143585 0.576263 0.185 Uiso 1 1 calc R . . . .
H9FB H 0.446543 0.176201 0.539666 0.185 Uiso 1 1 calc R . . . .
C10F C 0.4783(10) 0.2095(6) 0.5778(4) 0.163(4) Uani 1 1 d D U . . .
H10K H 0.532028 0.221422 0.579709 0.196 Uiso 1 1 calc R . . . .
H10L H 0.449751 0.235919 0.557802 0.196 Uiso 1 1 calc R . . . .
C11F C 0.4394(10) 0.2084(7) 0.6157(4) 0.168(6) Uani 1 1 d D U . . .
H11P H 0.441846 0.239562 0.618821 0.253 Uiso 1 1 calc R . . . .
H11Q H 0.383342 0.199770 0.615661 0.253 Uiso 1 1 calc R . . . .
H11R H 0.467081 0.185015 0.637958 0.253 Uiso 1 1 calc R . . . .
C1G C 0.4755(5) 0.6862(3) 0.1820(2) 0.078(2) Uani 1 1 d D U . . .
H1G H 0.529997 0.676422 0.174908 0.093 Uiso 1 1 calc R . . . .
C2G C 0.4944(8) 0.7270(4) 0.1973(3) 0.121(3) Uani 1 1 d D U . . .
H2GA H 0.519588 0.752177 0.175163 0.145 Uiso 1 1 calc R . . . .
H2GB H 0.443311 0.740125 0.204299 0.145 Uiso 1 1 calc R . . . .
C3G C 0.5490(7) 0.7144(4) 0.2333(3) 0.118(3) Uani 1 1 d D U . . .
H3GA H 0.598245 0.698540 0.227434 0.142 Uiso 1 1 calc R . . . .
H3GB H 0.521631 0.691744 0.256441 0.142 Uiso 1 1 calc R . . . .
C4G C 0.5722(10) 0.7575(5) 0.2446(4) 0.156(4) Uani 1 1 d D U . . .
H4GA H 0.607066 0.777746 0.223308 0.187 Uiso 1 1 calc R . . . .
H4GB H 0.523301 0.776173 0.246446 0.187 Uiso 1 1 calc R . . . .
C5G C 0.6164(11) 0.7432(6) 0.2847(5) 0.174(5) Uani 1 1 d D U . . .
H5GA H 0.655902 0.717682 0.285396 0.208 Uiso 1 1 calc R . . . .
H5GB H 0.577124 0.730238 0.306626 0.208 Uiso 1 1 calc R . . . .
C6G C 0.6603(13) 0.7838(7) 0.2927(6) 0.204(7) Uani 1 1 d D U . . .
H6GA H 0.686716 0.771833 0.318640 0.306 Uiso 1 1 calc R . . . .
H6GB H 0.700497 0.796344 0.271598 0.306 Uiso 1 1 calc R . . . .
H6GC H 0.621596 0.808919 0.292860 0.306 Uiso 1 1 calc R . . . .
C7G C 0.4327(8) 0.6967(5) 0.1437(3) 0.129(3) Uani 1 1 d D U . . .
H7GA H 0.378350 0.708850 0.147313 0.155 Uiso 1 1 calc R . . . .
H7GB H 0.426316 0.666547 0.138438 0.155 Uiso 1 1 calc R . . . .
C8G C 0.4701(8) 0.7315(5) 0.1065(3) 0.132(4) Uani 1 1 d D U . . .
H8GA H 0.520589 0.717064 0.100315 0.159 Uiso 1 1 calc R . . . .
H8GB H 0.484425 0.759874 0.113132 0.159 Uiso 1 1 calc R . . . .
C9G C 0.4202(9) 0.7474(6) 0.0692(4) 0.179(5) Uani 1 1 d D U . . .
H9GA H 0.402802 0.719677 0.062531 0.215 Uiso 1 1 calc R . . . .
H9GB H 0.371879 0.765117 0.073609 0.215 Uiso 1 1 calc R . . . .
C10G C 0.471429 0.779509 0.0343(4) 0.210(6) Uani 1 1 d D U . . .
H10M H 0.516337 0.760720 0.027978 0.252 Uiso 1 1 calc R . . . .
H10N H 0.494160 0.805048 0.042382 0.252 Uiso 1 1 calc DR . . . .
C11G C 0.4188(11) 0.8013(7) -0.0034(5) 0.239(9) Uani 1 1 d D U . . .
H11S H 0.451653 0.821451 -0.025248 0.359 Uiso 1 1 calc R . . . .
H11T H 0.396968 0.775960 -0.011559 0.359 Uiso 1 1 calc R . . . .
H11U H 0.374838 0.820193 0.002813 0.359 Uiso 1 1 calc DR . . . .
C1H C 0.2375(5) 0.2772(3) 0.5104(2) 0.0742(19) Uani 1 1 d D U . . .
H1H H 0.289428 0.258989 0.513513 0.089 Uiso 1 1 calc DR . . . .
C2H C 0.2309(8) 0.2836(4) 0.5545(3) 0.107(3) Uani 1 1 d D U . . .
H2HA H 0.182351 0.266941 0.567469 0.128 Uiso 1 1 calc R . . . .
H2HB H 0.277000 0.265690 0.569831 0.128 Uiso 1 1 calc DR . . . .
C3H C 0.2280(9) 0.3270(4) 0.5611(3) 0.125(3) Uani 1 1 d D U . . .
H3HA H 0.173908 0.341248 0.554094 0.150 Uiso 1 1 calc DR . . . .
H3HB H 0.266448 0.347929 0.542426 0.150 Uiso 1 1 calc R . . . .
C4H C 0.2471(8) 0.3267(4) 0.6054(3) 0.130(4) Uani 1 1 d D U . . .
H4HA H 0.302886 0.335986 0.607152 0.156 Uiso 1 1 calc R . . . .
H4HB H 0.239057 0.295030 0.625263 0.156 Uiso 1 1 calc R . . . .
C5H C 0.1839(7) 0.3650(4) 0.6129(3) 0.119(3) Uani 1 1 d D U . . .
H5HA H 0.198826 0.397038 0.595777 0.143 Uiso 1 1 calc R . . . .
H5HB H 0.129833 0.358987 0.605079 0.143 Uiso 1 1 calc DR . . . .
C6H C 0.1815(6) 0.3633(4) 0.6542(3) 0.107(3) Uani 1 1 d D U . . .
H6HA H 0.142623 0.387013 0.657431 0.160 Uiso 1 1 calc R . . . .
H6HB H 0.165636 0.331916 0.671267 0.160 Uiso 1 1 calc R . . . .
H6HC H 0.234597 0.369950 0.661970 0.160 Uiso 1 1 calc R . . . .
C7H C 0.1853(7) 0.2441(3) 0.4977(3) 0.108(3) Uani 1 1 d D U . . .
H7HA H 0.207274 0.241329 0.472379 0.129 Uiso 1 1 calc R . . . .
H7HB H 0.131059 0.258699 0.492191 0.129 Uiso 1 1 calc R . . . .
C8H C 0.1772(7) 0.1939(3) 0.5279(4) 0.112(3) Uani 1 1 d D U . . .
H8HA H 0.174275 0.197263 0.554844 0.135 Uiso 1 1 calc R . . . .
H8HB H 0.124450 0.182655 0.523278 0.135 Uiso 1 1 calc R . . . .
C9H C 0.2356(9) 0.1554(5) 0.5304(5) 0.161(4) Uani 1 1 d D U . . .
H9HA H 0.283367 0.164947 0.541515 0.193 Uiso 1 1 calc R . . . .
H9HB H 0.249364 0.160221 0.501982 0.193 Uiso 1 1 calc R . . . .
C10H C 0.2379(11) 0.1034(5) 0.5486(6) 0.184(6) Uani 1 1 d D U . . .
H10O H 0.184628 0.090517 0.547129 0.221 Uiso 1 1 calc R . . . .
H10P H 0.253343 0.094160 0.576975 0.221 Uiso 1 1 calc R . . . .
C11H C 0.3028(14) 0.0835(8) 0.5237(8) 0.258(10) Uani 1 1 d D U . . .
H11V H 0.306135 0.048984 0.534901 0.388 Uiso 1 1 calc R . . . .
H11W H 0.286755 0.092816 0.495699 0.388 Uiso 1 1 calc R . . . .
H11X H 0.355143 0.096442 0.525404 0.388 Uiso 1 1 calc R . . . .
C1 C 0.4173(3) 0.2467(2) 0.41457(18) 0.0443(13) Uani 1 1 d . . . . .
C2 C 0.3862(3) 0.2884(2) 0.38189(17) 0.0413(13) Uani 1 1 d . . . . .
C3 C 0.4411(3) 0.31838(19) 0.35278(17) 0.0382(12) Uani 1 1 d . . . . .
C4 C 0.4118(3) 0.35838(19) 0.32110(16) 0.0381(13) Uani 1 1 d . . . . .
C5 C 0.4677(3) 0.38659(18) 0.29096(15) 0.0343(11) Uani 1 1 d . . . . .
C6 C 0.4377(3) 0.4281(2) 0.26034(16) 0.0398(13) Uani 1 1 d . . . . .
C7 C 0.3512(3) 0.4409(2) 0.25947(16) 0.0400(13) Uani 1 1 d . . . . .
C8 C 0.3237(3) 0.4820(2) 0.23017(18) 0.0426(13) Uani 1 1 d . . . . .
C9 C 0.3751(3) 0.5121(2) 0.19999(19) 0.0500(14) Uani 1 1 d . . . . .
C10 C 0.4590(3) 0.4994(2) 0.20179(18) 0.0467(13) Uani 1 1 d . . . . .
H10 H 0.494391 0.518755 0.182395 0.056 Uiso 1 1 calc R . . . .
C11 C 0.4906(3) 0.4590(2) 0.23159(17) 0.0419(12) Uani 1 1 d . . . . .
C12 C 0.5790(3) 0.4479(2) 0.23492(16) 0.0415(13) Uani 1 1 d . . . . .
C13 C 0.6329(3) 0.4837(2) 0.21222(19) 0.0517(14) Uani 1 1 d . . . . .
H13 H 0.613083 0.511042 0.192151 0.062 Uiso 1 1 calc R . . . .
C14 C 0.7149(3) 0.4776(2) 0.22005(19) 0.0521(15) Uani 1 1 d . . . . .
H14 H 0.749391 0.502833 0.207309 0.063 Uiso 1 1 calc R . . . .
C15 C 0.7481(3) 0.4350(2) 0.24643(17) 0.0446(13) Uani 1 1 d . . . . .
C16 C 0.8326(3) 0.4307(2) 0.25718(18) 0.0498(14) Uani 1 1 d . . . . .
H16 H 0.866497 0.456670 0.245907 0.060 Uiso 1 1 calc R . . . .
C17 C 0.8630(3) 0.3901(3) 0.28306(19) 0.0539(17) Uani 1 1 d . . . . .
H17 H 0.914791 0.389748 0.293667 0.065 Uiso 1 1 calc R . . . .
C18 C 0.8171(3) 0.3464(2) 0.29503(18) 0.0510(15) Uani 1 1 d . . . . .
C19 C 0.8505(3) 0.3033(3) 0.3210(2) 0.0553(16) Uani 1 1 d . . . . .
H19 H 0.903079 0.302857 0.330711 0.066 Uiso 1 1 calc R . . . .
C20 C 0.8088(4) 0.2630(3) 0.3320(2) 0.0638(18) Uani 1 1 d . . . . .
H20 H 0.828123 0.235944 0.352628 0.077 Uiso 1 1 calc R . . . .
C21 C 0.7336(3) 0.2612(2) 0.3121(2) 0.0537(15) Uani 1 1 d . . . . .
C22 C 0.6943(4) 0.2155(3) 0.3221(2) 0.0669(18) Uani 1 1 d . . . . .
H22 H 0.715721 0.188416 0.341895 0.080 Uiso 1 1 calc R . . . .
C23 C 0.6257(4) 0.2129(3) 0.3020(2) 0.0659(19) Uani 1 1 d . . . . .
H23 H 0.594939 0.185236 0.310862 0.079 Uiso 1 1 calc R . . . .
C24 C 0.5996(3) 0.2526(2) 0.2670(2) 0.0563(17) Uani 1 1 d . . . . .
C25 C 0.5329(4) 0.2462(3) 0.2441(2) 0.0629(18) Uani 1 1 d . . . . .
H25 H 0.505725 0.217172 0.252680 0.075 Uiso 1 1 calc R . . . .
C26 C 0.5085(4) 0.2807(3) 0.2106(2) 0.0633(19) Uani 1 1 d . . . . .
H26 H 0.460987 0.276670 0.197984 0.076 Uiso 1 1 calc R . . . .
C27 C 0.5536(4) 0.3243(3) 0.1933(2) 0.0648(19) Uani 1 1 d . . . . .
C28 C 0.5357(5) 0.3570(3) 0.1556(3) 0.078(2) Uani 1 1 d . . . . .
H28 H 0.488418 0.353307 0.142690 0.094 Uiso 1 1 calc R . . . .
C29 C 0.5846(5) 0.3945(4) 0.1366(3) 0.088(2) Uani 1 1 d . . . . .
H29 H 0.568530 0.418470 0.112848 0.105 Uiso 1 1 calc R . . . .
C30 C 0.6623(5) 0.3955(3) 0.1549(2) 0.076(2) Uani 1 1 d . . . . .
H30 H 0.700988 0.417509 0.140732 0.091 Uiso 1 1 calc R . . . .
C31 C 0.6792(3) 0.3653(2) 0.19181(18) 0.0520(15) Uani 1 1 d . . . . .
H31 H 0.729198 0.367742 0.203116 0.062 Uiso 1 1 calc R . . . .
C32 C 0.6261(3) 0.3303(2) 0.21445(18) 0.0465(14) Uani 1 1 d . . . . .
C33 C 0.6411(3) 0.2963(2) 0.2546(2) 0.0537(16) Uani 1 1 d . . . . .
C34 C 0.7047(3) 0.3016(2) 0.28174(18) 0.0473(14) Uani 1 1 d . . . . .
C35 C 0.7384(3) 0.3486(2) 0.27956(17) 0.0433(13) Uani 1 1 d . . . . .
C36 C 0.6959(3) 0.3954(2) 0.26295(16) 0.0376(12) Uani 1 1 d . . . . .
C37 C 0.6090(3) 0.4041(2) 0.26286(16) 0.0379(12) Uani 1 1 d . . . . .
C38 C 0.5527(3) 0.37457(19) 0.29389(16) 0.0369(12) Uani 1 1 d . . . . .
C39 C 0.5800(3) 0.3383(2) 0.32795(17) 0.0403(13) Uani 1 1 d . . . . .
H39 H 0.635952 0.333174 0.331826 0.048 Uiso 1 1 calc R . . . .
C40 C 0.5264(3) 0.30897(18) 0.35701(15) 0.0342(11) Uani 1 1 d . . . . .
C41 C 0.5581(3) 0.2700(2) 0.39303(17) 0.0420(12) Uani 1 1 d . . . . .
C42 C 0.3261(3) 0.36984(19) 0.31923(16) 0.0376(12) Uani 1 1 d . . . . .
C43 C 0.2971(3) 0.4121(2) 0.29031(16) 0.0385(12) Uani 1 1 d . . . . .
C44 C 0.3441(4) 0.5541(2) 0.1683(2) 0.0571(15) Uani 1 1 d . . . . .
C45 C 0.2065(4) 0.5368(3) 0.1977(2) 0.0593(16) Uani 1 1 d . . . . .
C46 C 0.2374(3) 0.4959(2) 0.22910(18) 0.0452(13) Uani 1 1 d . . . . .
C47 C 0.1869(3) 0.4691(2) 0.2599(2) 0.0535(16) Uani 1 1 d . . . . .
H47 H 0.132880 0.479447 0.260670 0.064 Uiso 1 1 calc R . . . .
C48 C 0.2136(3) 0.4264(2) 0.29048(17) 0.0434(13) Uani 1 1 d . . . . .
C49 C 0.1589(3) 0.39769(19) 0.32047(16) 0.0377(12) Uani 1 1 d . . . . .
C50 C 0.1842(3) 0.3508(2) 0.34478(17) 0.0404(13) Uani 1 1 d . . . . .
C51 C 0.2720(3) 0.3387(2) 0.34834(17) 0.0413(13) Uani 1 1 d . . . . .
C52 C 0.3045(3) 0.2992(2) 0.37917(18) 0.0424(13) Uani 1 1 d . . . . .
H52 H 0.269313 0.279684 0.398514 0.051 Uiso 1 1 calc R . . . .
C53 C 0.1806(4) 0.2411(2) 0.3570(2) 0.0561(16) Uani 1 1 d . . . . .
C54 C 0.2022(4) 0.1935(3) 0.3799(2) 0.0638(18) Uani 1 1 d . . . . .
C55 C 0.1557(5) 0.1671(3) 0.4142(3) 0.077(2) Uani 1 1 d . . . . .
H55 H 0.168920 0.134969 0.428205 0.092 Uiso 1 1 calc R . . . .
C56 C 0.0891(5) 0.1903(3) 0.4267(3) 0.080(2) Uani 1 1 d . . . . .
H56 H 0.054640 0.172429 0.447377 0.096 Uiso 1 1 calc R . . . .
C57 C 0.0740(4) 0.2384(3) 0.4090(2) 0.0674(19) Uani 1 1 d . . . . .
C58 C 0.0089(4) 0.2632(3) 0.4240(3) 0.073(2) Uani 1 1 d . . . . .
H58 H -0.023534 0.245816 0.445896 0.088 Uiso 1 1 calc R . . . .
C59 C -0.0049(4) 0.3095(3) 0.4074(2) 0.069(2) Uani 1 1 d . . . . .
H59 H -0.051081 0.323225 0.415731 0.083 Uiso 1 1 calc R . . . .
C60 C 0.0478(3) 0.3402(2) 0.37702(19) 0.0493(15) Uani 1 1 d . . . . .
C61 C 0.0304(3) 0.3879(2) 0.35642(19) 0.0505(15) Uani 1 1 d . . . . .
H61 H -0.017027 0.401826 0.363349 0.061 Uiso 1 1 calc R . . . .
C62 C 0.0793(3) 0.4156(2) 0.32652(19) 0.0475(14) Uani 1 1 d . . . . .
H62 H 0.061227 0.445922 0.310105 0.057 Uiso 1 1 calc R . . . .
C63 C 0.1213(3) 0.3193(2) 0.36715(19) 0.0486(14) Uani 1 1 d . . . . .
C64 C 0.1259(3) 0.2672(2) 0.3770(2) 0.0533(15) Uani 1 1 d . . . . .
C65 C 0.2745(5) 0.1721(3) 0.3677(3) 0.078(2) Uani 1 1 d . . . . .
H65 H 0.289261 0.140454 0.382392 0.093 Uiso 1 1 calc R . . . .
C66 C 0.3212(4) 0.1968(3) 0.3357(2) 0.069(2) Uani 1 1 d . . . . .
H66 H 0.372183 0.184437 0.331216 0.083 Uiso 1 1 calc R . . . .
C67 C 0.2925(4) 0.2410(2) 0.3094(2) 0.0560(17) Uani 1 1 d . . . . .
C68 C 0.2183(3) 0.2619(3) 0.3174(2) 0.0575(18) Uani 1 1 d . . . . .
C69 C 0.3381(4) 0.2686(3) 0.2744(2) 0.073(2) Uani 1 1 d . . . . .
H69 H 0.389878 0.257137 0.270131 0.087 Uiso 1 1 calc R . . . .
C70 C 0.3108(4) 0.3096(3) 0.2477(2) 0.0608(17) Uani 1 1 d . . . . .
H70 H 0.344709 0.327314 0.226601 0.073 Uiso 1 1 calc R . . . .
C71 C 0.2294(4) 0.3263(2) 0.2514(2) 0.0576(17) Uani 1 1 d . . . . .
C72 C 0.1968(4) 0.3666(3) 0.2196(2) 0.0597(17) Uani 1 1 d . . . . .
H72 H 0.230513 0.384353 0.198438 0.072 Uiso 1 1 calc R . . . .
C73 C 0.1146(4) 0.3791(3) 0.2204(2) 0.0667(18) Uani 1 1 d . . . . .
H73 H 0.092591 0.405176 0.199783 0.080 Uiso 1 1 calc R . . . .
C74 C 0.0655(4) 0.3522(3) 0.2522(2) 0.0621(18) Uani 1 1 d . . . . .
H74 H 0.010008 0.359977 0.251944 0.075 Uiso 1 1 calc R . . . .
C75 C 0.0952(4) 0.3154(2) 0.2833(2) 0.0557(16) Uani 1 1 d . . . . .
H75 H 0.060178 0.298322 0.304109 0.067 Uiso 1 1 calc R . . . .
C76 C 0.1810(3) 0.3019(2) 0.28487(18) 0.0435(14) Uani 1 1 d . . . . .
C77 C 0.1411(3) 0.12058(19) 0.06970(17) 0.0398(12) Uani 1 1 d . . . . .
C78 C 0.1730(3) 0.1631(2) 0.03823(18) 0.0430(13) Uani 1 1 d . . . . .
C79 C 0.3139(3) 0.1322(2) 0.05737(17) 0.0422(13) Uani 1 1 d . . . . .
C80 C 0.2823(3) 0.0869(2) 0.08539(17) 0.0418(13) Uani 1 1 d . . . . .
C81 C 0.3335(3) 0.0502(2) 0.10781(16) 0.0387(12) Uani 1 1 d . . . . .
H81 H 0.389489 0.054502 0.104416 0.046 Uiso 1 1 calc R . . . .
C82 C 0.3061(3) 0.00687(19) 0.13543(16) 0.0369(12) Uani 1 1 d . . . . .
C83 C 0.3613(3) -0.03186(19) 0.15894(17) 0.0382(12) Uani 1 1 d . . . . .
C84 C 0.4493(3) -0.0307(2) 0.15283(17) 0.0413(13) Uani 1 1 d . . . . .
C85 C 0.4935(3) -0.0076(2) 0.1148(2) 0.0521(15) Uani 1 1 d . . . . .
C86 C 0.4611(3) 0.0002(2) 0.0746(2) 0.0555(16) Uani 1 1 d . . . . .
C87 C 0.4001(3) -0.0280(3) 0.0636(2) 0.0578(18) Uani 1 1 d . . . . .
C88 C 0.3855(3) -0.0764(3) 0.0882(2) 0.0585(18) Uani 1 1 d . . . . .
C89 C 0.4363(4) -0.1074(2) 0.1196(2) 0.0631(18) Uani 1 1 d . . . . .
H89 H 0.486012 -0.095771 0.124305 0.076 Uiso 1 1 calc R . . . .
C90 C 0.4172(5) -0.1508(3) 0.1418(3) 0.090(3) Uani 1 1 d . . . . .
H90 H 0.454236 -0.169416 0.160878 0.107 Uiso 1 1 calc R . . . .
C91 C 0.3386(6) -0.1709(3) 0.1376(4) 0.096(3) Uani 1 1 d . . . . .
H91 H 0.319915 -0.199519 0.156025 0.116 Uiso 1 1 calc R . . . .
C92 C 0.2949(5) -0.1445(3) 0.1044(3) 0.084(2) Uani 1 1 d . . . . .
H92 H 0.248846 -0.158151 0.098029 0.101 Uiso 1 1 calc R . . . .
C93 C 0.3140(3) -0.0994(3) 0.0799(2) 0.0603(18) Uani 1 1 d . . . . .
C94 C 0.2691(3) -0.0756(3) 0.0431(2) 0.070(2) Uani 1 1 d . . . . .
H94 H 0.221720 -0.089170 0.038026 0.084 Uiso 1 1 calc R . . . .
C95 C 0.2949(4) -0.0339(3) 0.0160(2) 0.074(2) Uani 1 1 d . . . . .
H95 H 0.270858 -0.021373 -0.009506 0.089 Uiso 1 1 calc R . . . .
C96 C 0.3593(4) -0.0096(3) 0.0270(2) 0.0669(19) Uani 1 1 d . . . . .
C97 C 0.3901(5) 0.0351(3) -0.0018(2) 0.079(2) Uani 1 1 d . . . . .
H97 H 0.362711 0.049527 -0.026180 0.095 Uiso 1 1 calc R . . . .
C98 C 0.4570(4) 0.0561(3) 0.0059(2) 0.073(2) Uani 1 1 d . . . . .
H98 H 0.477941 0.082541 -0.014359 0.087 Uiso 1 1 calc R . . . .
C99 C 0.4947(4) 0.0392(3) 0.0428(2) 0.0622(17) Uani 1 1 d . . . . .
C100 C 0.5699(4) 0.0603(3) 0.0501(2) 0.0661(18) Uani 1 1 d . . . . .
H100 H 0.591475 0.086239 0.029578 0.079 Uiso 1 1 calc R . . . .
C101 C 0.6063(4) 0.0439(3) 0.0840(2) 0.0662(19) Uani 1 1 d . . . . .
H101 H 0.657427 0.055419 0.086426 0.079 Uiso 1 1 calc R . . . .
C102 C 0.5716(3) 0.0085(2) 0.1182(2) 0.0554(16) Uani 1 1 d . . . . .
C103 C 0.6140(3) -0.0103(3) 0.1565(2) 0.0616(19) Uani 1 1 d . . . . .
H103 H 0.665374 0.001247 0.158518 0.074 Uiso 1 1 calc R . . . .
C104 C 0.5824(3) -0.0439(2) 0.1894(2) 0.0595(17) Uani 1 1 d . . . . .
H104 H 0.614083 -0.059742 0.212020 0.071 Uiso 1 1 calc R . . . .
C105 C 0.4972(3) -0.0543(2) 0.1880(2) 0.0514(15) Uani 1 1 d . . . . .
C106 C 0.4618(4) -0.0889(3) 0.2223(2) 0.0617(17) Uani 1 1 d . . . . .
H106 H 0.494238 -0.105790 0.244307 0.074 Uiso 1 1 calc R . . . .
C107 C 0.3807(4) -0.0976(2) 0.2233(2) 0.0559(15) Uani 1 1 d . . . . .
H107 H 0.359116 -0.123246 0.244115 0.067 Uiso 1 1 calc R . . . .
C108 C 0.3293(3) -0.0678(2) 0.19257(18) 0.0442(13) Uani 1 1 d . . . . .
C109 C 0.2404(3) -0.0736(2) 0.19874(17) 0.0419(12) Uani 1 1 d . . . . .
C110 C 0.2060(3) -0.1139(2) 0.22754(18) 0.0461(13) Uani 1 1 d . . . . .
H110 H 0.240287 -0.139453 0.241634 0.055 Uiso 1 1 calc R . . . .
C111 C 0.1237(3) -0.1170(2) 0.23574(18) 0.0484(13) Uani 1 1 d . . . . .
C112 C 0.0721(3) -0.0772(2) 0.21507(17) 0.0418(12) Uani 1 1 d . . . . .
C113 C 0.1025(3) -0.0375(2) 0.18472(16) 0.0387(12) Uani 1 1 d . . . . .
C114 C 0.1886(3) -0.03582(19) 0.17478(15) 0.0353(11) Uani 1 1 d . . . . .
C115 C 0.2200(3) 0.00396(18) 0.14402(15) 0.0317(11) Uani 1 1 d . . . . .
C116 C 0.1663(3) 0.04248(18) 0.12200(15) 0.0322(11) Uani 1 1 d . . . . .
C117 C 0.1951(3) 0.08265(19) 0.09237(15) 0.0354(11) Uani 1 1 d . . . . .
C118 C -0.0620(2) 0.07320(17) 0.11542(14) 0.0295(10) Uani 1 1 d . . . . .
C119 C 0.0257(3) 0.07649(18) 0.10757(15) 0.0324(11) Uani 1 1 d . . . . .
C120 C 0.0593(3) 0.11762(19) 0.07752(17) 0.0382(12) Uani 1 1 d . . . . .
H120 H 0.024594 0.142784 0.063056 0.046 Uiso 1 1 calc R . . . .
C121 C 0.0804(3) 0.04027(18) 0.13096(16) 0.0345(11) Uani 1 1 d . . . . .
C122 C 0.0496(3) 0.00125(19) 0.16339(16) 0.0361(11) Uani 1 1 d . . . . .
C123 C -0.0121(3) -0.0771(2) 0.22695(17) 0.0446(13) Uani 1 1 d . . . . .
C124 C -0.0616(3) -0.0374(2) 0.20746(17) 0.0448(13) Uani 1 1 d . . . . .
H124 H -0.115841 -0.037041 0.215845 0.054 Uiso 1 1 calc R . . . .
C125 C -0.0335(3) 0.0012(2) 0.17630(17) 0.0411(12) Uani 1 1 d . . . . .
C126 C -0.0888(3) 0.04082(18) 0.15275(16) 0.0339(11) Uani 1 1 d . . . . .
C127 C -0.0582(3) 0.1008(2) 0.02140(17) 0.0473(14) Uani 1 1 d . . . . .
C128 C -0.0321(4) 0.1323(2) -0.01702(19) 0.0567(16) Uani 1 1 d . . . . .
C129 C -0.0796(5) 0.1742(3) -0.0362(2) 0.072(2) Uani 1 1 d . . . . .
H129 H -0.063482 0.194218 -0.061856 0.087 Uiso 1 1 calc R . . . .
C130 C -0.1480(5) 0.1866(3) -0.0185(2) 0.071(2) Uani 1 1 d . . . . .
H130 H -0.181746 0.212192 -0.033118 0.085 Uiso 1 1 calc R . . . .
C131 C -0.1670(4) 0.1594(2) 0.0229(2) 0.0538(15) Uani 1 1 d . . . . .
C132 C -0.2364(4) 0.1727(3) 0.0425(2) 0.0668(19) Uani 1 1 d . . . . .
H132 H -0.270613 0.198206 0.028153 0.080 Uiso 1 1 calc DR . . . .
C133 C -0.2523(3) 0.1484(2) 0.0819(2) 0.0536(15) Uani 1 1 d . . . . .
H133 H -0.300176 0.155414 0.093915 0.064 Uiso 1 1 calc R . . . .
C134 C -0.1978(3) 0.1122(2) 0.10539(18) 0.0432(13) Uani 1 1 d . . . . .
C135 C -0.2178(3) 0.0836(2) 0.14609(18) 0.0450(14) Uani 1 1 d . . . . .
H135 H -0.265488 0.090557 0.158327 0.054 Uiso 1 1 calc R . . . .
C136 C -0.1680(3) 0.0460(2) 0.16747(17) 0.0418(12) Uani 1 1 d . . . . .
H136 H -0.186459 0.023926 0.191721 0.050 Uiso 1 1 calc R . . . .
C137 C -0.1250(3) 0.1021(2) 0.08875(17) 0.0398(12) Uani 1 1 d . . . . .
C138 C -0.1163(3) 0.1207(2) 0.04420(17) 0.0419(12) Uani 1 1 d . . . . .
C139 C 0.0400(5) 0.1204(3) -0.0344(2) 0.0661(19) Uani 1 1 d . . . . .
H139 H 0.057338 0.140969 -0.059591 0.079 Uiso 1 1 calc R . . . .
C140 C 0.0843(4) 0.0811(3) -0.0165(2) 0.0631(18) Uani 1 1 d . . . . .
H140 H 0.135941 0.077128 -0.026779 0.076 Uiso 1 1 calc R . . . .
C141 C 0.0537(3) 0.0453(2) 0.01808(19) 0.0522(16) Uani 1 1 d . . . . .
C142 C -0.0222(3) 0.0526(2) 0.03498(16) 0.0401(12) Uani 1 1 d . . . . .
C143 C 0.1004(4) 0.0017(3) 0.0378(2) 0.0590(17) Uani 1 1 d . . . . .
H143 H 0.152675 -0.002175 0.028118 0.071 Uiso 1 1 calc R . . . .
C144 C 0.0701(4) -0.0330(2) 0.0696(2) 0.0551(16) Uani 1 1 d . . . . .
H144 H 0.103108 -0.059281 0.083502 0.066 Uiso 1 1 calc R . . . .
C145 C -0.0122(3) -0.0301(2) 0.08232(18) 0.0478(14) Uani 1 1 d . . . . .
C146 C -0.0483(4) -0.0700(2) 0.1125(2) 0.0557(15) Uani 1 1 d . U . . .
H146 H -0.016443 -0.096948 0.126226 0.067 Uiso 1 1 calc R . . A 1
C147 C -0.1322(4) -0.0683(2) 0.1213(2) 0.0538(15) Uani 1 1 d . . . . .
H147 H -0.155726 -0.094022 0.141270 0.065 Uiso 1 1 calc R . . . .
C148 C -0.1795(4) -0.0291(2) 0.1009(2) 0.0535(16) Uani 1 1 d . . . . .
H148 H -0.235478 -0.028945 0.106007 0.064 Uiso 1 1 calc R . . . .
C149 C -0.1451(3) 0.0096(2) 0.07302(18) 0.0454(13) Uani 1 1 d . . . . .
H149 H -0.178949 0.035414 0.059022 0.054 Uiso 1 1 calc R . . . .
C150 C -0.0620(3) 0.01262(19) 0.06436(15) 0.0363(12) Uani 1 1 d . . . . .
C151 C -0.0447(4) -0.1189(2) 0.2592(2) 0.0548(15) Uani 1 1 d . . . . .
C152 C 0.0882(4) -0.1606(2) 0.26453(19) 0.0501(14) Uani 1 1 d . . . . .
C153 C 0.1098(4) -0.0928(2) 0.3443(2) 0.0612(17) Uani 1 1 d . . . . .
C154 C 0.2531(4) -0.0769(3) 0.3260(2) 0.0603(16) Uani 1 1 d . . . . .
C155 C 0.2307(3) -0.0350(2) 0.2923(2) 0.0482(14) Uani 1 1 d . . . . .
C156 C 0.1481(4) -0.0190(2) 0.28760(18) 0.0490(14) Uani 1 1 d . . . . .
C157 C 0.1264(3) 0.0250(2) 0.25927(17) 0.0394(12) Uani 1 1 d . . . . .
C158 C 0.1882(3) 0.05276(19) 0.23220(16) 0.0374(12) Uani 1 1 d . . . . .
C159 C 0.2683(3) 0.0354(2) 0.23518(18) 0.0432(13) Uani 1 1 d . . . . .
C160 C 0.3300(3) 0.0647(2) 0.20811(17) 0.0416(13) Uani 1 1 d . . . . .
C161 C 0.4088(3) 0.0459(2) 0.2050(2) 0.0500(14) Uani 1 1 d . . . . .
H161 H 0.423758 0.015276 0.222106 0.060 Uiso 1 1 calc R . . . .
C162 C 0.4627(3) 0.0718(2) 0.17735(19) 0.0519(15) Uani 1 1 d . . . . .
H162 H 0.510334 0.056593 0.172170 0.062 Uiso 1 1 calc R . . . .
C163 C 0.4496(3) 0.1208(3) 0.15609(19) 0.0539(16) Uani 1 1 d . . . . .
C164 C 0.3754(3) 0.1437(2) 0.16357(17) 0.0425(13) Uani 1 1 d . . . . .
C165 C 0.3100(3) 0.1115(2) 0.18303(16) 0.0382(12) Uani 1 1 d . . . . .
C166 C 0.2240(3) 0.12654(19) 0.17667(16) 0.0366(12) Uani 1 1 d . . . . .
C167 C 0.1646(3) 0.09768(19) 0.20315(16) 0.0375(12) Uani 1 1 d . . . . .
C168 C 0.0814(3) 0.11299(19) 0.19855(16) 0.0352(11) Uani 1 1 d . . . . .
C169 C 0.0583(3) 0.15490(19) 0.16732(16) 0.0365(12) Uani 1 1 d . . . . .
C170 C -0.0264(3) 0.17012(18) 0.16149(16) 0.0341(11) Uani 1 1 d . . . . .
C171 C -0.0835(3) 0.14335(18) 0.18867(15) 0.0334(11) Uani 1 1 d . . . . .
H171 H -0.138354 0.152279 0.184336 0.040 Uiso 1 1 calc R . . . .
C172 C -0.0629(3) 0.10373(19) 0.22216(16) 0.0375(12) Uani 1 1 d . . . . .
C173 C 0.0205(3) 0.08604(19) 0.22592(15) 0.0347(11) Uani 1 1 d . . . . .
C174 C 0.0434(3) 0.0416(2) 0.25551(17) 0.0412(13) Uani 1 1 d . . . . .
C175 C -0.0183(3) 0.0104(2) 0.27958(17) 0.0414(12) Uani 1 1 d . . . . .
C176 C 0.0062(4) -0.0336(2) 0.30784(19) 0.0515(14) Uani 1 1 d . . . . .
H176 H -0.033495 -0.053478 0.323656 0.062 Uiso 1 1 calc R . . . .
C177 C 0.5075(4) 0.1500(3) 0.1292(2) 0.068(2) Uani 1 1 d . . . . .
H177 H 0.556237 0.135873 0.124059 0.082 Uiso 1 1 calc R . . . .
C178 C 0.4951(4) 0.1966(3) 0.1111(2) 0.0641(18) Uani 1 1 d . . . . .
H178 H 0.530216 0.213423 0.090223 0.077 Uiso 1 1 calc R . . . .
C179 C 0.4284(4) 0.2218(3) 0.1233(2) 0.0581(17) Uani 1 1 d . . . . .
C180 C 0.4139(5) 0.2715(3) 0.1048(2) 0.072(2) Uani 1 1 d . . . . .
H180 H 0.450439 0.289106 0.085034 0.086 Uiso 1 1 calc R . . . .
C181 C 0.3471(5) 0.2947(3) 0.1151(2) 0.073(2) Uani 1 1 d . . . . .
H181 H 0.335034 0.326774 0.100465 0.087 Uiso 1 1 calc R . . . .
C182 C 0.2977(4) 0.2695(2) 0.1480(2) 0.0564(16) Uani 1 1 d . . . . .
C183 C 0.2248(5) 0.2916(3) 0.1580(2) 0.073(2) Uani 1 1 d . . . . .
H183 H 0.211370 0.323415 0.143177 0.088 Uiso 1 1 calc R . . . .
C184 C 0.1739(4) 0.2659(3) 0.1898(2) 0.0638(19) Uani 1 1 d . . . . .
H184 H 0.122746 0.278636 0.193425 0.077 Uiso 1 1 calc R . . . .
C185 C 0.1992(3) 0.2213(2) 0.21618(19) 0.0476(14) Uani 1 1 d . . . . .
C186 C 0.1489(4) 0.1949(3) 0.2498(2) 0.0584(17) Uani 1 1 d . . . . .
H186 H 0.096920 0.207097 0.252840 0.070 Uiso 1 1 calc R . . . .
C187 C 0.1738(4) 0.1539(3) 0.2767(2) 0.0594(17) Uani 1 1 d . . . . .
H187 H 0.137009 0.136328 0.296355 0.071 Uiso 1 1 calc R . . . .
C188 C 0.2574(4) 0.1353(2) 0.27660(19) 0.0522(15) Uani 1 1 d . . . . .
C189 C 0.3083(3) 0.1607(2) 0.24342(18) 0.0447(13) Uani 1 1 d . . . . .
C190 C 0.2758(3) 0.2004(2) 0.21015(18) 0.0454(14) Uani 1 1 d . . . . .
C191 C 0.3162(3) 0.2215(2) 0.17138(18) 0.0467(14) Uani 1 1 d . . . . .
C192 C 0.3725(3) 0.1950(2) 0.15342(19) 0.0503(14) Uani 1 1 d . . . . .
C193 C 0.2869(4) 0.0961(3) 0.3077(2) 0.0596(16) Uani 1 1 d . . . . .
H193 H 0.251269 0.079237 0.328219 0.072 Uiso 1 1 calc R . . . .
C194 C 0.3684(4) 0.0811(3) 0.3092(2) 0.0597(16) Uani 1 1 d . . . . .
H194 H 0.387665 0.054182 0.329901 0.072 Uiso 1 1 calc R . . . .
C195 C 0.4198(4) 0.1080(2) 0.2783(2) 0.0541(15) Uani 1 1 d . . . . .
H195 H 0.474914 0.099150 0.278995 0.065 Uiso 1 1 calc R . . . .
C196 C 0.3932(3) 0.1465(2) 0.24731(18) 0.0493(14) Uani 1 1 d . . . . .
H196 H 0.430579 0.164256 0.228114 0.059 Uiso 1 1 calc R . . . .
C197 C -0.0516(3) 0.2104(2) 0.12623(19) 0.0477(14) Uani 1 1 d . . . . .
C198 C 0.0935(3) 0.2248(2) 0.10638(18) 0.0466(13) Uani 1 1 d . . . . .
C199 C 0.1170(3) 0.18184(19) 0.13914(16) 0.0366(12) Uani 1 1 d . . . . .
C200 C 0.1984(3) 0.1671(2) 0.14462(17) 0.0410(13) Uani 1 1 d . . . . .
H200 H 0.237229 0.184780 0.126357 0.049 Uiso 1 1 calc R . . . .
C201 C -0.1249(3) 0.0733(2) 0.24995(17) 0.0400(12) Uani 1 1 d . . . . .
C202 C -0.2094(3) 0.0893(2) 0.24773(18) 0.0470(14) Uani 1 1 d . . . . .
C203 C -0.2388(3) 0.1373(2) 0.23641(18) 0.0458(14) Uani 1 1 d . . . . .
C204 C -0.3147(3) 0.1493(2) 0.21748(19) 0.0516(15) Uani 1 1 d . . . . .
C205 C -0.3708(3) 0.1115(3) 0.2216(2) 0.0575(17) Uani 1 1 d . . . . .
H205 H -0.421351 0.118511 0.208982 0.069 Uiso 1 1 calc R . . . .
C206 C -0.3507(3) 0.0665(3) 0.2433(2) 0.0576(17) Uani 1 1 d . . . . .
H206 H -0.390994 0.043533 0.250179 0.069 Uiso 1 1 calc R . . . .
C207 C -0.2673(3) 0.0519(2) 0.25688(19) 0.0478(14) Uani 1 1 d . . . . .
C208 C -0.2448(3) 0.0052(2) 0.2763(2) 0.0560(16) Uani 1 1 d . . . . .
H208 H -0.283994 -0.018303 0.281246 0.067 Uiso 1 1 calc R . . . .
C209 C -0.1661(4) -0.0084(2) 0.2888(2) 0.0560(16) Uani 1 1 d . . . . .
H209 H -0.153962 -0.038896 0.306877 0.067 Uiso 1 1 calc R . . . .
C210 C -0.1033(3) 0.0258(2) 0.27308(18) 0.0469(13) Uani 1 1 d . . . . .
C211 C -0.1955(3) 0.1769(2) 0.2435(2) 0.0488(15) Uani 1 1 d . . . . .
C212 C -0.1372(3) 0.1687(2) 0.27788(19) 0.0484(15) Uani 1 1 d . . . . .
C213 C -0.1374(4) 0.1283(3) 0.3152(2) 0.0570(16) Uani 1 1 d . . . . .
C214 C -0.2019(4) 0.0955(3) 0.3290(2) 0.0624(17) Uani 1 1 d . . . . .
H214 H -0.249466 0.100982 0.313866 0.075 Uiso 1 1 calc R . . . .
C215 C -0.1973(5) 0.0573(3) 0.3627(3) 0.084(2) Uani 1 1 d . . . . .
H215 H -0.240946 0.036606 0.370102 0.101 Uiso 1 1 calc R . . . .
C216 C -0.1283(7) 0.0479(5) 0.3870(3) 0.108(3) Uani 1 1 d . . . . .
H216 H -0.122798 0.019516 0.408938 0.129 Uiso 1 1 calc R . . . .
C217 C -0.0707(5) 0.0805(4) 0.3779(3) 0.086(2) Uani 1 1 d . . . . .
H217 H -0.027481 0.076277 0.395809 0.103 Uiso 1 1 calc R . . . .
C218 C -0.0718(4) 0.1204(3) 0.3433(2) 0.069(2) Uani 1 1 d . . . . .
C219 C -0.0127(4) 0.1572(3) 0.3364(2) 0.073(2) Uani 1 1 d . . . . .
H219 H 0.031537 0.152372 0.353783 0.088 Uiso 1 1 calc R . . . .
C220 C -0.0206(4) 0.1988(3) 0.3052(2) 0.065(2) Uani 1 1 d . . . . .
H220 H 0.015639 0.223283 0.302848 0.078 Uiso 1 1 calc R . . . .
C221 C -0.0834(3) 0.2061(2) 0.2755(2) 0.0555(17) Uani 1 1 d . . . . .
C222 C -0.0921(4) 0.2492(3) 0.2437(2) 0.0625(18) Uani 1 1 d . . . . .
H222 H -0.051651 0.271890 0.239592 0.075 Uiso 1 1 calc R . . . .
C223 C -0.1564(4) 0.2599(3) 0.2183(2) 0.0677(19) Uani 1 1 d . . . . .
H223 H -0.165952 0.291196 0.201092 0.081 Uiso 1 1 calc R . . . .
C224 C -0.2096(3) 0.2223(2) 0.2184(2) 0.0531(15) Uani 1 1 d . . . . .
C225 C -0.2813(4) 0.2334(3) 0.1921(2) 0.0688(19) Uani 1 1 d . . . . .
H225 H -0.290194 0.264253 0.173887 0.083 Uiso 1 1 calc R . . . .
C226 C -0.3338(4) 0.1986(3) 0.1944(2) 0.0593(17) Uani 1 1 d . . . . .
H226 H -0.383301 0.206414 0.180822 0.071 Uiso 1 1 calc R . . . .
C227 C 0.2888(3) -0.0075(2) 0.26595(19) 0.0490(14) Uani 1 1 d . . . . .
H227 H 0.343171 -0.017994 0.268845 0.059 Uiso 1 1 calc R . . . .
C228 C 0.3446(3) 0.3255(2) 0.46841(18) 0.0446(13) Uani 1 1 d . . . . .
C229 C 0.3677(3) 0.36978(18) 0.43612(15) 0.0334(11) Uani 1 1 d . . . . .
C230 C 0.3092(2) 0.40513(18) 0.41671(15) 0.0309(11) Uani 1 1 d . . . . .
C231 C 0.3325(3) 0.44577(18) 0.38477(15) 0.0316(11) Uani 1 1 d . . . . .
C232 C 0.2714(2) 0.48159(18) 0.36434(14) 0.0310(11) Uani 1 1 d . . . . .
C233 C 0.2954(3) 0.52057(18) 0.33043(15) 0.0324(11) Uani 1 1 d . . . . .
C234 C 0.3787(3) 0.52480(19) 0.31699(15) 0.0341(11) Uani 1 1 d . . . . .
C235 C 0.4023(3) 0.5640(2) 0.28244(17) 0.0406(12) Uani 1 1 d . . . . .
C236 C 0.3413(3) 0.5990(2) 0.26174(18) 0.0459(13) Uani 1 1 d . . . . .
C237 C 0.2606(3) 0.5937(2) 0.27313(18) 0.0476(13) Uani 1 1 d . . . . .
H237 H 0.222055 0.616548 0.258806 0.057 Uiso 1 1 calc R . . . .
C238 C 0.2354(3) 0.5539(2) 0.30654(17) 0.0399(12) Uani 1 1 d . . . . .
C239 C 0.1499(3) 0.5448(2) 0.31755(17) 0.0419(12) Uani 1 1 d . . . . .
C240 C 0.0883(3) 0.5663(2) 0.28847(19) 0.0528(15) Uani 1 1 d . . . . .
H240 H 0.102360 0.589991 0.264194 0.063 Uiso 1 1 calc R . . . .
C241 C 0.0082(3) 0.5528(2) 0.2955(2) 0.0543(15) Uani 1 1 d . . . . .
H241 H -0.029687 0.563965 0.274764 0.065 Uiso 1 1 calc R . . . .
C242 C -0.0164(3) 0.5220(2) 0.33405(19) 0.0477(14) Uani 1 1 d . . . . .
C243 C -0.0991(3) 0.5058(2) 0.3423(2) 0.0489(15) Uani 1 1 d . . . . .
H243 H -0.138034 0.516566 0.321994 0.059 Uiso 1 1 calc R . . . .
C244 C -0.1207(3) 0.4754(3) 0.3791(2) 0.0593(17) Uani 1 1 d . . . . .
H244 H -0.171483 0.461213 0.382514 0.071 Uiso 1 1 calc R . . . .
C245 C -0.0668(3) 0.4644(2) 0.4131(2) 0.0490(15) Uani 1 1 d . . . . .
C246 C -0.0877(3) 0.4322(2) 0.4516(2) 0.0531(16) Uani 1 1 d . . . . .
H246 H -0.137357 0.416791 0.455348 0.064 Uiso 1 1 calc R . . . .
C247 C -0.0354(4) 0.4233(2) 0.4841(2) 0.0535(15) Uani 1 1 d . . . . .
H247 H -0.045435 0.398362 0.508191 0.064 Uiso 1 1 calc R . . . .
C248 C 0.0348(3) 0.4528(2) 0.48028(19) 0.0478(14) Uani 1 1 d . . . . .
C249 C 0.0871(4) 0.4451(2) 0.51433(19) 0.0525(15) Uani 1 1 d . . . . .
H249 H 0.077168 0.420415 0.538636 0.063 Uiso 1 1 calc R . . . .
C250 C 0.1514(4) 0.4743(2) 0.51076(19) 0.0546(16) Uani 1 1 d . . . . .
H250 H 0.189639 0.466858 0.531497 0.066 Uiso 1 1 calc R . . . .
C251 C 0.1613(3) 0.5149(2) 0.47685(17) 0.0456(14) Uani 1 1 d . . . . .
C252 C 0.2256(3) 0.5485(3) 0.4757(2) 0.0597(18) Uani 1 1 d . . . . .
H252 H 0.260003 0.541930 0.497930 0.072 Uiso 1 1 calc R . . . .
C253 C 0.2369(3) 0.5885(2) 0.4437(2) 0.0537(16) Uani 1 1 d . . . . .
H253 H 0.282273 0.607109 0.442688 0.064 Uiso 1 1 calc R . . . .
C254 C 0.1801(3) 0.6023(2) 0.41175(19) 0.0480(14) Uani 1 1 d . . . . .
C255 C 0.1868(4) 0.6460(3) 0.3804(3) 0.073(2) Uani 1 1 d . . . . .
H255 H 0.232260 0.664473 0.379656 0.087 Uiso 1 1 calc R . . . .
C256 C 0.1290(5) 0.6631(3) 0.3506(3) 0.074(2) Uani 1 1 d . . . . .
H256 H 0.137378 0.690328 0.328004 0.089 Uiso 1 1 calc R . . . .
C257 C 0.0568(4) 0.6372(3) 0.3559(2) 0.0649(18) Uani 1 1 d . . . . .
H257 H 0.012702 0.650344 0.339104 0.078 Uiso 1 1 calc R . . . .
C258 C 0.0498(3) 0.5941(2) 0.38461(18) 0.0475(14) Uani 1 1 d . . . . .
H258 H 0.001597 0.577596 0.386319 0.057 Uiso 1 1 calc R . . . .
C259 C 0.1127(3) 0.5728(2) 0.41237(18) 0.0442(13) Uani 1 1 d . . . . .
C260 C 0.1090(3) 0.52528(19) 0.44280(16) 0.0380(12) Uani 1 1 d . . . . .
C261 C 0.0505(3) 0.4890(2) 0.44290(17) 0.0402(12) Uani 1 1 d . . . . .
C262 C 0.0089(3) 0.48801(19) 0.40698(17) 0.0394(12) Uani 1 1 d . . . . .
C263 C 0.0416(3) 0.5063(2) 0.36660(17) 0.0392(12) Uani 1 1 d . . . . .
C264 C 0.1280(2) 0.51083(18) 0.35463(15) 0.0320(11) Uani 1 1 d . . . . .
C265 C 0.1885(2) 0.47576(18) 0.37804(15) 0.0317(11) Uani 1 1 d . . . . .
C266 C 0.1689(3) 0.43268(18) 0.40833(15) 0.0346(11) Uani 1 1 d . . . . .
H266 H 0.114130 0.426936 0.415330 0.042 Uiso 1 1 calc R . . . .
C267 C 0.2251(3) 0.39884(19) 0.42805(16) 0.0355(12) Uani 1 1 d . . . . .
C268 C 0.2008(3) 0.3545(2) 0.45977(17) 0.0420(12) Uani 1 1 d . . . . .
C269 C 0.4391(3) 0.49055(18) 0.33777(15) 0.0327(11) Uani 1 1 d . . . . .
C270 C 0.4159(3) 0.45160(17) 0.37262(14) 0.0300(10) Uani 1 1 d . . . . .
C271 C 0.5617(2) 0.42492(17) 0.38310(15) 0.0312(11) Uani 1 1 d . . . . .
C272 C 0.4755(2) 0.41725(18) 0.39461(15) 0.0315(11) Uani 1 1 d . . . . .
C273 C 0.4498(3) 0.37545(19) 0.42506(16) 0.0357(11) Uani 1 1 d . . . . .
H273 H 0.487844 0.351418 0.437907 0.043 Uiso 1 1 calc R . . . .
C274 C 0.4827(3) 0.5666(2) 0.26727(16) 0.0422(12) Uani 1 1 d . . . . .
C275 C 0.5397(3) 0.5318(2) 0.28680(17) 0.0419(12) Uani 1 1 d . . . . .
H275 H 0.592541 0.533404 0.276150 0.050 Uiso 1 1 calc R . . . .
C276 C 0.5201(3) 0.49367(19) 0.32272(16) 0.0362(11) Uani 1 1 d . . . . .
C277 C 0.5822(3) 0.45816(19) 0.34489(16) 0.0359(12) Uani 1 1 d . . . . .
C278 C 0.5507(4) 0.3631(2) 0.51743(19) 0.0512(14) Uani 1 1 d . . . . .
C279 C 0.5696(3) 0.3959(2) 0.47846(17) 0.0431(13) Uani 1 1 d . . . . .
C280 C 0.6251(3) 0.37911(19) 0.45199(17) 0.0402(12) Uani 1 1 d . . . . .
C281 C 0.6274(2) 0.39778(18) 0.40801(15) 0.0340(11) Uani 1 1 d . . . . .
C282 C 0.6616(3) 0.4561(2) 0.32850(17) 0.0405(12) Uani 1 1 d . . . . .
H282 H 0.676544 0.479084 0.303984 0.049 Uiso 1 1 calc R . . . .
C283 C 0.7155(3) 0.4215(2) 0.34789(18) 0.0443(14) Uani 1 1 d . . . . .
H283 H 0.763756 0.417419 0.334629 0.053 Uiso 1 1 calc R . . . .
C284 C 0.7003(3) 0.3910(2) 0.38819(18) 0.0431(13) Uani 1 1 d . . . . .
C285 C 0.7585(3) 0.3558(2) 0.4088(2) 0.0521(15) Uani 1 1 d . . . . .
H285 H 0.806284 0.351323 0.395376 0.063 Uiso 1 1 calc R . . . .
C286 C 0.7455(3) 0.3281(3) 0.4485(2) 0.0589(17) Uani 1 1 d . . . . .
H286 H 0.779582 0.301545 0.460571 0.071 Uiso 1 1 calc R . . . .
C287 C 0.6790(3) 0.3399(2) 0.47170(19) 0.0501(14) Uani 1 1 d . . . . .
C288 C 0.6674(4) 0.3124(3) 0.5126(2) 0.0644(18) Uani 1 1 d . . . . .
H288 H 0.703880 0.287264 0.525146 0.077 Uiso 1 1 calc R . . . .
C289 C 0.6025(4) 0.3222(3) 0.5342(2) 0.0628(17) Uani 1 1 d . . . . .
H289 H 0.592037 0.301662 0.560482 0.075 Uiso 1 1 calc R . . . .
C290 C 0.4818(4) 0.3715(3) 0.5392(2) 0.0584(17) Uani 1 1 d . . . . .
H290 H 0.470289 0.350563 0.565180 0.070 Uiso 1 1 calc R . . . .
C291 C 0.4309(4) 0.4114(3) 0.5215(2) 0.0627(18) Uani 1 1 d . . . . .
H291 H 0.380665 0.414132 0.533659 0.075 Uiso 1 1 calc R . . . .
C292 C 0.4540(3) 0.4470(2) 0.48588(17) 0.0443(13) Uani 1 1 d . . . . .
C293 C 0.5285(3) 0.4426(2) 0.46604(17) 0.0416(12) Uani 1 1 d . . . . .
C294 C 0.4027(3) 0.4883(2) 0.4680(2) 0.0543(16) Uani 1 1 d . . . . .
H294 H 0.351491 0.490207 0.479598 0.065 Uiso 1 1 calc R . . . .
C295 C 0.4261(3) 0.5245(2) 0.4347(2) 0.0504(15) Uani 1 1 d . . . . .
H295 H 0.388879 0.549075 0.421886 0.060 Uiso 1 1 calc R . . . .
C296 C 0.5078(3) 0.5257(2) 0.41889(17) 0.0425(13) Uani 1 1 d . . . . .
C297 C 0.5342(4) 0.5658(2) 0.3882(2) 0.0537(15) Uani 1 1 d . U . . .
H297 H 0.497890 0.591206 0.376213 0.064 Uiso 1 1 calc R . . B 2
C298 C 0.6170(4) 0.5680(2) 0.3752(2) 0.0548(15) Uani 1 1 d . . . . .
H298 H 0.635009 0.594753 0.354230 0.066 Uiso 1 1 calc R . . . .
C299 C 0.6705(3) 0.5308(2) 0.39337(19) 0.0489(15) Uani 1 1 d . . . . .
H299 H 0.725316 0.532859 0.385595 0.059 Uiso 1 1 calc R . . . .
C300 C 0.6432(3) 0.4909(2) 0.42286(17) 0.0405(12) Uani 1 1 d . . . . .
H300 H 0.680594 0.466409 0.435585 0.049 Uiso 1 1 calc R . . . .
C301 C 0.5605(3) 0.48537(19) 0.43480(16) 0.0377(12) Uani 1 1 d . . . . .
C302 C 0.3664(4) 0.6414(3) 0.2298(2) 0.0586(16) Uani 1 1 d . . . . .
C303 C 0.5061(4) 0.6055(3) 0.2306(2) 0.0588(16) Uani 1 1 d . . . . .
C304 C 0.0862(3) -0.0486(2) 0.31322(18) 0.0456(13) Uani 1 1 d . . . . .

loop_
_atom_site_aniso_label
_atom_site_aniso_U_11
_atom_site_aniso_U_22
_atom_site_aniso_U_33
_atom_site_aniso_U_23
_atom_site_aniso_U_13
_atom_site_aniso_U_12
N1 0.038(2) 0.051(3) 0.056(3) -0.022(3) -0.002(2) 0.000(2)
N2 0.066(3) 0.057(4) 0.066(4) -0.007(3) -0.002(3) 0.003(3)
N3 0.050(3) 0.058(3) 0.061(3) -0.011(3) 0.000(2) -0.007(2)
N4 0.037(2) 0.056(3) 0.053(3) -0.032(3) 0.011(2) -0.010(2)
N5 0.050(3) 0.054(3) 0.066(4) -0.014(3) -0.011(2) 0.012(2)
N6 0.041(2) 0.052(3) 0.050(3) -0.026(2) 0.001(2) -0.001(2)
N7 0.057(3) 0.060(3) 0.058(3) -0.012(3) 0.007(2) -0.005(3)
N8 0.034(2) 0.053(3) 0.052(3) -0.024(2) 0.0113(19) -0.006(2)
O1 0.045(2) 0.076(3) 0.065(3) -0.013(3) 0.004(2) -0.011(2)
O2 0.032(2) 0.081(3) 0.082(3) -0.029(3) -0.0086(19) 0.011(2)
O3 0.065(3) 0.085(4) 0.093(4) -0.009(3) -0.017(3) 0.006(3)
O4 0.087(4) 0.066(3) 0.097(4) 0.000(3) -0.006(3) -0.012(3)
O5 0.064(3) 0.067(3) 0.078(3) -0.009(3) 0.004(2) -0.009(2)
O6 0.061(3) 0.070(3) 0.081(3) -0.013(3) 0.028(2) -0.009(2)
O7 0.039(2) 0.070(3) 0.066(3) -0.022(2) 0.0126(18) -0.0177(19)
O8 0.059(3) 0.046(2) 0.065(3) -0.014(2) 0.002(2) -0.004(2)
O9 0.064(3) 0.080(4) 0.078(4) -0.006(3) -0.002(3) 0.010(3)
O10 0.050(3) 0.092(4) 0.090(4) -0.013(3) -0.009(2) 0.023(3)
O11 0.0295(19) 0.070(3) 0.071(3) -0.027(2) -0.0069(17) 0.0064(18)
O12 0.043(2) 0.072(3) 0.062(3) -0.019(2) 0.0027(19) -0.006(2)
O13 0.056(3) 0.081(4) 0.076(3) -0.016(3) 0.026(2) -0.003(2)
O14 0.063(3) 0.063(3) 0.079(3) -0.010(3) 0.006(2) -0.001(2)
O15 0.052(2) 0.049(3) 0.068(3) -0.014(2) -0.009(2) -0.0037(19)
O16 0.040(2) 0.055(3) 0.077(3) -0.021(2) 0.0139(19) -0.0038(18)
C1A 0.062(4) 0.068(4) 0.070(4) -0.031(4) 0.005(3) -0.007(3)
C2A 0.136(7) 0.121(7) 0.093(6) -0.038(5) -0.023(5) 0.011(6)
C3A 0.143(7) 0.132(7) 0.096(6) -0.024(6) -0.011(6) 0.023(6)
C4A 0.152(8) 0.169(9) 0.152(8) -0.017(8) -0.008(8) 0.009(8)
C5A 0.174(10) 0.168(10) 0.169(10) 0.004(9) 0.005(9) 0.018(9)
C6A 0.177(15) 0.230(17) 0.192(16) -0.060(14) 0.005(13) -0.018(13)
C7A 0.107(6) 0.106(6) 0.092(5) -0.044(5) -0.003(5) 0.005(5)
C8A 0.094(5) 0.091(5) 0.096(5) -0.042(5) -0.012(4) -0.010(4)
C9A 0.141(8) 0.121(7) 0.124(7) -0.055(6) 0.007(6) 0.004(6)
C10A 0.128(8) 0.122(7) 0.106(7) -0.050(6) -0.008(6) -0.005(6)
C11A 0.135(10) 0.177(12) 0.115(9) -0.066(9) 0.004(7) 0.007(9)
C1B 0.098(6) 0.092(6) 0.103(6) -0.014(5) -0.008(5) 0.001(5)
C2B 0.137(7) 0.093(6) 0.109(6) -0.034(5) -0.014(5) -0.007(5)
C3B 0.110(6) 0.107(6) 0.098(6) -0.030(5) -0.011(5) 0.015(5)
C4B 0.119(7) 0.098(6) 0.109(6) -0.042(5) -0.004(5) -0.025(5)
C5B 0.137(8) 0.122(8) 0.118(8) -0.041(7) 0.013(7) -0.001(7)
C6B 0.147(11) 0.132(10) 0.169(12) -0.061(9) 0.040(9) -0.019(8)
C7B 0.138(7) 0.110(7) 0.114(7) -0.017(6) -0.018(6) 0.001(6)
C8B 0.116(6) 0.098(6) 0.138(7) -0.026(6) -0.010(6) -0.008(5)
C9B 0.139(8) 0.121(8) 0.136(8) -0.035(7) -0.001(7) -0.008(7)
C10B 0.140(9) 0.166(10) 0.168(10) -0.021(9) -0.017(8) -0.036(8)
C11B 0.171(13) 0.166(12) 0.134(11) -0.052(10) 0.003(9) 0.007(10)
C1C 0.056(3) 0.061(4) 0.062(4) -0.010(3) 0.009(3) -0.017(3)
C2C 0.093(5) 0.075(5) 0.089(5) -0.021(4) 0.009(4) -0.023(4)
C3C 0.105(6) 0.103(6) 0.093(6) -0.025(5) -0.005(5) -0.036(5)
C4C 0.136(7) 0.118(7) 0.105(7) -0.040(6) 0.005(6) -0.041(6)
C5C 0.159(9) 0.146(9) 0.119(8) -0.042(7) -0.019(7) -0.037(7)
C6C 0.225(15) 0.193(13) 0.185(13) -0.025(12) -0.006(12) -0.050(12)
C7C 0.105(6) 0.087(5) 0.095(6) -0.012(5) -0.001(5) -0.017(5)
C8C 0.104(6) 0.101(6) 0.073(5) 0.002(5) 0.000(4) -0.016(5)
C9C 0.147(8) 0.125(8) 0.125(8) -0.014(7) -0.013(7) -0.010(7)
C10C 0.159(9) 0.110(7) 0.112(7) -0.006(6) 0.004(7) -0.008(7)
C11C 0.175(11) 0.119(9) 0.110(8) -0.009(7) -0.061(8) -0.033(8)
C1D 0.081(4) 0.063(4) 0.073(4) -0.038(4) 0.019(3) -0.028(3)
C2D 0.171(8) 0.106(6) 0.132(7) -0.060(5) 0.035(6) -0.061(6)
C3D 0.153(7) 0.084(5) 0.139(7) -0.043(5) 0.031(6) -0.047(5)
C4D 0.190(10) 0.159(9) 0.165(9) -0.048(8) 0.025(9) -0.028(9)
C5D 0.200(10) 0.157(9) 0.188(10) -0.049(9) 0.033(9) -0.038(9)
C6D 0.186(16) 0.188(15) 0.251(18) -0.044(14) 0.089(14) 0.002(13)
C7D 0.150(7) 0.095(5) 0.100(6) -0.048(5) 0.037(5) -0.044(5)
C8D 0.099(5) 0.102(5) 0.081(5) -0.055(4) 0.025(4) -0.028(4)
C9D 0.099(6) 0.102(6) 0.082(5) -0.041(5) 0.009(4) -0.013(5)
C10D 0.152(8) 0.131(8) 0.099(7) -0.057(6) 0.025(6) -0.038(7)
C11D 0.089(6) 0.126(8) 0.080(6) -0.048(6) 0.010(4) -0.006(5)
C1E 0.080(5) 0.118(6) 0.092(6) -0.034(5) -0.010(4) 0.010(5)
C2E 0.093(5) 0.113(6) 0.117(6) -0.045(5) -0.009(5) -0.006(5)
C3E 0.112(6) 0.132(7) 0.141(7) -0.045(6) -0.020(6) 0.004(6)
C4E 0.117(7) 0.136(8) 0.154(8) -0.068(7) -0.012(6) -0.006(6)
C5E 0.143(8) 0.146(8) 0.188(10) -0.066(8) 0.023(8) 0.005(7)
C6E 0.144(11) 0.161(11) 0.216(14) -0.117(11) 0.034(10) -0.025(9)
C7E 0.117(6) 0.137(7) 0.128(6) -0.058(6) -0.033(5) 0.018(6)
C8E 0.140(8) 0.160(8) 0.142(8) -0.065(7) -0.023(7) 0.023(7)
C9E 0.163(9) 0.182(9) 0.162(9) -0.081(8) -0.028(8) 0.018(8)
C10E 0.171(10) 0.180(9) 0.161(9) -0.064(8) -0.022(8) -0.014(8)
C11E 0.174(14) 0.229(16) 0.186(15) -0.064(13) -0.010(12) -0.063(13)
C1F 0.054(3) 0.090(5) 0.070(4) -0.039(4) -0.006(3) -0.002(3)
C2F 0.099(5) 0.104(6) 0.099(5) -0.050(5) -0.003(4) 0.008(5)
C3F 0.084(5) 0.095(5) 0.084(5) -0.046(4) -0.016(4) -0.006(4)
C4F 0.131(7) 0.103(6) 0.117(7) -0.046(6) -0.023(6) 0.007(6)
C5F 0.156(9) 0.108(7) 0.124(8) -0.051(6) -0.031(7) -0.001(6)
C6F 0.137(10) 0.130(9) 0.147(10) -0.066(8) -0.019(8) -0.006(8)
C7F 0.133(7) 0.151(7) 0.106(6) -0.059(6) -0.025(5) 0.018(6)
C8F 0.123(7) 0.156(7) 0.103(6) -0.053(6) -0.030(5) 0.033(6)
C9F 0.147(8) 0.175(8) 0.141(8) -0.053(7) -0.008(7) -0.005(7)
C10F 0.162(9) 0.194(10) 0.139(9) -0.061(8) -0.019(8) 0.012(8)
C11F 0.155(12) 0.209(15) 0.145(12) -0.066(11) -0.004(10) 0.017(11)
C1G 0.083(5) 0.078(5) 0.069(4) -0.019(4) 0.028(4) -0.024(4)
C2G 0.123(7) 0.107(6) 0.118(7) -0.016(6) 0.006(6) -0.029(5)
C3G 0.108(6) 0.116(7) 0.127(7) -0.032(6) -0.003(6) -0.038(5)
C4G 0.153(9) 0.145(9) 0.161(9) -0.035(8) -0.011(8) -0.036(7)
C5G 0.166(10) 0.173(10) 0.177(11) -0.045(9) -0.030(9) -0.037(9)
C6G 0.200(16) 0.193(15) 0.216(16) -0.059(13) -0.045(13) -0.039(13)
C7G 0.158(8) 0.123(7) 0.085(6) -0.003(6) 0.012(6) -0.016(6)
C8G 0.150(7) 0.116(7) 0.104(6) 0.002(6) 0.022(6) -0.025(6)
C9G 0.202(10) 0.173(10) 0.121(8) 0.007(8) 0.021(8) 0.001(9)
C10G 0.215(11) 0.204(11) 0.156(10) 0.016(9) 0.024(9) -0.018(10)
C11G 0.208 0.229(16) 0.219(16) 0.014(15) 0.008(14) -0.039(14)
C1H 0.069(4) 0.069(4) 0.087(5) -0.028(4) 0.010(4) -0.015(3)
C2H 0.134(6) 0.093(5) 0.093(5) -0.030(5) 0.026(5) -0.026(5)
C3H 0.160(8) 0.115(7) 0.106(6) -0.041(6) 0.014(6) -0.039(6)
C4H 0.156(8) 0.145(8) 0.089(6) -0.032(6) 0.004(6) -0.059(7)
C5H 0.112(7) 0.115(7) 0.120(7) -0.017(6) -0.016(6) -0.045(6)
C6H 0.080(6) 0.122(8) 0.120(8) -0.042(7) 0.018(5) -0.021(5)
C7H 0.100(6) 0.106(6) 0.116(7) -0.033(5) 0.005(5) -0.022(5)
C8H 0.120(6) 0.082(5) 0.136(7) -0.037(5) 0.028(6) -0.022(5)
C9H 0.138(8) 0.150(8) 0.172(9) -0.023(8) 0.000(7) -0.004(7)
C10H 0.157(10) 0.168(10) 0.212(12) -0.043(10) 0.009(10) 0.007(9)
C11H 0.162(15) 0.27(2) 0.31(2) -0.058(18) 0.016(16) 0.054(15)
C1 0.037(3) 0.054(4) 0.048(3) -0.027(3) 0.006(2) -0.003(2)
C2 0.031(2) 0.056(3) 0.049(3) -0.034(3) 0.002(2) -0.003(2)
C3 0.028(2) 0.046(3) 0.050(3) -0.029(3) 0.002(2) 0.002(2)
C4 0.028(2) 0.053(3) 0.049(3) -0.038(3) 0.008(2) -0.006(2)
C5 0.027(2) 0.046(3) 0.041(3) -0.030(3) -0.0046(19) 0.001(2)
C6 0.029(2) 0.060(4) 0.043(3) -0.034(3) 0.002(2) 0.003(2)
C7 0.030(2) 0.059(4) 0.044(3) -0.034(3) -0.004(2) 0.006(2)
C8 0.034(3) 0.046(3) 0.054(3) -0.026(3) -0.002(2) 0.006(2)
C9 0.042(3) 0.060(4) 0.052(4) -0.024(3) -0.006(2) 0.009(3)
C10 0.043(3) 0.055(4) 0.046(3) -0.021(3) -0.001(2) -0.001(3)
C11 0.038(3) 0.053(3) 0.041(3) -0.024(3) -0.001(2) 0.005(2)
C12 0.035(2) 0.058(4) 0.040(3) -0.028(3) 0.001(2) 0.001(2)
C13 0.044(3) 0.066(4) 0.047(3) -0.022(3) -0.003(2) 0.008(3)
C14 0.046(3) 0.059(4) 0.058(4) -0.027(3) 0.008(3) -0.009(3)
C15 0.029(2) 0.064(4) 0.048(3) -0.028(3) 0.005(2) -0.001(2)
C16 0.032(3) 0.072(4) 0.053(4) -0.032(3) 0.006(2) -0.009(3)
C17 0.022(2) 0.099(5) 0.062(4) -0.054(4) 0.000(2) -0.005(3)
C18 0.029(2) 0.086(5) 0.049(3) -0.037(3) 0.001(2) 0.004(3)
C19 0.032(3) 0.081(5) 0.060(4) -0.033(4) -0.003(2) 0.008(3)
C20 0.057(4) 0.076(5) 0.062(4) -0.031(4) -0.005(3) 0.022(3)
C21 0.042(3) 0.062(4) 0.061(4) -0.026(3) 0.006(3) 0.006(3)
C22 0.060(4) 0.071(5) 0.071(5) -0.027(4) 0.005(3) 0.013(3)
C23 0.068(4) 0.060(4) 0.078(5) -0.035(4) 0.017(4) 0.002(3)
C24 0.031(3) 0.070(4) 0.084(5) -0.047(4) 0.011(3) -0.003(3)
C25 0.042(3) 0.075(5) 0.087(5) -0.048(4) 0.010(3) 0.000(3)
C26 0.039(3) 0.082(5) 0.093(5) -0.062(5) -0.001(3) -0.006(3)
C27 0.047(3) 0.095(5) 0.069(5) -0.050(4) -0.013(3) 0.009(3)
C28 0.069(5) 0.101(6) 0.075(5) -0.042(5) -0.012(4) 0.009(4)
C29 0.084(6) 0.108(7) 0.080(6) -0.043(5) -0.020(4) -0.001(5)
C30 0.068(4) 0.103(6) 0.063(5) -0.034(5) 0.001(3) -0.010(4)
C31 0.045(3) 0.073(4) 0.051(4) -0.039(3) -0.003(3) 0.009(3)
C32 0.035(3) 0.061(4) 0.057(4) -0.039(3) 0.000(2) 0.007(2)
C33 0.037(3) 0.071(4) 0.075(4) -0.054(4) -0.003(3) 0.005(3)
C34 0.037(3) 0.063(4) 0.055(4) -0.037(3) 0.005(2) 0.001(2)
C35 0.022(2) 0.068(4) 0.054(3) -0.039(3) -0.001(2) 0.003(2)
C36 0.023(2) 0.058(3) 0.041(3) -0.028(3) -0.0028(19) -0.002(2)
C37 0.031(2) 0.054(3) 0.038(3) -0.030(3) -0.001(2) 0.000(2)
C38 0.030(2) 0.046(3) 0.042(3) -0.027(3) 0.003(2) 0.000(2)
C39 0.029(2) 0.054(3) 0.054(3) -0.040(3) -0.001(2) 0.000(2)
C40 0.027(2) 0.047(3) 0.043(3) -0.034(3) 0.0001(19) 0.000(2)
C41 0.034(3) 0.053(3) 0.046(3) -0.024(3) 0.001(2) -0.001(2)
C42 0.024(2) 0.053(3) 0.050(3) -0.036(3) -0.008(2) 0.006(2)
C43 0.025(2) 0.053(3) 0.046(3) -0.029(3) 0.000(2) 0.001(2)
C44 0.055(3) 0.058(4) 0.054(4) -0.014(3) 0.000(3) 0.007(3)
C45 0.047(3) 0.066(4) 0.063(4) -0.020(4) -0.007(3) 0.008(3)
C46 0.035(3) 0.057(4) 0.054(3) -0.032(3) -0.002(2) 0.004(2)
C47 0.037(3) 0.065(4) 0.076(4) -0.047(4) -0.006(3) 0.009(3)
C48 0.036(3) 0.054(4) 0.046(3) -0.026(3) -0.007(2) 0.007(2)
C49 0.026(2) 0.051(3) 0.049(3) -0.034(3) -0.001(2) -0.004(2)
C50 0.020(2) 0.062(4) 0.057(3) -0.043(3) 0.004(2) -0.003(2)
C51 0.030(2) 0.057(3) 0.054(3) -0.042(3) 0.005(2) 0.000(2)
C52 0.030(2) 0.054(3) 0.052(3) -0.030(3) 0.003(2) -0.002(2)
C53 0.044(3) 0.064(4) 0.071(4) -0.036(4) -0.005(3) -0.009(3)
C54 0.067(4) 0.065(5) 0.071(5) -0.039(4) -0.014(3) -0.001(3)
C55 0.069(5) 0.070(5) 0.093(6) -0.027(5) -0.008(4) -0.012(4)
C56 0.073(5) 0.076(6) 0.086(6) -0.019(5) 0.003(4) -0.026(4)
C57 0.042(3) 0.082(5) 0.082(5) -0.030(4) 0.000(3) -0.018(3)
C58 0.051(4) 0.092(6) 0.082(5) -0.035(5) 0.010(3) -0.022(4)
C59 0.033(3) 0.102(6) 0.088(5) -0.050(5) 0.000(3) -0.003(3)
C60 0.029(2) 0.072(4) 0.062(4) -0.041(3) 0.004(2) -0.007(2)
C61 0.028(2) 0.074(4) 0.062(4) -0.040(4) 0.004(2) -0.004(3)
C62 0.031(2) 0.066(4) 0.064(4) -0.046(3) -0.010(2) 0.005(2)
C63 0.025(2) 0.065(4) 0.065(4) -0.033(3) 0.005(2) -0.008(2)
C64 0.038(3) 0.072(4) 0.062(4) -0.039(4) 0.000(3) -0.009(3)
C65 0.078(5) 0.083(6) 0.087(6) -0.050(5) -0.019(4) 0.018(4)
C66 0.059(4) 0.078(5) 0.089(6) -0.051(5) -0.018(4) 0.018(4)
C67 0.051(3) 0.073(4) 0.064(4) -0.051(4) -0.006(3) 0.006(3)
C68 0.035(3) 0.087(5) 0.074(4) -0.059(4) -0.010(3) 0.004(3)
C69 0.051(4) 0.107(6) 0.085(5) -0.065(5) 0.000(3) 0.005(4)
C70 0.054(4) 0.079(5) 0.061(4) -0.038(4) 0.002(3) 0.000(3)
C71 0.048(3) 0.070(4) 0.070(4) -0.045(4) -0.005(3) -0.008(3)
C72 0.057(4) 0.069(4) 0.069(4) -0.045(4) 0.005(3) -0.005(3)
C73 0.058(4) 0.084(5) 0.067(4) -0.037(4) -0.006(3) 0.010(3)
C74 0.050(3) 0.091(5) 0.060(4) -0.047(4) -0.008(3) 0.012(3)
C75 0.050(3) 0.071(4) 0.060(4) -0.039(4) 0.001(3) -0.012(3)
C76 0.036(2) 0.058(3) 0.059(4) -0.051(3) -0.003(2) 0.006(2)
C77 0.039(3) 0.043(3) 0.046(3) -0.026(3) 0.002(2) -0.007(2)
C78 0.035(3) 0.045(3) 0.050(3) -0.016(3) 0.000(2) -0.008(2)
C79 0.036(3) 0.051(3) 0.045(3) -0.023(3) 0.013(2) -0.007(2)
C80 0.032(2) 0.054(3) 0.053(3) -0.037(3) 0.011(2) -0.014(2)
C81 0.028(2) 0.052(3) 0.043(3) -0.027(3) 0.011(2) 0.000(2)
C82 0.025(2) 0.048(3) 0.048(3) -0.030(3) 0.003(2) -0.005(2)
C83 0.024(2) 0.049(3) 0.055(3) -0.034(3) -0.007(2) 0.003(2)
C84 0.025(2) 0.053(3) 0.056(3) -0.031(3) 0.000(2) 0.001(2)
C85 0.033(3) 0.063(4) 0.072(4) -0.038(4) 0.000(3) -0.003(2)
C86 0.030(3) 0.076(4) 0.071(4) -0.040(4) 0.012(3) 0.000(3)
C87 0.033(3) 0.087(5) 0.073(4) -0.053(4) 0.019(3) -0.005(3)
C88 0.036(3) 0.084(5) 0.078(5) -0.057(4) 0.005(3) -0.002(3)
C89 0.039(3) 0.065(4) 0.099(6) -0.048(4) 0.001(3) 0.001(3)
C90 0.081(5) 0.080(6) 0.132(8) -0.068(6) -0.012(5) 0.014(4)
C91 0.089(6) 0.070(6) 0.147(9) -0.057(6) 0.015(6) -0.018(5)
C92 0.067(5) 0.078(6) 0.121(7) -0.051(6) -0.010(5) -0.008(4)
C93 0.038(3) 0.079(5) 0.088(5) -0.060(4) 0.009(3) -0.006(3)
C94 0.035(3) 0.110(6) 0.101(6) -0.082(5) -0.005(3) -0.004(3)
C95 0.058(4) 0.114(7) 0.074(5) -0.064(5) 0.006(3) -0.003(4)
C96 0.058(4) 0.087(5) 0.070(5) -0.046(4) 0.019(3) 0.004(3)
C97 0.082(5) 0.106(6) 0.061(5) -0.047(5) 0.014(4) 0.013(5)
C98 0.067(4) 0.088(6) 0.069(5) -0.034(4) 0.030(4) -0.012(4)
C99 0.064(4) 0.070(5) 0.059(4) -0.031(4) 0.020(3) -0.002(3)
C100 0.056(4) 0.066(5) 0.076(5) -0.023(4) 0.022(3) -0.009(3)
C101 0.049(3) 0.075(5) 0.085(5) -0.041(4) 0.017(3) -0.008(3)
C102 0.036(3) 0.057(4) 0.086(5) -0.041(4) 0.010(3) -0.008(3)
C103 0.029(3) 0.076(5) 0.100(5) -0.055(4) -0.001(3) -0.001(3)
C104 0.032(3) 0.065(4) 0.088(5) -0.034(4) -0.009(3) 0.001(3)
C105 0.034(3) 0.053(4) 0.075(4) -0.032(3) -0.014(3) 0.008(2)
C106 0.053(4) 0.062(4) 0.072(5) -0.024(4) -0.020(3) 0.011(3)
C107 0.055(3) 0.055(4) 0.058(4) -0.017(3) 0.000(3) -0.001(3)
C108 0.041(3) 0.038(3) 0.055(4) -0.018(3) 0.001(2) 0.007(2)
C109 0.040(3) 0.042(3) 0.048(3) -0.022(3) -0.003(2) 0.004(2)
C110 0.045(3) 0.045(3) 0.047(3) -0.013(3) 0.001(2) 0.004(2)
C111 0.050(3) 0.049(3) 0.048(3) -0.018(3) 0.000(2) -0.002(3)
C112 0.037(3) 0.047(3) 0.044(3) -0.020(3) 0.006(2) -0.001(2)
C113 0.031(2) 0.048(3) 0.043(3) -0.024(3) 0.002(2) -0.003(2)
C114 0.026(2) 0.042(3) 0.039(3) -0.017(3) 0.0047(19) 0.000(2)
C115 0.025(2) 0.042(3) 0.036(3) -0.024(2) 0.0030(18) -0.0026(19)
C116 0.026(2) 0.042(3) 0.036(3) -0.023(2) 0.0017(19) 0.0012(19)
C117 0.032(2) 0.045(3) 0.037(3) -0.025(3) 0.009(2) -0.002(2)
C118 0.0194(19) 0.040(3) 0.038(3) -0.025(2) -0.0023(18) -0.0029(18)
C119 0.022(2) 0.041(3) 0.039(3) -0.021(2) 0.0031(18) -0.0013(19)
C120 0.027(2) 0.044(3) 0.053(3) -0.029(3) 0.000(2) -0.003(2)
C121 0.028(2) 0.042(3) 0.042(3) -0.026(3) -0.002(2) 0.004(2)
C122 0.025(2) 0.043(3) 0.045(3) -0.023(3) 0.002(2) -0.001(2)
C123 0.041(3) 0.050(3) 0.044(3) -0.016(3) 0.005(2) -0.007(2)
C124 0.040(3) 0.053(4) 0.045(3) -0.023(3) 0.009(2) -0.008(2)
C125 0.038(3) 0.050(3) 0.043(3) -0.025(3) 0.008(2) -0.005(2)
C126 0.026(2) 0.042(3) 0.047(3) -0.033(3) -0.0014(19) -0.0015(19)
C127 0.040(3) 0.067(4) 0.045(3) -0.030(3) -0.007(2) -0.011(3)
C128 0.067(4) 0.060(4) 0.048(4) -0.025(3) 0.005(3) -0.016(3)
C129 0.097(6) 0.063(5) 0.050(4) -0.007(4) -0.010(4) -0.014(4)
C130 0.070(4) 0.070(5) 0.063(5) -0.007(4) -0.011(3) -0.019(4)
C131 0.047(3) 0.052(4) 0.063(4) -0.020(3) -0.015(3) -0.003(3)
C132 0.041(3) 0.065(4) 0.094(6) -0.025(4) -0.021(3) 0.014(3)
C133 0.028(3) 0.054(4) 0.080(5) -0.023(4) -0.004(3) -0.004(2)
C134 0.033(2) 0.045(3) 0.057(4) -0.025(3) -0.007(2) 0.004(2)
C135 0.023(2) 0.065(4) 0.060(4) -0.038(3) 0.003(2) -0.001(2)
C136 0.038(3) 0.052(3) 0.043(3) -0.026(3) 0.006(2) -0.008(2)
C137 0.025(2) 0.053(3) 0.051(3) -0.029(3) 0.001(2) -0.005(2)
C138 0.036(2) 0.048(3) 0.049(3) -0.025(3) -0.002(2) -0.008(2)
C139 0.086(5) 0.073(5) 0.053(4) -0.037(4) 0.012(3) -0.024(4)
C140 0.059(4) 0.080(5) 0.064(4) -0.042(4) 0.018(3) -0.016(3)
C141 0.046(3) 0.067(4) 0.062(4) -0.047(4) 0.020(3) -0.020(3)
C142 0.037(2) 0.052(3) 0.044(3) -0.031(3) 0.004(2) -0.008(2)
C143 0.050(3) 0.082(5) 0.065(4) -0.052(4) 0.010(3) -0.004(3)
C144 0.050(3) 0.064(4) 0.069(4) -0.046(4) 0.007(3) -0.002(3)
C145 0.041(3) 0.064(4) 0.054(3) -0.040(3) -0.002(2) -0.003(3)
C146 0.067(4) 0.047(4) 0.060(4) -0.026(3) 0.001(3) -0.008(3)
C147 0.058(3) 0.051(4) 0.062(4) -0.031(3) 0.016(3) -0.012(3)
C148 0.044(3) 0.060(4) 0.070(4) -0.039(4) 0.014(3) -0.011(3)
C149 0.037(3) 0.058(4) 0.053(3) -0.035(3) 0.000(2) -0.004(2)
C150 0.030(2) 0.052(3) 0.039(3) -0.030(3) 0.0084(19) -0.008(2)
C151 0.053(3) 0.049(4) 0.057(4) -0.011(3) 0.010(3) -0.007(3)
C152 0.059(3) 0.040(3) 0.045(3) -0.005(3) 0.000(3) -0.005(3)
C153 0.063(4) 0.052(4) 0.065(4) -0.013(4) -0.009(3) -0.015(3)
C154 0.048(3) 0.061(4) 0.071(4) -0.021(4) -0.006(3) 0.002(3)
C155 0.039(3) 0.046(3) 0.063(4) -0.024(3) 0.000(3) 0.003(2)
C156 0.053(3) 0.052(4) 0.047(3) -0.022(3) -0.007(3) -0.001(3)
C157 0.032(2) 0.045(3) 0.046(3) -0.021(3) -0.002(2) 0.003(2)
C158 0.036(2) 0.044(3) 0.041(3) -0.025(3) -0.008(2) 0.001(2)
C159 0.042(3) 0.044(3) 0.049(3) -0.023(3) -0.001(2) 0.001(2)
C160 0.034(2) 0.049(3) 0.054(3) -0.035(3) -0.006(2) 0.008(2)
C161 0.033(3) 0.065(4) 0.064(4) -0.037(3) -0.006(2) 0.001(2)
C162 0.037(3) 0.068(4) 0.065(4) -0.042(4) -0.001(3) 0.003(3)
C163 0.030(3) 0.085(5) 0.060(4) -0.041(4) -0.003(2) -0.009(3)
C164 0.024(2) 0.060(4) 0.054(3) -0.034(3) 0.002(2) -0.006(2)
C165 0.027(2) 0.058(4) 0.041(3) -0.032(3) 0.002(2) -0.011(2)
C166 0.029(2) 0.046(3) 0.043(3) -0.026(3) 0.001(2) 0.004(2)
C167 0.033(2) 0.049(3) 0.043(3) -0.032(3) 0.004(2) -0.004(2)
C168 0.027(2) 0.044(3) 0.041(3) -0.023(3) -0.004(2) -0.001(2)
C169 0.028(2) 0.045(3) 0.047(3) -0.030(3) -0.002(2) -0.003(2)
C170 0.022(2) 0.045(3) 0.046(3) -0.030(3) 0.0005(19) 0.0047(19)
C171 0.020(2) 0.043(3) 0.047(3) -0.030(3) 0.0014(19) 0.0025(19)
C172 0.032(2) 0.045(3) 0.047(3) -0.032(3) 0.002(2) -0.001(2)
C173 0.028(2) 0.044(3) 0.037(3) -0.020(3) 0.0009(19) -0.001(2)
C174 0.030(2) 0.053(3) 0.049(3) -0.028(3) -0.003(2) -0.001(2)
C175 0.041(3) 0.044(3) 0.041(3) -0.017(3) 0.006(2) -0.004(2)
C176 0.056(3) 0.048(4) 0.048(3) -0.012(3) 0.004(3) -0.008(3)
C177 0.035(3) 0.104(6) 0.082(5) -0.053(5) 0.007(3) -0.011(3)
C178 0.044(3) 0.086(5) 0.061(4) -0.021(4) 0.005(3) -0.020(3)
C179 0.044(3) 0.080(5) 0.054(4) -0.025(4) 0.009(3) -0.021(3)
C180 0.068(4) 0.083(6) 0.060(4) -0.016(4) 0.004(3) -0.025(4)
C181 0.087(5) 0.068(5) 0.068(5) -0.027(4) -0.017(4) -0.022(4)
C182 0.053(3) 0.070(4) 0.055(4) -0.029(4) -0.007(3) -0.017(3)
C183 0.090(5) 0.065(5) 0.079(5) -0.043(4) -0.021(4) 0.020(4)
C184 0.050(3) 0.087(5) 0.076(5) -0.056(4) -0.005(3) 0.000(3)
C185 0.036(3) 0.062(4) 0.058(4) -0.039(3) -0.008(2) 0.013(2)
C186 0.048(3) 0.078(5) 0.067(4) -0.048(4) 0.005(3) 0.001(3)
C187 0.052(3) 0.080(5) 0.056(4) -0.036(4) 0.006(3) 0.000(3)
C188 0.050(3) 0.063(4) 0.056(4) -0.038(3) 0.004(3) -0.002(3)
C189 0.037(3) 0.055(4) 0.055(3) -0.037(3) -0.006(2) 0.009(2)
C190 0.049(3) 0.053(3) 0.052(3) -0.042(3) 0.003(2) -0.004(3)
C191 0.051(3) 0.044(3) 0.052(3) -0.025(3) -0.013(3) -0.002(2)
C192 0.038(3) 0.067(4) 0.053(4) -0.028(3) 0.000(2) -0.012(3)
C193 0.061(4) 0.068(4) 0.055(4) -0.027(4) 0.005(3) 0.000(3)
C194 0.051(3) 0.069(4) 0.065(4) -0.030(4) -0.009(3) 0.009(3)
C195 0.049(3) 0.063(4) 0.055(4) -0.026(3) -0.008(3) 0.001(3)
C196 0.043(3) 0.066(4) 0.050(3) -0.034(3) 0.002(2) -0.006(3)
C197 0.041(3) 0.056(4) 0.058(4) -0.033(3) 0.004(2) -0.009(2)
C198 0.046(3) 0.055(4) 0.045(3) -0.024(3) 0.003(2) -0.007(3)
C199 0.027(2) 0.048(3) 0.047(3) -0.032(3) -0.003(2) 0.004(2)
C200 0.035(2) 0.049(3) 0.047(3) -0.027(3) 0.008(2) -0.008(2)
C201 0.031(2) 0.052(3) 0.046(3) -0.029(3) 0.003(2) -0.001(2)
C202 0.039(3) 0.059(4) 0.052(3) -0.030(3) 0.002(2) -0.005(2)
C203 0.024(2) 0.062(4) 0.062(4) -0.036(3) 0.004(2) 0.003(2)
C204 0.032(3) 0.081(5) 0.055(4) -0.041(4) 0.005(2) 0.002(3)
C205 0.023(2) 0.091(5) 0.067(4) -0.038(4) 0.001(2) -0.001(3)
C206 0.031(3) 0.092(5) 0.065(4) -0.046(4) 0.013(3) -0.018(3)
C207 0.030(2) 0.066(4) 0.059(4) -0.035(3) 0.008(2) -0.013(2)
C208 0.040(3) 0.068(4) 0.066(4) -0.030(4) 0.011(3) -0.014(3)
C209 0.056(3) 0.048(4) 0.065(4) -0.019(3) 0.020(3) -0.009(3)
C210 0.038(3) 0.057(4) 0.047(3) -0.019(3) 0.004(2) 0.002(2)
C211 0.026(2) 0.063(4) 0.071(4) -0.040(3) 0.002(2) 0.001(2)
C212 0.035(3) 0.061(4) 0.064(4) -0.041(3) 0.002(2) 0.004(2)
C213 0.053(3) 0.072(4) 0.060(4) -0.041(4) -0.006(3) 0.004(3)
C214 0.059(4) 0.083(5) 0.048(4) -0.026(4) 0.004(3) -0.004(3)
C215 0.072(5) 0.097(6) 0.086(6) -0.033(5) -0.003(4) -0.003(4)
C216 0.100(7) 0.133(9) 0.084(7) -0.029(7) -0.009(5) 0.014(6)
C217 0.077(5) 0.112(7) 0.077(6) -0.040(5) -0.024(4) -0.002(5)
C218 0.054(4) 0.098(6) 0.069(5) -0.049(5) -0.010(3) 0.011(4)
C219 0.052(4) 0.111(6) 0.075(5) -0.057(5) -0.008(3) 0.004(4)
C220 0.043(3) 0.088(5) 0.092(5) -0.066(5) 0.010(3) -0.005(3)
C221 0.044(3) 0.067(4) 0.078(4) -0.055(4) 0.013(3) -0.008(3)
C222 0.045(3) 0.072(5) 0.083(5) -0.044(4) 0.017(3) -0.006(3)
C223 0.069(4) 0.058(4) 0.085(5) -0.037(4) 0.018(4) 0.006(3)
C224 0.038(3) 0.064(4) 0.061(4) -0.028(3) 0.003(3) 0.011(3)
C225 0.066(4) 0.070(5) 0.073(5) -0.029(4) 0.001(3) 0.019(4)
C226 0.046(3) 0.076(5) 0.067(4) -0.039(4) -0.002(3) 0.017(3)
C227 0.041(3) 0.053(4) 0.061(4) -0.030(3) -0.016(3) 0.009(3)
C228 0.044(3) 0.045(3) 0.051(3) -0.023(3) -0.005(2) -0.003(2)
C229 0.026(2) 0.042(3) 0.041(3) -0.025(3) 0.0017(19) -0.0005(19)
C230 0.022(2) 0.041(3) 0.039(3) -0.027(2) 0.0035(18) -0.0027(19)
C231 0.025(2) 0.040(3) 0.037(3) -0.022(2) -0.0024(18) -0.0011(19)
C232 0.022(2) 0.046(3) 0.034(3) -0.026(2) 0.0001(18) 0.0012(19)
C233 0.022(2) 0.041(3) 0.040(3) -0.021(2) -0.0026(18) 0.0023(19)
C234 0.027(2) 0.046(3) 0.035(3) -0.022(2) 0.0046(19) -0.003(2)
C235 0.026(2) 0.052(3) 0.046(3) -0.020(3) 0.003(2) -0.001(2)
C236 0.051(3) 0.042(3) 0.043(3) -0.012(3) 0.002(2) 0.000(2)
C237 0.042(3) 0.052(4) 0.048(3) -0.017(3) 0.000(2) 0.002(2)
C238 0.032(2) 0.045(3) 0.046(3) -0.018(3) 0.000(2) 0.000(2)
C239 0.032(2) 0.049(3) 0.049(3) -0.024(3) -0.004(2) 0.004(2)
C240 0.036(3) 0.071(4) 0.052(4) -0.020(3) -0.003(2) 0.005(3)
C241 0.036(3) 0.070(4) 0.058(4) -0.024(3) -0.010(3) 0.014(3)
C242 0.026(2) 0.070(4) 0.061(4) -0.039(3) -0.008(2) 0.006(2)
C243 0.024(2) 0.068(4) 0.068(4) -0.039(4) -0.011(2) 0.005(2)
C244 0.034(3) 0.081(5) 0.081(5) -0.050(4) 0.003(3) -0.005(3)
C245 0.033(2) 0.058(4) 0.073(4) -0.046(3) 0.009(3) 0.002(2)
C246 0.033(3) 0.055(4) 0.080(5) -0.034(4) 0.019(3) -0.011(2)
C247 0.052(3) 0.056(4) 0.061(4) -0.030(3) 0.014(3) -0.009(3)
C248 0.041(3) 0.051(3) 0.058(4) -0.029(3) 0.019(3) -0.003(2)
C249 0.061(4) 0.055(4) 0.041(3) -0.016(3) 0.004(3) 0.015(3)
C250 0.049(3) 0.070(4) 0.053(4) -0.032(4) -0.004(3) 0.012(3)
C251 0.034(2) 0.065(4) 0.050(3) -0.036(3) -0.002(2) 0.005(2)
C252 0.038(3) 0.095(5) 0.073(4) -0.065(4) -0.011(3) 0.013(3)
C253 0.035(3) 0.067(4) 0.075(4) -0.044(4) 0.000(3) -0.007(3)
C254 0.038(3) 0.054(4) 0.064(4) -0.036(3) 0.005(2) -0.003(2)
C255 0.049(4) 0.062(5) 0.118(7) -0.045(5) 0.018(4) -0.021(3)
C256 0.068(4) 0.059(5) 0.088(6) -0.014(4) 0.007(4) -0.009(4)
C257 0.054(4) 0.068(5) 0.075(5) -0.026(4) -0.001(3) -0.001(3)
C258 0.035(3) 0.056(4) 0.055(4) -0.023(3) 0.009(2) -0.002(2)
C259 0.031(2) 0.055(4) 0.057(4) -0.033(3) 0.000(2) 0.003(2)
C260 0.031(2) 0.050(3) 0.043(3) -0.029(3) 0.006(2) 0.000(2)
C261 0.025(2) 0.049(3) 0.054(3) -0.028(3) 0.006(2) 0.001(2)
C262 0.024(2) 0.046(3) 0.056(3) -0.029(3) 0.008(2) -0.002(2)
C263 0.024(2) 0.055(3) 0.050(3) -0.033(3) -0.006(2) 0.000(2)
C264 0.019(2) 0.045(3) 0.043(3) -0.030(3) -0.0014(18) 0.0063(18)
C265 0.022(2) 0.046(3) 0.037(3) -0.027(3) -0.0021(18) 0.0020(19)
C266 0.028(2) 0.044(3) 0.043(3) -0.030(3) 0.006(2) -0.007(2)
C267 0.025(2) 0.049(3) 0.044(3) -0.031(3) 0.0028(19) 0.000(2)
C268 0.037(3) 0.048(3) 0.048(3) -0.025(3) 0.006(2) -0.004(2)
C269 0.023(2) 0.042(3) 0.042(3) -0.026(3) -0.0004(19) -0.0057(19)
C270 0.030(2) 0.032(3) 0.032(3) -0.017(2) -0.0015(18) 0.0001(19)
C271 0.024(2) 0.042(3) 0.040(3) -0.028(2) -0.0035(18) 0.0007(18)
C272 0.0195(19) 0.047(3) 0.040(3) -0.030(3) -0.0005(18) 0.0010(19)
C273 0.025(2) 0.046(3) 0.047(3) -0.029(3) -0.002(2) 0.001(2)
C274 0.042(3) 0.047(3) 0.039(3) -0.016(3) 0.014(2) -0.005(2)
C275 0.033(2) 0.051(3) 0.047(3) -0.023(3) 0.009(2) -0.007(2)
C276 0.027(2) 0.045(3) 0.040(3) -0.019(3) 0.0028(19) -0.005(2)
C277 0.026(2) 0.046(3) 0.048(3) -0.031(3) -0.002(2) -0.003(2)
C278 0.055(3) 0.055(4) 0.048(4) -0.023(3) -0.010(3) -0.006(3)
C279 0.039(3) 0.056(3) 0.047(3) -0.033(3) -0.002(2) -0.010(2)
C280 0.022(2) 0.049(3) 0.060(3) -0.032(3) -0.004(2) -0.002(2)
C281 0.019(2) 0.047(3) 0.045(3) -0.029(3) -0.0051(18) 0.0014(19)
C282 0.034(2) 0.055(3) 0.044(3) -0.033(3) 0.007(2) -0.007(2)
C283 0.021(2) 0.066(4) 0.062(4) -0.042(3) -0.001(2) 0.000(2)
C284 0.027(2) 0.061(4) 0.059(4) -0.044(3) -0.003(2) -0.002(2)
C285 0.026(2) 0.072(4) 0.068(4) -0.035(4) -0.012(2) 0.005(2)
C286 0.032(3) 0.071(4) 0.084(5) -0.039(4) -0.021(3) 0.012(3)
C287 0.046(3) 0.047(3) 0.058(4) -0.016(3) -0.018(3) 0.000(3)
C288 0.047(3) 0.063(4) 0.085(5) -0.026(4) -0.013(3) -0.001(3)
C289 0.074(4) 0.060(4) 0.051(4) -0.012(3) -0.013(3) -0.012(3)
C290 0.071(4) 0.067(4) 0.045(3) -0.028(3) 0.008(3) -0.022(3)
C291 0.061(4) 0.078(5) 0.059(4) -0.035(4) 0.009(3) -0.013(3)
C292 0.038(3) 0.061(4) 0.047(3) -0.036(3) 0.002(2) -0.002(2)
C293 0.040(3) 0.047(3) 0.046(3) -0.026(3) 0.001(2) -0.007(2)
C294 0.046(3) 0.074(4) 0.062(4) -0.048(4) 0.009(3) -0.003(3)
C295 0.038(3) 0.063(4) 0.065(4) -0.042(4) 0.000(3) 0.003(3)
C296 0.030(2) 0.063(4) 0.049(3) -0.038(3) 0.003(2) -0.004(2)
C297 0.053(3) 0.044(3) 0.073(4) -0.032(3) -0.003(3) 0.004(3)
C298 0.050(3) 0.054(4) 0.064(4) -0.025(3) 0.016(3) -0.012(3)
C299 0.033(3) 0.066(4) 0.061(4) -0.038(3) 0.006(2) -0.006(3)
C300 0.032(2) 0.053(3) 0.048(3) -0.033(3) -0.003(2) -0.004(2)
C301 0.033(2) 0.051(3) 0.046(3) -0.041(3) 0.004(2) -0.003(2)
C302 0.057(4) 0.064(4) 0.051(4) -0.015(3) 0.000(3) 0.003(3)
C303 0.046(3) 0.065(4) 0.062(4) -0.017(4) 0.012(3) -0.012(3)
C304 0.048(3) 0.043(3) 0.048(3) -0.018(3) -0.001(2) -0.004(2)

loop_
_atom_type_symbol
_atom_type_description
_atom_type_scat_dispersion_real
_atom_type_scat_dispersion_imag
_atom_type_scat_source
C C 0.0181 0.0091 'International Tables Vol C Tables 4.2.6.8 and 6.1.1.4'
H H 0.0000 0.0000 'International Tables Vol C Tables 4.2.6.8 and 6.1.1.4'
N N 0.0311 0.0180 'International Tables Vol C Tables 4.2.6.8 and 6.1.1.4'
O O 0.0492 0.0322 'International Tables Vol C Tables 4.2.6.8 and 6.1.1.4'

loop_
_geom_angle_atom_site_label_1
_geom_angle_atom_site_label_2
_geom_angle_atom_site_label_3
_geom_angle
_geom_angle_site_symmetry_1
_geom_angle_site_symmetry_3
_geom_angle_publ_flag
C197 N1 C1A 119.2(5) . . ?
C197 N1 C198 121.7(5) . . ?
C198 N1 C1A 119.0(5) . . ?
C153 N2 C1B 115.0(6) . . ?
C153 N2 C154 120.2(6) . . ?
C154 N2 C1B 122.2(7) . . ?
C151 N3 C1C 119.0(5) . . ?
C152 N3 C1C 118.5(5) . . ?
C152 N3 C151 122.4(5) . . ?
C78 N4 C1D 117.6(5) . . ?
C79 N4 C1D 118.9(5) . . ?
C79 N4 C78 123.3(5) . . ?
C44 N5 C1E 118.5(6) . . ?
C45 N5 C1E 120.0(6) . . ?
C45 N5 C44 121.5(5) . . ?
C1 N6 C1F 118.1(5) . . ?
C1 N6 C41 123.5(5) . . ?
C41 N6 C1F 118.4(5) . . ?
C1G N7 C302 118.5(6) . . ?
C303 N7 C1G 119.7(6) . . ?
C303 N7 C302 121.6(5) . . ?
C1H N8 C228 118.3(5) . . ?
C1H N8 C268 120.2(5) . . ?
C268 N8 C228 121.5(5) . . ?
N1 C1A H1A 103.1 . . ?
N1 C1A C2A 111.6(6) . . ?
N1 C1A C7A 116.4(6) . . ?
C2A C1A H1A 103.1 . . ?
C7A C1A H1A 103.1 . . ?
C7A C1A C2A 117.0(7) . . ?
C1A C2A H2AA 108.8 . . ?
C1A C2A H2AB 108.8 . . ?
H2AA C2A H2AB 107.7 . . ?
C3A C2A C1A 113.7(9) . . ?
C3A C2A H2AA 108.8 . . ?
C3A C2A H2AB 108.8 . . ?
C2A C3A H3AA 105.5 . . ?
C2A C3A H3AB 105.5 . . ?
C2A C3A C4A 127.2(11) . . ?
H3AA C3A H3AB 106.1 . . ?
C4A C3A H3AA 105.5 . . ?
C4A C3A H3AB 105.5 . . ?
C3A C4A H4AA 104.7 . . ?
C3A C4A H4AB 104.7 . . ?
H4AA C4A H4AB 105.7 . . ?
C5A C4A C3A 130.2(13) . . ?
C5A C4A H4AA 104.7 . . ?
C5A C4A H4AB 104.7 . . ?
C4A C5A H5AA 108.3 . . ?
C4A C5A H5AB 108.3 . . ?
C4A C5A C6A 115.7(14) . . ?
H5AA C5A H5AB 107.4 . . ?
C6A C5A H5AA 108.4 . . ?
C6A C5A H5AB 108.3 . . ?
C5A C6A H6AA 109.5 . . ?
C5A C6A H6AB 109.5 . . ?
C5A C6A H6AC 109.5 . . ?
H6AA C6A H6AB 109.5 . . ?
H6AA C6A H6AC 109.5 . . ?
H6AB C6A H6AC 109.5 . . ?
C1A C7A H7AA 109.1 . . ?
C1A C7A H7AB 109.1 . . ?
C1A C7A C8A 112.5(7) . . ?
H7AA C7A H7AB 107.8 . . ?
C8A C7A H7AA 109.1 . . ?
C8A C7A H7AB 109.1 . . ?
C7A C8A H8AA 109.5 . . ?
C7A C8A H8AB 109.5 . . ?
H8AA C8A H8AB 108.1 . . ?
C9A C8A C7A 110.7(8) . . ?
C9A C8A H8AA 109.5 . . ?
C9A C8A H8AB 109.5 . . ?
C8A C9A H9AA 108.5 . . ?
C8A C9A H9AB 108.5 . . ?
H9AA C9A H9AB 107.5 . . ?
C10A C9A C8A 115.3(10) . . ?
C10A C9A H9AA 108.5 . . ?
C10A C9A H9AB 108.5 . . ?
C9A C10A H10A 107.9 . . ?
C9A C10A H10B 107.9 . . ?
C9A C10A C11A 117.7(10) . . ?
H10A C10A H10B 107.2 . . ?
C11A C10A H10A 107.9 . . ?
C11A C10A H10B 107.9 . . ?
C10A C11A H11A 109.5 . . ?
C10A C11A H11B 109.5 . . ?
C10A C11A H11C 109.5 . . ?
H11A C11A H11B 109.5 . . ?
H11A C11A H11C 109.5 . . ?
H11B C11A H11C 109.5 . . ?
N2 C1B H1B 103.3 . . ?
N2 C1B C2B 117.3(8) . . ?
N2 C1B C7B 111.5(8) . . ?
C2B C1B H1B 103.3 . . ?
C2B C1B C7B 115.8(9) . . ?
C7B C1B H1B 103.3 . . ?
C1B C2B H2BA 107.3 . . ?
C1B C2B H2BB 107.3 . . ?
H2BA C2B H2BB 106.9 . . ?
C3B C2B C1B 120.1(9) . . ?
C3B C2B H2BA 107.3 . . ?
C3B C2B H2BB 107.3 . . ?
C2B C3B H3BA 109.0 . . ?
C2B C3B H3BB 109.0 . . ?
C2B C3B C4B 113.0(8) . . ?
H3BA C3B H3BB 107.8 . . ?
C4B C3B H3BA 109.0 . . ?
C4B C3B H3BB 109.0 . . ?
C3B C4B H4BA 108.7 . . ?
C3B C4B H4BB 108.7 . . ?
H4BA C4B H4BB 107.6 . . ?
C5B C4B C3B 114.3(9) . . ?
C5B C4B H4BA 108.7 . . ?
C5B C4B H4BB 108.7 . . ?
C4B C5B H5BA 109.4 . . ?
C4B C5B H5BB 109.4 . . ?
H5BA C5B H5BB 108.0 . . ?
C6B C5B C4B 111.2(10) . . ?
C6B C5B H5BA 109.4 . . ?
C6B C5B H5BB 109.4 . . ?
C5B C6B H6BA 109.5 . . ?
C5B C6B H6BB 109.5 . . ?
C5B C6B H6BC 109.5 . . ?
H6BA C6B H6BB 109.5 . . ?
H6BA C6B H6BC 109.5 . . ?
H6BB C6B H6BC 109.5 . . ?
C1B C7B H7BA 106.7 . . ?
C1B C7B H7BB 106.7 . . ?
C1B C7B C8B 122.7(10) . . ?
H7BA C7B H7BB 106.6 . . ?
C8B C7B H7BA 106.7 . . ?
C8B C7B H7BB 106.7 . . ?
C7B C8B H8BA 107.5 . . ?
C7B C8B H8BB 107.4 . . ?
H8BA C8B H8BB 107.0 . . ?
C9B C8B C7B 119.5(10) . . ?
C9B C8B H8BA 107.5 . . ?
C9B C8B H8BB 107.4 . . ?
C8B C9B H9BA 107.7 . . ?
C8B C9B H9BB 107.7 . . ?
C8B C9B C10B 118.5(11) . . ?
H9BA C9B H9BB 107.1 . . ?
C10B C9B H9BA 107.7 . . ?
C10B C9B H9BB 107.7 . . ?
C9B C10B H10C 109.9 . . ?
C9B C10B H10D 109.9 . . ?
H10C C10B H10D 108.3 . . ?
C11B C10B C9B 109.0(11) . . ?
C11B C10B H10C 109.9 . . ?
C11B C10B H10D 109.9 . . ?
C10B C11B H11D 109.5 . . ?
C10B C11B H11E 109.5 . . ?
C10B C11B H11F 109.5 . . ?
H11D C11B H11E 109.5 . . ?
H11D C11B H11F 109.5 . . ?
H11E C11B H11F 109.5 . . ?
N3 C1C H1C 104.1 . . ?
C2C C1C N3 112.3(6) . . ?
C2C C1C H1C 104.1 . . ?
C2C C1C C7C 116.5(7) . . ?
C7C C1C N3 114.0(6) . . ?
C7C C1C H1C 104.1 . . ?
C1C C2C H2CA 107.6 . . ?
C1C C2C H2CB 107.6 . . ?
C1C C2C C3C 118.7(8) . . ?
H2CA C2C H2CB 107.1 . . ?
C3C C2C H2CA 107.6 . . ?
C3C C2C H2CB 107.6 . . ?
C2C C3C H3CA 108.6 . . ?
C2C C3C H3CB 108.6 . . ?
C2C C3C C4C 114.6(8) . . ?
H3CA C3C H3CB 107.6 . . ?
C4C C3C H3CA 108.6 . . ?
C4C C3C H3CB 108.6 . . ?
C3C C4C H4CA 109.5 . . ?
C3C C4C H4CB 109.5 . . ?
C3C C4C C5C 110.9(9) . . ?
H4CA C4C H4CB 108.0 . . ?
C5C C4C H4CA 109.5 . . ?
C5C C4C H4CB 109.5 . . ?
C4C C5C H5CA 107.4 . . ?
C4C C5C H5CB 107.4 . . ?
H5CA C5C H5CB 106.9 . . ?
C6C C5C C4C 119.8(12) . . ?
C6C C5C H5CA 107.4 . . ?
C6C C5C H5CB 107.4 . . ?
C5C C6C H6CA 109.5 . . ?
C5C C6C H6CB 109.5 . . ?
C5C C6C H6CC 109.5 . . ?
H6CA C6C H6CB 109.5 . . ?
H6CA C6C H6CC 109.5 . . ?
H6CB C6C H6CC 109.5 . . ?
C1C C7C H7CA 108.9 . . ?
C1C C7C H7CB 108.9 . . ?
C1C C7C C8C 113.3(7) . . ?
H7CA C7C H7CB 107.7 . . ?
C8C C7C H7CA 108.9 . . ?
C8C C7C H7CB 108.9 . . ?
C7C C8C H8CA 110.3 . . ?
C7C C8C H8CB 110.3 . . ?
C7C C8C C9C 106.9(8) . . ?
H8CA C8C H8CB 108.6 . . ?
C9C C8C H8CA 110.3 . . ?
C9C C8C H8CB 110.3 . . ?
C8C C9C H9CA 109.3 . . ?
C8C C9C H9CB 109.3 . . ?
H9CA C9C H9CB 108.0 . . ?
C10C C9C C8C 111.6(10) . . ?
C10C C9C H9CA 109.3 . . ?
C10C C9C H9CB 109.3 . . ?
C9C C10C H10E 109.4 . . ?
C9C C10C H10F 109.4 . . ?
C9C C10C C11C 111.2(11) . . ?
H10E C10C H10F 108.0 . . ?
C11C C10C H10E 109.4 . . ?
C11C C10C H10F 109.4 . . ?
C10C C11C H11G 109.5 . . ?
C10C C11C H11H 109.5 . . ?
C10C C11C H11I 109.5 . . ?
H11G C11C H11H 109.5 . . ?
H11G C11C H11I 109.5 . . ?
H11H C11C H11I 109.5 . . ?
N4 C1D H1D 97.7 . . ?
C2D C1D N4 115.5(7) . . ?
C2D C1D H1D 97.7 . . ?
C7D C1D N4 114.2(6) . . ?
C7D C1D H1D 97.7 . . ?
C7D C1D C2D 125.1(7) . . ?
C1D C2D H2DA 107.7 . . ?
C1D C2D H2DB 107.7 . . ?
C1D C2D C3D 118.6(9) . . ?
H2DA C2D H2DB 107.1 . . ?
C3D C2D H2DA 107.7 . . ?
C3D C2D H2DB 107.7 . . ?
C2D C3D H3DA 106.0 . . ?
C2D C3D H3DB 106.0 . . ?
C2D C3D C4D 125.3(11) . . ?
H3DA C3D H3DB 106.3 . . ?
C4D C3D H3DA 106.0 . . ?
C4D C3D H3DB 106.0 . . ?
C3D C4D H4DA 108.1 . . ?
C3D C4D H4DB 108.1 . . ?
H4DA C4D H4DB 107.3 . . ?
C5D C4D C3D 116.6(13) . . ?
C5D C4D H4DA 108.1 . . ?
C5D C4D H4DB 108.1 . . ?
C4D C5D H5DA 107.0 . . ?
C4D C5D H5DB 107.0 . . ?
C4D C5D C6D 121.2(14) . . ?
H5DA C5D H5DB 106.8 . . ?
C6D C5D H5DA 107.0 . . ?
C6D C5D H5DB 107.0 . . ?
C5D C6D H6DA 109.5 . . ?
C5D C6D H6DB 109.5 . . ?
C5D C6D H6DC 109.5 . . ?
H6DA C6D H6DB 109.5 . . ?
H6DA C6D H6DC 109.5 . . ?
H6DB C6D H6DC 109.5 . . ?
C1D C7D H7DA 105.9 . . ?
C1D C7D H7DB 105.9 . . ?
C1D C7D C8D 125.8(6) . . ?
H7DA C7D H7DB 106.2 . . ?
C8D C7D H7DA 105.9 . . ?
C8D C7D H7DB 105.9 . . ?
C7D C8D H8DA 107.6 . . ?
C7D C8D H8DB 107.6 . . ?
H8DA C8D H8DB 107.0 . . ?
C9D C8D C7D 119.0(7) . . ?
C9D C8D H8DA 107.6 . . ?
C9D C8D H8DB 107.6 . . ?
C8D C9D H9DA 106.6 . . ?
C8D C9D H9DB 106.6 . . ?
H9DA C9D H9DB 106.6 . . ?
C10D C9D C8D 122.9(8) . . ?
C10D C9D H9DA 106.6 . . ?
C10D C9D H9DB 106.6 . . ?
C9D C10D H10G 106.5 . . ?
C9D C10D H10H 106.4 . . ?
C9D C10D C11D 123.5(10) . . ?
H10G C10D H10H 106.5 . . ?
C11D C10D H10G 106.5 . . ?
C11D C10D H10H 106.5 . . ?
C10D C11D H11J 109.5 . . ?
C10D C11D H11K 109.5 . . ?
C10D C11D H11L 109.5 . . ?
H11J C11D H11K 109.5 . . ?
H11J C11D H11L 109.5 . . ?
H11K C11D H11L 109.5 . . ?
N5 C1E H1E 107.4 . . ?
N5 C1E C2E 110.5(7) . . ?
N5 C1E C7E 112.2(8) . . ?
C2E C1E H1E 107.4 . . ?
C7E C1E H1E 107.4 . . ?
C7E C1E C2E 111.5(8) . . ?
C1E C2E H2EA 109.5 . . ?
C1E C2E H2EB 109.5 . . ?
H2EA C2E H2EB 108.1 . . ?
C3E C2E C1E 110.7(9) . . ?
C3E C2E H2EA 109.5 . . ?
C3E C2E H2EB 109.5 . . ?
C2E C3E H3EA 108.8 . . ?
C2E C3E H3EB 108.8 . . ?
H3EA C3E H3EB 107.7 . . ?
C4E C3E C2E 113.6(10) . . ?
C4E C3E H3EA 108.8 . . ?
C4E C3E H3EB 108.8 . . ?
C3E C4E H4EA 106.5 . . ?
C3E C4E H4EB 106.5 . . ?
H4EA C4E H4EB 106.5 . . ?
C5E C4E C3E 123.4(11) . . ?
C5E C4E H4EA 106.5 . . ?
C5E C4E H4EB 106.5 . . ?
C4E C5E H5EA 109.8 . . ?
C4E C5E H5EB 109.8 . . ?
C4E C5E C6E 109.3(11) . . ?
H5EA C5E H5EB 108.3 . . ?
C6E C5E H5EA 109.8 . . ?
C6E C5E H5EB 109.8 . . ?
C5E C6E H6EA 109.5 . . ?
C5E C6E H6EB 109.5 . . ?
C5E C6E H6EC 109.5 . . ?
H6EA C6E H6EB 109.5 . . ?
H6EA C6E H6EC 109.5 . . ?
H6EB C6E H6EC 109.5 . . ?
C1E C7E H7EA 108.3 . . ?
C1E C7E H7EB 108.3 . . ?
C1E C7E C8E 116.0(9) . . ?
H7EA C7E H7EB 107.4 . . ?
C8E C7E H7EA 108.3 . . ?
C8E C7E H7EB 108.3 . . ?
C7E C8E H8EA 108.6 . . ?
C7E C8E H8EB 108.6 . . ?
C7E C8E C9E 114.5(11) . . ?
H8EA C8E H8EB 107.6 . . ?
C9E C8E H8EA 108.6 . . ?
C9E C8E H8EB 108.6 . . ?
C8E C9E H9EA 110.5 . . ?
C8E C9E H9EB 110.5 . . ?
C8E C9E C10E 106.3(11) . . ?
H9EA C9E H9EB 108.7 . . ?
C10E C9E H9EA 110.5 . . ?
C10E C9E H9EB 110.5 . . ?
C9E C10E H10I 111.4 . . ?
C9E C10E H10J 111.4 . . ?
H10I C10E H10J 109.2 . . ?
C11E C10E C9E 102.0(11) . . ?
C11E C10E H10I 111.4 . . ?
C11E C10E H10J 111.4 . . ?
C10E C11E H11M 109.5 . . ?
C10E C11E H11N 109.5 . . ?
C10E C11E H11O 109.5 . . ?
H11M C11E H11N 109.5 . . ?
H11M C11E H11O 109.5 . . ?
H11N C11E H11O 109.5 . . ?
N6 C1F H1F 102.9 . . ?
N6 C1F C2F 112.9(6) . . ?
N6 C1F C7F 112.8(7) . . ?
C2F C1F H1F 102.9 . . ?
C2F C1F C7F 119.8(8) . . ?
C7F C1F H1F 102.9 . . ?
C1F C2F H2FA 108.5 . . ?
C1F C2F H2FB 108.5 . . ?
C1F C2F C3F 115.0(7) . . ?
H2FA C2F H2FB 107.5 . . ?
C3F C2F H2FA 108.5 . . ?
C3F C2F H2FB 108.5 . . ?
C2F C3F H3FA 108.4 . . ?
C2F C3F H3FB 108.4 . . ?
H3FA C3F H3FB 107.5 . . ?
C4F C3F C2F 115.4(7) . . ?
C4F C3F H3FA 108.4 . . ?
C4F C3F H3FB 108.4 . . ?
C3F C4F H4FA 108.0 . . ?
C3F C4F H4FB 108.0 . . ?
H4FA C4F H4FB 107.2 . . ?
C5F C4F C3F 117.4(9) . . ?
C5F C4F H4FA 108.0 . . ?
C5F C4F H4FB 108.0 . . ?
C4F C5F H5FA 107.3 . . ?
C4F C5F H5FB 107.3 . . ?
C4F C5F C6F 119.9(10) . . ?
H5FA C5F H5FB 106.9 . . ?
C6F C5F H5FA 107.3 . . ?
C6F C5F H5FB 107.3 . . ?
C5F C6F H6FA 109.5 . . ?
C5F C6F H6FB 109.5 . . ?
C5F C6F H6FC 109.5 . . ?
H6FA C6F H6FB 109.5 . . ?
H6FA C6F H6FC 109.5 . . ?
H6FB C6F H6FC 109.5 . . ?
C1F C7F H7FA 108.3 . . ?
C1F C7F H7FB 108.3 . . ?
H7FA C7F H7FB 107.4 . . ?
C8F C7F C1F 115.9(10) . . ?
C8F C7F H7FA 108.3 . . ?
C8F C7F H7FB 108.3 . . ?
C7F C8F H8FA 107.5 . . ?
C7F C8F H8FB 107.5 . . ?
H8FA C8F H8FB 107.0 . . ?
C9F C8F C7F 119.1(11) . . ?
C9F C8F H8FA 107.5 . . ?
C9F C8F H8FB 107.5 . . ?
C8F C9F H9FA 106.8 . . ?
C8F C9F H9FB 106.8 . . ?
C8F C9F C10F 122.1(13) . . ?
H9FA C9F H9FB 106.7 . . ?
C10F C9F H9FA 106.8 . . ?
C10F C9F H9FB 106.8 . . ?
C9F C10F H10K 103.1 . . ?
C9F C10F H10L 103.1 . . ?
H10K C10F H10L 105.1 . . ?
C11F C10F C9F 136.3(16) . . ?
C11F C10F H10K 103.1 . . ?
C11F C10F H10L 103.1 . . ?
C10F C11F H11P 109.5 . . ?
C10F C11F H11Q 109.5 . . ?
C10F C11F H11R 109.5 . . ?
H11P C11F H11Q 109.5 . . ?
H11P C11F H11R 109.5 . . ?
H11Q C11F H11R 109.5 . . ?
N7 C1G H1G 101.9 . . ?
N7 C1G C2G 114.0(7) . . ?
C2G C1G H1G 101.9 . . ?
C7G C1G N7 114.5(7) . . ?
C7G C1G H1G 101.9 . . ?
C7G C1G C2G 118.9(9) . . ?
C1G C2G H2GA 108.4 . . ?
C1G C2G H2GB 108.4 . . ?
H2GA C2G H2GB 107.5 . . ?
C3G C2G C1G 115.6(9) . . ?
C3G C2G H2GA 108.4 . . ?
C3G C2G H2GB 108.4 . . ?
C2G C3G H3GA 109.0 . . ?
C2G C3G H3GB 109.0 . . ?
C2G C3G C4G 113.1(10) . . ?
H3GA C3G H3GB 107.8 . . ?
C4G C3G H3GA 109.0 . . ?
C4G C3G H3GB 109.0 . . ?
C3G C4G H4GA 109.2 . . ?
C3G C4G H4GB 109.2 . . ?
H4GA C4G H4GB 107.9 . . ?
C5G C4G C3G 112.0(11) . . ?
C5G C4G H4GA 109.2 . . ?
C5G C4G H4GB 109.2 . . ?
C4G C5G H5GA 108.6 . . ?
C4G C5G H5GB 108.6 . . ?
C4G C5G C6G 114.6(13) . . ?
H5GA C5G H5GB 107.6 . . ?
C6G C5G H5GA 108.6 . . ?
C6G C5G H5GB 108.6 . . ?
C5G C6G H6GA 109.5 . . ?
C5G C6G H6GB 109.5 . . ?
C5G C6G H6GC 109.5 . . ?
H6GA C6G H6GB 109.5 . . ?
H6GA C6G H6GC 109.5 . . ?
H6GB C6G H6GC 109.5 . . ?
C1G C7G H7GA 107.9 . . ?
C1G C7G H7GB 107.9 . . ?
C1G C7G C8G 117.7(10) . . ?
H7GA C7G H7GB 107.2 . . ?
C8G C7G H7GA 107.9 . . ?
C8G C7G H7GB 107.9 . . ?
C7G C8G H8GA 108.0 . . ?
C7G C8G H8GB 108.0 . . ?
C7G C8G C9G 117.0(10) . . ?
H8GA C8G H8GB 107.3 . . ?
C9G C8G H8GA 108.0 . . ?
C9G C8G H8GB 108.0 . . ?
C8G C9G H9GA 109.9 . . ?
C8G C9G H9GB 110.0 . . ?
H9GA C9G H9GB 108.3 . . ?
C10G C9G C8G 108.7(11) . . ?
C10G C9G H9GA 109.9 . . ?
C10G C9G H9GB 110.0 . . ?
C9G C10G H10M 109.7 . . ?
C9G C10G H10N 109.6 . . ?
C9G C10G C11G 110.1(9) . . ?
H10M C10G H10N 108.2 . . ?
C11G C10G H10M 109.6 . . ?
C11G C10G H10N 109.7 . . ?
C10G C11G H11S 109.5 . . ?
C10G C11G H11T 109.5 . . ?
C10G C11G H11U 109.5 . . ?
H11S C11G H11T 109.5 . . ?
H11S C11G H11U 109.5 . . ?
H11T C11G H11U 109.5 . . ?
N8 C1H H1H 99.2 . . ?
N8 C1H C2H 113.5(6) . . ?
N8 C1H C7H 115.7(7) . . ?
C2H C1H H1H 99.2 . . ?
C7H C1H H1H 99.2 . . ?
C7H C1H C2H 123.2(7) . . ?
C1H C2H H2HA 106.2 . . ?
C1H C2H H2HB 106.2 . . ?
H2HA C2H H2HB 106.4 . . ?
C3H C2H C1H 124.6(8) . . ?
C3H C2H H2HA 106.2 . . ?
C3H C2H H2HB 106.2 . . ?
C2H C3H H3HA 108.0 . . ?
C2H C3H H3HB 108.0 . . ?
C2H C3H C4H 117.1(10) . . ?
H3HA C3H H3HB 107.3 . . ?
C4H C3H H3HA 108.0 . . ?
C4H C3H H3HB 108.0 . . ?
C3H C4H H4HA 110.9 . . ?
C3H C4H H4HB 110.9 . . ?
C3H C4H C5H 104.1(8) . . ?
H4HA C4H H4HB 109.0 . . ?
C5H C4H H4HA 110.9 . . ?
C5H C4H H4HB 110.9 . . ?
C4H C5H H5HA 109.2 . . ?
C4H C5H H5HB 109.2 . . ?
H5HA C5H H5HB 107.9 . . ?
C6H C5H C4H 112.1(9) . . ?
C6H C5H H5HA 109.2 . . ?
C6H C5H H5HB 109.2 . . ?
C5H C6H H6HA 109.5 . . ?
C5H C6H H6HB 109.5 . . ?
C5H C6H H6HC 109.5 . . ?
H6HA C6H H6HB 109.5 . . ?
H6HA C6H H6HC 109.5 . . ?
H6HB C6H H6HC 109.5 . . ?
C1H C7H H7HA 108.2 . . ?
C1H C7H H7HB 108.2 . . ?
C1H C7H C8H 116.2(9) . . ?
H7HA C7H H7HB 107.4 . . ?
C8H C7H H7HA 108.2 . . ?
C8H C7H H7HB 108.2 . . ?
C7H C8H H8HA 106.6 . . ?
C7H C8H H8HB 106.6 . . ?
H8HA C8H H8HB 106.5 . . ?
C9H C8H C7H 123.0(10) . . ?
C9H C8H H8HA 106.6 . . ?
C9H C8H H8HB 106.6 . . ?
C8H C9H H9HA 103.1 . . ?
C8H C9H H9HB 103.1 . . ?
C8H C9H C10H 136.3(13) . . ?
H9HA C9H H9HB 105.1 . . ?
C10H C9H H9HA 103.1 . . ?
C10H C9H H9HB 103.1 . . ?
C9H C10H H10O 110.3 . . ?
C9H C10H H10P 110.3 . . ?
C9H C10H C11H 106.9(14) . . ?
H10O C10H H10P 108.6 . . ?
C11H C10H H10O 110.3 . . ?
C11H C10H H10P 110.3 . . ?
C10H C11H H11V 109.5 . . ?
C10H C11H H11W 109.5 . . ?
C10H C11H H11X 109.5 . . ?
H11V C11H H11W 109.5 . . ?
H11V C11H H11X 109.5 . . ?
H11W C11H H11X 109.5 . . ?
N6 C1 C2 118.5(5) . . ?
O12 C1 N6 121.0(6) . . ?
O12 C1 C2 120.5(5) . . ?
C3 C2 C1 120.1(4) . . ?
C52 C2 C1 120.2(5) . . ?
C52 C2 C3 119.6(5) . . ?
C4 C3 C2 120.6(4) . . ?
C4 C3 C40 119.6(5) . . ?
C40 C3 C2 119.7(5) . . ?
C3 C4 C5 119.6(4) . . ?
C3 C4 C42 119.1(5) . . ?
C42 C4 C5 121.3(5) . . ?
C6 C5 C4 118.9(4) . . ?
C6 C5 C38 121.0(5) . . ?
C38 C5 C4 120.0(5) . . ?
C5 C6 C7 119.8(5) . . ?
C11 C6 C5 121.4(4) . . ?
C11 C6 C7 118.8(5) . . ?
C8 C7 C6 118.8(5) . . ?
C8 C7 C43 121.2(4) . . ?
C43 C7 C6 119.9(5) . . ?
C7 C8 C9 123.1(5) . . ?
C7 C8 C46 119.8(5) . . ?
C9 C8 C46 117.1(5) . . ?
C8 C9 C44 122.2(5) . . ?
C10 C9 C8 117.1(6) . . ?
C10 C9 C44 120.7(6) . . ?
C9 C10 H10 118.9 . . ?
C11 C10 C9 122.1(5) . . ?
C11 C10 H10 118.9 . . ?
C6 C11 C12 118.4(5) . . ?
C10 C11 C6 119.9(5) . . ?
C10 C11 C12 121.7(5) . . ?
C13 C12 C11 118.3(5) . . ?
C13 C12 C37 120.9(5) . . ?
C37 C12 C11 120.6(5) . . ?
C12 C13 H13 120.4 . . ?
C14 C13 C12 119.3(6) . . ?
C14 C13 H13 120.4 . . ?
C13 C14 H14 118.9 . . ?
C13 C14 C15 122.1(6) . . ?
C15 C14 H14 118.9 . . ?
C14 C15 C16 121.4(5) . . ?
C14 C15 C36 118.4(5) . . ?
C36 C15 C16 120.2(5) . . ?
C15 C16 H16 119.7 . . ?
C17 C16 C15 120.7(5) . . ?
C17 C16 H16 119.7 . . ?
C16 C17 H17 119.4 . . ?
C16 C17 C18 121.1(5) . . ?
C18 C17 H17 119.4 . . ?
C19 C18 C17 121.0(5) . . ?
C19 C18 C35 121.1(6) . . ?
C35 C18 C17 117.9(6) . . ?
C18 C19 H19 119.3 . . ?
C20 C19 C18 121.4(6) . . ?
C20 C19 H19 119.3 . . ?
C19 C20 H20 120.1 . . ?
C19 C20 C21 119.7(7) . . ?
C21 C20 H20 120.1 . . ?
C20 C21 C22 118.0(6) . . ?
C34 C21 C20 120.0(6) . . ?
C34 C21 C22 121.7(6) . . ?
C21 C22 H22 120.7 . . ?
C23 C22 C21 118.6(7) . . ?
C23 C22 H22 120.7 . . ?
C22 C23 H23 119.6 . . ?
C22 C23 C24 120.8(7) . . ?
C24 C23 H23 119.6 . . ?
C25 C24 C23 118.7(6) . . ?
C33 C24 C23 121.1(6) . . ?
C33 C24 C25 120.1(7) . . ?
C24 C25 H25 119.3 . . ?
C26 C25 C24 121.3(7) . . ?
C26 C25 H25 119.3 . . ?
C25 C26 H26 119.1 . . ?
C25 C26 C27 121.8(6) . . ?
C27 C26 H26 119.1 . . ?
C26 C27 C32 118.0(7) . . ?
C28 C27 C26 122.1(6) . . ?
C28 C27 C32 119.5(7) . . ?
C27 C28 H28 118.8 . . ?
C29 C28 C27 122.4(7) . . ?
C29 C28 H28 118.8 . . ?
C28 C29 H29 121.4 . . ?
C28 C29 C30 117.2(9) . . ?
C30 C29 H29 121.4 . . ?
C29 C30 H30 119.7 . . ?
C31 C30 C29 120.5(8) . . ?
C31 C30 H30 119.7 . . ?
C30 C31 H31 118.3 . . ?
C30 C31 C32 123.4(6) . . ?
C32 C31 H31 118.3 . . ?
C31 C32 C27 115.7(6) . . ?
C31 C32 C33 126.0(5) . . ?
C33 C32 C27 117.9(6) . . ?
C24 C33 C32 118.9(5) . . ?
C24 C33 C34 116.6(6) . . ?
C32 C33 C34 124.0(6) . . ?
C21 C34 C33 119.3(5) . . ?
C21 C34 C35 117.3(5) . . ?
C33 C34 C35 123.4(6) . . ?
C18 C35 C34 115.3(5) . . ?
C18 C35 C36 119.5(5) . . ?
C36 C35 C34 125.3(4) . . ?
C15 C36 C35 114.7(4) . . ?
C15 C36 C37 119.0(5) . . ?
C37 C36 C35 126.3(5) . . ?
C12 C37 C36 116.9(5) . . ?
C12 C37 C38 118.6(4) . . ?
C36 C37 C38 123.8(5) . . ?
C5 C38 C37 119.1(5) . . ?
C39 C38 C5 118.4(5) . . ?
C39 C38 C37 122.1(4) . . ?
C38 C39 H39 118.8 . . ?
C38 C39 C40 122.4(4) . . ?
C40 C39 H39 118.8 . . ?
C3 C40 C41 119.8(5) . . ?
C39 C40 C3 119.3(5) . . ?
C39 C40 C41 120.8(4) . . ?
N6 C41 C40 117.8(4) . . ?
O11 C41 N6 121.4(5) . . ?
O11 C41 C40 120.9(5) . . ?
C4 C42 C51 119.2(5) . . ?
C43 C42 C4 119.6(5) . . ?
C43 C42 C51 121.1(4) . . ?
C42 C43 C7 120.2(4) . . ?
C42 C43 C48 120.4(5) . . ?
C48 C43 C7 119.4(5) . . ?
N5 C44 C9 118.4(6) . . ?
O9 C44 N5 120.1(6) . . ?
O9 C44 C9 121.5(6) . . ?
N5 C45 C46 119.8(5) . . ?
O10 C45 N5 117.7(6) . . ?
O10 C45 C46 122.4(6) . . ?
C45 C46 C8 120.9(5) . . ?
C47 C46 C8 118.3(6) . . ?
C47 C46 C45 120.8(5) . . ?
C46 C47 H47 118.5 . . ?
C46 C47 C48 123.0(5) . . ?
C48 C47 H47 118.5 . . ?
C43 C48 C49 120.0(5) . . ?
C47 C48 C43 118.2(5) . . ?
C47 C48 C49 121.8(5) . . ?
C48 C49 C62 121.0(5) . . ?
C50 C49 C48 119.4(4) . . ?
C50 C49 C62 119.6(5) . . ?
C49 C50 C51 118.7(5) . . ?
C49 C50 C63 116.8(4) . . ?
C63 C50 C51 124.2(5) . . ?
C42 C51 C50 117.7(5) . . ?
C52 C51 C42 119.2(4) . . ?
C52 C51 C50 123.0(5) . . ?
C2 C52 C51 122.2(5) . . ?
C2 C52 H52 118.9 . . ?
C51 C52 H52 118.9 . . ?
C54 C53 C64 116.5(6) . . ?
C54 C53 C68 118.3(6) . . ?
C68 C53 C64 125.0(6) . . ?
C53 C54 C55 121.6(7) . . ?
C53 C54 C65 118.0(7) . . ?
C55 C54 C65 120.3(7) . . ?
C54 C55 H55 120.8 . . ?
C56 C55 C54 118.5(8) . . ?
C56 C55 H55 120.8 . . ?
C55 C56 H56 119.3 . . ?
C57 C56 C55 121.4(8) . . ?
C57 C56 H56 119.3 . . ?
C56 C57 C58 121.4(7) . . ?
C56 C57 C64 121.0(7) . . ?
C64 C57 C58 117.4(7) . . ?
C57 C58 H58 119.3 . . ?
C59 C58 C57 121.4(7) . . ?
C59 C58 H58 119.3 . . ?
C58 C59 H59 118.4 . . ?
C58 C59 C60 123.1(6) . . ?
C60 C59 H59 118.4 . . ?
C61 C60 C59 124.0(5) . . ?
C61 C60 C63 118.5(5) . . ?
C63 C60 C59 117.5(6) . . ?
C60 C61 H61 118.5 . . ?
C62 C61 C60 122.9(5) . . ?
C62 C61 H61 118.5 . . ?
C49 C62 H62 120.4 . . ?
C61 C62 C49 119.2(6) . . ?
C61 C62 H62 120.4 . . ?
C50 C63 C64 123.4(5) . . ?
C60 C63 C50 118.5(5) . . ?
C60 C63 C64 117.9(5) . . ?
C57 C64 C53 116.5(6) . . ?
C57 C64 C63 118.4(5) . . ?
C63 C64 C53 125.1(5) . . ?
C54 C65 H65 119.1 . . ?
C66 C65 C54 121.8(8) . . ?
C66 C65 H65 119.1 . . ?
C65 C66 H66 120.3 . . ?
C65 C66 C67 119.4(7) . . ?
C67 C66 H66 120.3 . . ?
C66 C67 C68 121.1(7) . . ?
C66 C67 C69 122.3(6) . . ?
C68 C67 C69 116.5(7) . . ?
C53 C68 C76 123.0(5) . . ?
C67 C68 C53 117.8(6) . . ?
C67 C68 C76 119.1(6) . . ?
C67 C69 H69 118.1 . . ?
C70 C69 C67 123.9(6) . . ?
C70 C69 H69 118.1 . . ?
C69 C70 H70 120.2 . . ?
C69 C70 C71 119.7(7) . . ?
C71 C70 H70 120.2 . . ?
C70 C71 C72 119.3(6) . . ?
C76 C71 C70 120.0(7) . . ?
C76 C71 C72 120.6(6) . . ?
C71 C72 H72 120.2 . . ?
C73 C72 C71 119.6(7) . . ?
C73 C72 H72 120.2 . . ?
C72 C73 H73 120.3 . . ?
C74 C73 C72 119.3(7) . . ?
C74 C73 H73 120.3 . . ?
C73 C74 H74 118.8 . . ?
C75 C74 C73 122.3(6) . . ?
C75 C74 H74 118.8 . . ?
C74 C75 H75 119.6 . . ?
C74 C75 C76 120.8(6) . . ?
C76 C75 H75 119.6 . . ?
C71 C76 C68 118.3(5) . . ?
C71 C76 C75 117.1(6) . . ?
C75 C76 C68 124.4(6) . . ?
C117 C77 C78 120.7(4) . . ?
C120 C77 C78 119.4(5) . . ?
C120 C77 C117 119.9(5) . . ?
N4 C78 C77 117.4(5) . . ?
O8 C78 N4 120.3(5) . . ?
O8 C78 C77 122.2(5) . . ?
N4 C79 C80 119.2(4) . . ?
O7 C79 N4 120.1(5) . . ?
O7 C79 C80 120.7(5) . . ?
C81 C80 C79 121.9(4) . . ?
C81 C80 C117 119.0(5) . . ?
C117 C80 C79 118.9(5) . . ?
C80 C81 H81 118.0 . . ?
C80 C81 C82 123.9(4) . . ?
C82 C81 H81 118.0 . . ?
C81 C82 C83 123.3(4) . . ?
C81 C82 C115 116.6(5) . . ?
C115 C82 C83 119.7(5) . . ?
C84 C83 C82 122.8(5) . . ?
C108 C83 C82 118.3(4) . . ?
C108 C83 C84 118.2(5) . . ?
C83 C84 C85 126.9(5) . . ?
C105 C84 C83 116.2(5) . . ?
C105 C84 C85 116.9(5) . . ?
C86 C85 C84 124.2(5) . . ?
C102 C85 C84 116.8(6) . . ?
C102 C85 C86 119.0(6) . . ?
C85 C86 C87 127.0(6) . . ?
C99 C86 C85 115.5(5) . . ?
C99 C86 C87 117.5(6) . . ?
C88 C87 C86 121.2(6) . . ?
C96 C87 C86 120.4(7) . . ?
C96 C87 C88 118.1(6) . . ?
C87 C88 C89 127.6(5) . . ?
C87 C88 C93 118.3(6) . . ?
C89 C88 C93 114.0(6) . . ?
C88 C89 H89 118.0 . . ?
C90 C89 C88 123.9(7) . . ?
C90 C89 H89 118.0 . . ?
C89 C90 H90 119.3 . . ?
C89 C90 C91 121.5(9) . . ?
C91 C90 H90 119.3 . . ?
C90 C91 H91 122.7 . . ?
C92 C91 C90 114.6(9) . . ?
C92 C91 H91 122.7 . . ?
C91 C92 H92 117.7 . . ?
C91 C92 C93 124.6(7) . . ?
C93 C92 H92 117.7 . . ?
C92 C93 C88 120.1(7) . . ?
C92 C93 C94 121.1(6) . . ?
C94 C93 C88 118.5(7) . . ?
C93 C94 H94 119.5 . . ?
C95 C94 C93 121.0(6) . . ?
C95 C94 H94 119.5 . . ?
C94 C95 H95 120.6 . . ?
C94 C95 C96 118.8(7) . . ?
C96 C95 H95 120.6 . . ?
C87 C96 C95 122.9(7) . . ?
C87 C96 C97 116.4(7) . . ?
C95 C96 C97 120.6(7) . . ?
C96 C97 H97 119.0 . . ?
C98 C97 C96 122.0(8) . . ?
C98 C97 H97 119.0 . . ?
C97 C98 H98 119.3 . . ?
C97 C98 C99 121.4(8) . . ?
C99 C98 H98 119.3 . . ?
C86 C99 C100 119.0(7) . . ?
C98 C99 C86 119.9(6) . . ?
C98 C99 C100 121.1(7) . . ?
C99 C100 H100 119.4 . . ?
C101 C100 C99 121.2(7) . . ?
C101 C100 H100 119.4 . . ?
C100 C101 H101 118.9 . . ?
C100 C101 C102 122.3(6) . . ?
C102 C101 H101 118.9 . . ?
C85 C102 C101 118.7(7) . . ?
C85 C102 C103 119.5(6) . . ?
C101 C102 C103 121.8(5) . . ?
C102 C103 H103 118.6 . . ?
C104 C103 C102 122.9(5) . . ?
C104 C103 H103 118.6 . . ?
C103 C104 H104 121.5 . . ?
C103 C104 C105 117.0(6) . . ?
C105 C104 H104 121.5 . . ?
C84 C105 C104 121.3(6) . . ?
C106 C105 C84 120.2(5) . . ?
C106 C105 C104 118.5(6) . . ?
C105 C106 H106 119.8 . . ?
C107 C106 C105 120.4(6) . . ?
C107 C106 H106 119.8 . . ?
C106 C107 H107 120.0 . . ?
C106 C107 C108 120.0(6) . . ?
C108 C107 H107 120.0 . . ?
C83 C108 C107 121.1(5) . . ?
C83 C108 C109 121.1(5) . . ?
C107 C108 C109 117.6(5) . . ?
C110 C109 C108 122.8(5) . . ?
C110 C109 C114 119.5(5) . . ?
C114 C109 C108 117.6(5) . . ?
C109 C110 H110 118.7 . . ?
C111 C110 C109 122.5(5) . . ?
C111 C110 H110 118.8 . . ?
C110 C111 C112 118.4(5) . . ?
C110 C111 C152 121.7(6) . . ?
C112 C111 C152 119.9(5) . . ?
C111 C112 C123 119.3(5) . . ?
C113 C112 C111 121.3(5) . . ?
C113 C112 C123 119.4(5) . . ?
C112 C113 C114 119.6(5) . . ?
C112 C113 C122 120.5(4) . . ?
C122 C113 C114 119.9(5) . . ?
C109 C114 C113 118.2(5) . . ?
C115 C114 C109 121.5(4) . . ?
C115 C114 C113 120.2(5) . . ?
C114 C115 C82 120.3(5) . . ?
C114 C115 C116 119.9(4) . . ?
C116 C115 C82 119.8(5) . . ?
C115 C116 C121 120.1(5) . . ?
C117 C116 C115 121.5(4) . . ?
C117 C116 C121 118.4(4) . . ?
C77 C117 C80 119.8(5) . . ?
C116 C117 C77 121.4(4) . . ?
C116 C117 C80 118.7(5) . . ?
C126 C118 C119 117.7(4) . . ?
C126 C118 C137 116.3(4) . . ?
C137 C118 C119 125.9(5) . . ?
C120 C119 C118 120.9(4) . . ?
C121 C119 C118 120.9(4) . . ?
C121 C119 C120 118.1(4) . . ?
C77 C120 C119 121.1(5) . . ?
C77 C120 H120 119.4 . . ?
C119 C120 H120 119.4 . . ?
C119 C121 C116 120.8(5) . . ?
C119 C121 C122 119.5(4) . . ?
C122 C121 C116 119.8(4) . . ?
C113 C122 C121 120.0(4) . . ?
C113 C122 C125 119.0(5) . . ?
C121 C122 C125 120.8(5) . . ?
C112 C123 C151 119.7(5) . . ?
C124 C123 C112 119.0(5) . . ?
C124 C123 C151 121.3(5) . . ?
C123 C124 H124 118.8 . . ?
C125 C124 C123 122.5(5) . . ?
C125 C124 H124 118.8 . . ?
C122 C125 C126 118.5(5) . . ?
C124 C125 C122 119.3(5) . . ?
C124 C125 C126 121.9(4) . . ?
C118 C126 C125 119.6(4) . . ?
C118 C126 C136 120.0(5) . . ?
C136 C126 C125 120.4(5) . . ?
C128 C127 C138 116.5(6) . . ?
C128 C127 C142 117.3(5) . . ?
C142 C127 C138 126.2(5) . . ?
C129 C128 C127 118.8(6) . . ?
C139 C128 C127 118.4(6) . . ?
C139 C128 C129 122.7(7) . . ?
C128 C129 H129 118.7 . . ?
C130 C129 C128 122.6(7) . . ?
C130 C129 H129 118.7 . . ?
C129 C130 H130 120.7 . . ?
C129 C130 C131 118.7(7) . . ?
C131 C130 H130 120.7 . . ?
C132 C131 C130 119.7(6) . . ?
C138 C131 C130 119.9(6) . . ?
C138 C131 C132 120.4(6) . . ?
C131 C132 H132 120.2 . . ?
C133 C132 C131 119.6(6) . . ?
C133 C132 H132 120.2 . . ?
C132 C133 H133 119.3 . . ?
C132 C133 C134 121.4(6) . . ?
C134 C133 H133 119.3 . . ?
C133 C134 C135 121.4(5) . . ?
C137 C134 C133 120.6(6) . . ?
C137 C134 C135 118.0(5) . . ?
C134 C135 H135 119.5 . . ?
C136 C135 C134 121.1(4) . . ?
C136 C135 H135 119.5 . . ?
C126 C136 H136 120.0 . . ?
C135 C136 C126 119.9(5) . . ?
C135 C136 H136 120.0 . . ?
C118 C137 C138 123.2(4) . . ?
C134 C137 C118 119.6(5) . . ?
C134 C137 C138 117.2(5) . . ?
C127 C138 C137 123.3(5) . . ?
C131 C138 C127 118.8(5) . . ?
C131 C138 C137 117.8(5) . . ?
C128 C139 H139 118.7 . . ?
C140 C139 C128 122.7(7) . . ?
C140 C139 H139 118.7 . . ?
C139 C140 H140 119.9 . . ?
C139 C140 C141 120.3(6) . . ?
C141 C140 H140 119.9 . . ?
C140 C141 C143 121.3(5) . . ?
C142 C141 C140 119.8(6) . . ?
C142 C141 C143 118.8(6) . . ?
C141 C142 C127 117.7(5) . . ?
C141 C142 C150 119.9(5) . . ?
C150 C142 C127 122.4(4) . . ?
C141 C143 H143 119.4 . . ?
C144 C143 C141 121.2(5) . . ?
C144 C143 H143 119.4 . . ?
C143 C144 H144 119.8 . . ?
C143 C144 C145 120.4(6) . . ?
C145 C144 H144 119.8 . . ?
C144 C145 C146 120.6(6) . . ?
C144 C145 C150 121.0(6) . . ?
C146 C145 C150 118.4(5) . . ?
C145 C146 H146 120.2 . . ?
C147 C146 C145 119.5(6) . . ?
C147 C146 H146 120.2 . . ?
C146 C147 H147 119.7 . . ?
C148 C147 C146 120.6(6) . . ?
C148 C147 H147 119.7 . . ?
C147 C148 H148 119.9 . . ?
C149 C148 C147 120.1(5) . . ?
C149 C148 H148 119.9 . . ?
C148 C149 H149 118.3 . . ?
C148 C149 C150 123.4(6) . . ?
C150 C149 H149 118.3 . . ?
C145 C150 C142 116.4(4) . . ?
C149 C150 C142 125.8(5) . . ?
C149 C150 C145 117.2(5) . . ?
N3 C151 C123 119.0(5) . . ?
O6 C151 N3 121.3(6) . . ?
O6 C151 C123 119.8(6) . . ?
N3 C152 C111 118.9(5) . . ?
O5 C152 N3 119.1(6) . . ?
O5 C152 C111 121.9(6) . . ?
N2 C153 C304 120.1(6) . . ?
O4 C153 N2 117.8(7) . . ?
O4 C153 C304 122.0(6) . . ?
N2 C154 C155 119.9(5) . . ?
O3 C154 N2 118.2(6) . . ?
O3 C154 C155 121.8(6) . . ?
C156 C155 C154 119.4(6) . . ?
C227 C155 C154 121.7(5) . . ?
C227 C155 C156 118.7(6) . . ?
C155 C156 C304 119.4(6) . . ?
C157 C156 C155 120.6(5) . . ?
C157 C156 C304 120.0(5) . . ?
C156 C157 C158 119.2(5) . . ?
C156 C157 C174 120.5(5) . . ?
C174 C157 C158 120.2(5) . . ?
C159 C158 C157 119.8(5) . . ?
C159 C158 C167 121.8(5) . . ?
C167 C158 C157 118.4(4) . . ?
C158 C159 C160 118.7(5) . . ?
C158 C159 C227 119.3(5) . . ?
C227 C159 C160 121.9(5) . . ?
C161 C160 C159 121.0(5) . . ?
C165 C160 C159 120.1(4) . . ?
C165 C160 C161 118.7(5) . . ?
C160 C161 H161 119.8 . . ?
C162 C161 C160 120.4(6) . . ?
C162 C161 H161 119.8 . . ?
C161 C162 H162 118.8 . . ?
C161 C162 C163 122.3(5) . . ?
C163 C162 H162 118.8 . . ?
C162 C163 C164 118.6(5) . . ?
C162 C163 C177 123.9(6) . . ?
C177 C163 C164 117.3(6) . . ?
C163 C164 C165 115.5(5) . . ?
C163 C164 C192 118.7(5) . . ?
C192 C164 C165 125.7(4) . . ?
C160 C165 C164 119.0(4) . . ?
C160 C165 C166 119.2(4) . . ?
C164 C165 C166 121.8(5) . . ?
C167 C166 C165 118.4(5) . . ?
C200 C166 C165 122.4(5) . . ?
C200 C166 C167 119.2(4) . . ?
C166 C167 C158 120.1(4) . . ?
C168 C167 C158 120.8(5) . . ?
C168 C167 C166 119.0(5) . . ?
C167 C168 C173 120.5(5) . . ?
C169 C168 C167 120.2(5) . . ?
C169 C168 C173 119.3(4) . . ?
C168 C169 C170 120.8(5) . . ?
C168 C169 C199 120.6(4) . . ?
C199 C169 C170 118.5(5) . . ?
C169 C170 C197 120.8(5) . . ?
C171 C170 C169 118.2(5) . . ?
C171 C170 C197 120.8(4) . . ?
C170 C171 H171 118.4 . . ?
C170 C171 C172 123.2(4) . . ?
C172 C171 H171 118.4 . . ?
C171 C172 C173 118.4(4) . . ?
C171 C172 C201 122.9(4) . . ?
C173 C172 C201 117.7(5) . . ?
C168 C173 C172 119.5(5) . . ?
C174 C173 C168 119.0(4) . . ?
C174 C173 C172 121.4(5) . . ?
C157 C174 C175 118.8(5) . . ?
C173 C174 C157 120.7(5) . . ?
C173 C174 C175 120.2(4) . . ?
C174 C175 C210 118.5(5) . . ?
C176 C175 C174 118.7(5) . . ?
C176 C175 C210 122.8(5) . . ?
C175 C176 H176 118.6 . . ?
C304 C176 C175 122.7(5) . . ?
C304 C176 H176 118.6 . . ?
C163 C177 H177 118.7 . . ?
C178 C177 C163 122.6(6) . . ?
C178 C177 H177 118.7 . . ?
C177 C178 H178 119.6 . . ?
C177 C178 C179 120.8(6) . . ?
C179 C178 H178 119.6 . . ?
C180 C179 C178 122.2(6) . . ?
C180 C179 C192 119.0(6) . . ?
C192 C179 C178 118.7(7) . . ?
C179 C180 H180 119.2 . . ?
C181 C180 C179 121.7(7) . . ?
C181 C180 H180 119.2 . . ?
C180 C181 H181 120.5 . . ?
C180 C181 C182 119.0(7) . . ?
C182 C181 H181 120.5 . . ?
C181 C182 C183 120.4(7) . . ?
C181 C182 C191 121.5(6) . . ?
C191 C182 C183 118.1(6) . . ?
C182 C183 H183 119.8 . . ?
C184 C183 C182 120.5(7) . . ?
C184 C183 H183 119.8 . . ?
C183 C184 H184 119.9 . . ?
C185 C184 C183 120.3(6) . . ?
C185 C184 H184 119.9 . . ?
C184 C185 C186 121.2(5) . . ?
C184 C185 C190 120.6(6) . . ?
C190 C185 C186 118.2(6) . . ?
C185 C186 H186 118.9 . . ?
C187 C186 C185 122.2(6) . . ?
C187 C186 H186 118.9 . . ?
C186 C187 H187 119.0 . . ?
C186 C187 C188 121.9(6) . . ?
C188 C187 H187 119.0 . . ?
C189 C188 C187 116.6(6) . . ?
C193 C188 C187 122.2(6) . . ?
C193 C188 C189 121.2(6) . . ?
C188 C189 C190 120.7(5) . . ?
C188 C189 C196 115.4(6) . . ?
C196 C189 C190 123.8(5) . . ?
C185 C190 C189 118.1(5) . . ?
C185 C190 C191 117.1(6) . . ?
C191 C190 C189 124.9(5) . . ?
C182 C191 C190 119.6(5) . . ?
C182 C191 C192 116.9(6) . . ?
C190 C191 C192 123.5(5) . . ?
C164 C192 C191 124.7(5) . . ?
C179 C192 C164 117.5(5) . . ?
C179 C192 C191 117.8(6) . . ?
C188 C193 H193 119.0 . . ?
C188 C193 C194 121.9(6) . . ?
C194 C193 H193 119.0 . . ?
C193 C194 H194 121.5 . . ?
C195 C194 C193 117.0(7) . . ?
C195 C194 H194 121.5 . . ?
C194 C195 H195 118.6 . . ?
C196 C195 C194 122.8(6) . . ?
C196 C195 H195 118.6 . . ?
C189 C196 H196 119.4 . . ?
C195 C196 C189 121.3(6) . . ?
C195 C196 H196 119.4 . . ?
N1 C197 C170 118.5(5) . . ?
O2 C197 N1 120.0(6) . . ?
O2 C197 C170 121.5(5) . . ?
N1 C198 C199 119.0(5) . . ?
O1 C198 N1 117.4(6) . . ?
O1 C198 C199 123.6(5) . . ?
C169 C199 C198 121.0(4) . . ?
C200 C199 C169 118.5(5) . . ?
C200 C199 C198 120.5(5) . . ?
C166 C200 H200 118.8 . . ?
C199 C200 C166 122.3(5) . . ?
C199 C200 H200 118.8 . . ?
C202 C201 C172 120.1(5) . . ?
C210 C201 C172 119.1(4) . . ?
C210 C201 C202 119.9(5) . . ?
C203 C202 C201 126.6(5) . . ?
C203 C202 C207 118.3(5) . . ?
C207 C202 C201 115.0(5) . . ?
C202 C203 C211 124.5(5) . . ?
C204 C203 C202 119.3(5) . . ?
C204 C203 C211 116.3(5) . . ?
C203 C204 C205 118.5(6) . . ?
C203 C204 C226 119.4(6) . . ?
C205 C204 C226 122.1(5) . . ?
C204 C205 H205 120.0 . . ?
C206 C205 C204 120.0(5) . . ?
C206 C205 H205 120.0 . . ?
C205 C206 H206 119.0 . . ?
C205 C206 C207 122.1(5) . . ?
C207 C206 H206 119.0 . . ?
C202 C207 C206 116.3(6) . . ?
C208 C207 C202 121.3(5) . . ?
C208 C207 C206 122.3(5) . . ?
C207 C208 H208 118.9 . . ?
C207 C208 C209 122.1(5) . . ?
C209 C208 H208 118.9 . . ?
C208 C209 H209 121.0 . . ?
C208 C209 C210 118.0(6) . . ?
C210 C209 H209 121.0 . . ?
C201 C210 C175 120.9(5) . . ?
C201 C210 C209 119.4(5) . . ?
C209 C210 C175 119.6(6) . . ?
C203 C211 C212 122.4(6) . . ?
C224 C211 C203 118.9(5) . . ?
C224 C211 C212 118.8(5) . . ?
C213 C212 C211 125.5(5) . . ?
C221 C212 C211 117.1(6) . . ?
C221 C212 C213 117.0(5) . . ?
C214 C213 C212 125.4(6) . . ?
C214 C213 C218 113.9(7) . . ?
C218 C213 C212 120.6(6) . . ?
C213 C214 H214 118.5 . . ?
C215 C214 C213 123.0(7) . . ?
C215 C214 H214 118.5 . . ?
C214 C215 H215 119.5 . . ?
C214 C215 C216 121.1(9) . . ?
C216 C215 H215 119.5 . . ?
C215 C216 H216 121.0 . . ?
C217 C216 C215 117.9(10) . . ?
C217 C216 H216 121.0 . . ?
C216 C217 H217 118.4 . . ?
C216 C217 C218 123.1(8) . . ?
C218 C217 H217 118.4 . . ?
C213 C218 C219 118.1(7) . . ?
C217 C218 C213 120.2(7) . . ?
C217 C218 C219 121.4(7) . . ?
C218 C219 H219 119.6 . . ?
C220 C219 C218 120.8(6) . . ?
C220 C219 H219 119.6 . . ?
C219 C220 H220 119.2 . . ?
C219 C220 C221 121.6(6) . . ?
C221 C220 H220 119.2 . . ?
C212 C221 C220 119.9(7) . . ?
C222 C221 C212 118.6(6) . . ?
C222 C221 C220 121.5(6) . . ?
C221 C222 H222 118.4 . . ?
C223 C222 C221 123.2(6) . . ?
C223 C222 H222 118.4 . . ?
C222 C223 H223 120.5 . . ?
C222 C223 C224 118.9(7) . . ?
C224 C223 H223 120.5 . . ?
C211 C224 C223 120.3(6) . . ?
C211 C224 C225 119.8(6) . . ?
C223 C224 C225 119.9(7) . . ?
C224 C225 H225 120.3 . . ?
C226 C225 C224 119.4(7) . . ?
C226 C225 H225 120.3 . . ?
C204 C226 H226 119.6 . . ?
C225 C226 C204 120.8(6) . . ?
C225 C226 H226 119.6 . . ?
C155 C227 C159 122.1(5) . . ?
C155 C227 H227 118.9 . . ?
C159 C227 H227 118.9 . . ?
N8 C228 C229 117.8(5) . . ?
O15 C228 N8 120.2(5) . . ?
O15 C228 C229 122.0(5) . . ?
C230 C229 C228 121.3(4) . . ?
C273 C229 C228 117.8(5) . . ?
C273 C229 C230 120.8(5) . . ?
C229 C230 C267 120.4(5) . . ?
C231 C230 C229 120.0(4) . . ?
C231 C230 C267 119.5(4) . . ?
C230 C231 C232 119.6(4) . . ?
C230 C231 C270 119.8(4) . . ?
C270 C231 C232 120.6(5) . . ?
C233 C232 C231 118.6(4) . . ?
C233 C232 C265 121.8(4) . . ?
C265 C232 C231 119.6(5) . . ?
C232 C233 C234 120.4(4) . . ?
C232 C233 C238 120.3(4) . . ?
C234 C233 C238 119.0(5) . . ?
C235 C234 C233 120.0(4) . . ?
C269 C234 C233 121.0(5) . . ?
C269 C234 C235 118.9(4) . . ?
C234 C235 C236 118.9(4) . . ?
C274 C235 C234 120.4(5) . . ?
C274 C235 C236 120.6(5) . . ?
C237 C236 C235 121.3(5) . . ?
C237 C236 C302 119.7(6) . . ?
C302 C236 C235 118.9(5) . . ?
C236 C237 H237 119.7 . . ?
C236 C237 C238 120.6(5) . . ?
C238 C237 H237 119.7 . . ?
C233 C238 C239 118.0(5) . . ?
C237 C238 C233 119.6(4) . . ?
C237 C238 C239 122.4(5) . . ?
C240 C239 C238 119.9(5) . . ?
C264 C239 C238 120.5(5) . . ?
C264 C239 C240 119.2(5) . . ?
C239 C240 H240 119.4 . . ?
C241 C240 C239 121.3(6) . . ?
C241 C240 H240 119.4 . . ?
C240 C241 H241 119.9 . . ?
C240 C241 C242 120.2(5) . . ?
C242 C241 H241 119.9 . . ?
C241 C242 C243 121.9(5) . . ?
C241 C242 C263 119.8(5) . . ?
C263 C242 C243 118.3(6) . . ?
C242 C243 H243 119.6 . . ?
C244 C243 C242 120.8(5) . . ?
C244 C243 H243 119.6 . . ?
C243 C244 H244 119.4 . . ?
C243 C244 C245 121.1(5) . . ?
C245 C244 H244 119.4 . . ?
C246 C245 C244 122.1(5) . . ?
C246 C245 C262 120.1(5) . . ?
C262 C245 C244 117.8(6) . . ?
C245 C246 H246 119.6 . . ?
C247 C246 C245 120.8(5) . . ?
C247 C246 H246 119.6 . . ?
C246 C247 H247 120.2 . . ?
C246 C247 C248 119.5(6) . . ?
C248 C247 H247 120.2 . . ?
C249 C248 C247 119.7(6) . . ?
C261 C248 C247 119.2(6) . . ?
C261 C248 C249 121.1(5) . . ?
C248 C249 H249 120.4 . . ?
C250 C249 C248 119.1(6) . . ?
C250 C249 H249 120.4 . . ?
C249 C250 H250 119.3 . . ?
C249 C250 C251 121.3(6) . . ?
C251 C250 H250 119.3 . . ?
C250 C251 C252 120.3(5) . . ?
C250 C251 C260 121.4(5) . . ?
C260 C251 C252 118.3(6) . . ?
C251 C252 H252 118.8 . . ?
C253 C252 C251 122.4(5) . . ?
C253 C252 H252 118.8 . . ?
C252 C253 H253 120.0 . . ?
C252 C253 C254 120.1(5) . . ?
C254 C253 H253 120.0 . . ?
C253 C254 C259 120.1(6) . . ?
C255 C254 C253 120.6(5) . . ?
C255 C254 C259 119.2(6) . . ?
C254 C255 H255 118.6 . . ?
C256 C255 C254 122.8(6) . . ?
C256 C255 H255 118.6 . . ?
C255 C256 H256 121.8 . . ?
C255 C256 C257 116.5(7) . . ?
C257 C256 H256 121.8 . . ?
C256 C257 H257 119.2 . . ?
C258 C257 C256 121.7(7) . . ?
C258 C257 H257 119.2 . . ?
C257 C258 H258 118.8 . . ?
C257 C258 C259 122.5(5) . . ?
C259 C258 H258 118.8 . . ?
C254 C259 C260 119.5(5) . . ?
C258 C259 C254 116.0(6) . . ?
C258 C259 C260 124.3(5) . . ?
C251 C260 C259 117.7(5) . . ?
C251 C260 C261 117.3(5) . . ?
C259 C260 C261 124.7(5) . . ?
C248 C261 C260 117.5(5) . . ?
C248 C261 C262 118.8(5) . . ?
C262 C261 C260 123.7(5) . . ?
C245 C262 C261 117.0(5) . . ?
C245 C262 C263 118.7(5) . . ?
C263 C262 C261 124.2(4) . . ?
C242 C263 C264 116.4(5) . . ?
C262 C263 C242 116.6(4) . . ?
C262 C263 C264 127.0(4) . . ?
C239 C264 C263 118.9(4) . . ?
C239 C264 C265 120.2(4) . . ?
C265 C264 C263 120.4(5) . . ?
C232 C265 C264 117.6(4) . . ?
C266 C265 C232 117.4(4) . . ?
C266 C265 C264 124.0(4) . . ?
C265 C266 H266 118.2 . . ?
C267 C266 C265 123.7(4) . . ?
C267 C266 H266 118.2 . . ?
C230 C267 C268 118.9(4) . . ?
C266 C267 C230 119.8(5) . . ?
C266 C267 C268 121.2(4) . . ?
N8 C268 C267 120.0(4) . . ?
O16 C268 N8 118.8(5) . . ?
O16 C268 C267 121.1(5) . . ?
C234 C269 C270 119.1(4) . . ?
C276 C269 C234 120.3(5) . . ?
C276 C269 C270 120.5(4) . . ?
C231 C270 C269 120.1(4) . . ?
C231 C270 C272 119.6(4) . . ?
C272 C270 C269 120.3(4) . . ?
C277 C271 C272 119.1(4) . . ?
C277 C271 C281 117.7(4) . . ?
C281 C271 C272 123.2(5) . . ?
C270 C272 C271 119.1(4) . . ?
C273 C272 C270 119.2(4) . . ?
C273 C272 C271 121.6(4) . . ?
C229 C273 C272 120.3(5) . . ?
C229 C273 H273 119.9 . . ?
C272 C273 H273 119.9 . . ?
C235 C274 C303 120.6(5) . . ?
C275 C274 C235 119.7(5) . . ?
C275 C274 C303 119.7(5) . . ?
C274 C275 H275 119.1 . . ?
C274 C275 C276 121.7(4) . . ?
C276 C275 H275 119.1 . . ?
C269 C276 C275 118.7(5) . . ?
C269 C276 C277 119.6(5) . . ?
C275 C276 C277 121.7(4) . . ?
C271 C277 C276 119.1(4) . . ?
C271 C277 C282 119.2(5) . . ?
C282 C277 C276 121.7(5) . . ?
C279 C278 C289 119.2(6) . . ?
C290 C278 C279 120.1(6) . . ?
C290 C278 C289 120.7(6) . . ?
C278 C279 C280 117.8(5) . . ?
C278 C279 C293 118.1(5) . . ?
C293 C279 C280 123.9(5) . . ?
C281 C280 C279 125.6(5) . . ?
C287 C280 C279 116.5(5) . . ?
C287 C280 C281 117.9(5) . . ?
C280 C281 C271 124.6(4) . . ?
C284 C281 C271 117.8(5) . . ?
C284 C281 C280 117.6(4) . . ?
C277 C282 H282 119.6 . . ?
C283 C282 C277 120.8(5) . . ?
C283 C282 H282 119.6 . . ?
C282 C283 H283 119.4 . . ?
C282 C283 C284 121.1(4) . . ?
C284 C283 H283 119.4 . . ?
C281 C284 C283 118.8(5) . . ?
C285 C284 C281 120.4(6) . . ?
C285 C284 C283 120.7(5) . . ?
C284 C285 H285 119.7 . . ?
C286 C285 C284 120.5(5) . . ?
C286 C285 H285 119.7 . . ?
C285 C286 H286 119.9 . . ?
C285 C286 C287 120.1(6) . . ?
C287 C286 H286 119.9 . . ?
C280 C287 C286 118.9(6) . . ?
C288 C287 C280 121.1(6) . . ?
C288 C287 C286 120.0(6) . . ?
C287 C288 H288 119.9 . . ?
C289 C288 C287 120.1(7) . . ?
C289 C288 H288 119.9 . . ?
C278 C289 H289 119.3 . . ?
C288 C289 C278 121.4(7) . . ?
C288 C289 H289 119.3 . . ?
C278 C290 H290 120.3 . . ?
C291 C290 C278 119.5(6) . . ?
C291 C290 H290 120.3 . . ?
C290 C291 H291 119.6 . . ?
C292 C291 C290 120.8(6) . . ?
C292 C291 H291 119.6 . . ?
C291 C292 C293 120.5(6) . . ?
C291 C292 C294 121.0(5) . . ?
C293 C292 C294 118.5(6) . . ?
C279 C293 C301 123.9(5) . . ?
C292 C293 C279 117.4(5) . . ?
C292 C293 C301 118.6(5) . . ?
C292 C294 H294 119.1 . . ?
C295 C294 C292 121.8(5) . . ?
C295 C294 H294 119.1 . . ?
C294 C295 H295 119.6 . . ?
C294 C295 C296 120.7(6) . . ?
C296 C295 H295 119.6 . . ?
C297 C296 C295 120.2(5) . . ?
C297 C296 C301 120.5(5) . . ?
C301 C296 C295 119.3(5) . . ?
C296 C297 H297 120.2 . . ?
C296 C297 C298 119.5(6) . . ?
C298 C297 H297 120.2 . . ?
C297 C298 H298 120.0 . . ?
C299 C298 C297 120.1(6) . . ?
C299 C298 H298 120.0 . . ?
C298 C299 H299 120.1 . . ?
C300 C299 C298 119.8(5) . . ?
C300 C299 H299 120.1 . . ?
C299 C300 H300 118.8 . . ?
C299 C300 C301 122.4(5) . . ?
C301 C300 H300 118.8 . . ?
C296 C301 C293 118.6(4) . . ?
C300 C301 C293 124.0(5) . . ?
C300 C301 C296 117.0(5) . . ?
O14 C302 N7 118.7(6) . . ?
O14 C302 C236 122.8(6) . . ?
C236 C302 N7 118.5(6) . . ?
N7 C303 C274 118.4(5) . . ?
O13 C303 N7 120.1(6) . . ?
O13 C303 C274 121.5(6) . . ?
C153 C304 C156 119.6(5) . . ?
C176 C304 C153 121.2(6) . . ?
C176 C304 C156 119.1(6) . . ?

loop_
_geom_bond_atom_site_label_1
_geom_bond_atom_site_label_2
_geom_bond_distance
_geom_bond_site_symmetry_2
_geom_bond_publ_flag
N1 C1A 1.473(9) . ?
N1 C197 1.404(7) . ?
N1 C198 1.426(7) . ?
N2 C1B 1.472(11) . ?
N2 C153 1.394(9) . ?
N2 C154 1.418(9) . ?
N3 C1C 1.482(8) . ?
N3 C151 1.397(8) . ?
N3 C152 1.392(8) . ?
N4 C1D 1.466(8) . ?
N4 C78 1.417(6) . ?
N4 C79 1.398(8) . ?
N5 C1E 1.493(11) . ?
N5 C44 1.406(8) . ?
N5 C45 1.405(9) . ?
N6 C1F 1.475(9) . ?
N6 C1 1.391(7) . ?
N6 C41 1.398(7) . ?
N7 C1G 1.455(9) . ?
N7 C302 1.457(8) . ?
N7 C303 1.393(9) . ?
N8 C1H 1.408(9) . ?
N8 C228 1.424(7) . ?
N8 C268 1.408(7) . ?
O1 C198 1.215(7) . ?
O2 C197 1.245(7) . ?
O3 C154 1.276(8) . ?
O4 C153 1.238(8) . ?
O5 C152 1.229(7) . ?
O6 C151 1.244(7) . ?
O7 C79 1.231(6) . ?
O8 C78 1.206(7) . ?
O9 C44 1.212(8) . ?
O10 C45 1.241(8) . ?
O11 C41 1.213(6) . ?
O12 C1 1.245(7) . ?
O13 C303 1.216(7) . ?
O14 C302 1.227(8) . ?
O15 C228 1.215(7) . ?
O16 C268 1.244(6) . ?
C1A H1A 0.9800 . ?
C1A C2A 1.518(10) . ?
C1A C7A 1.509(10) . ?
C2A H2AA 0.9700 . ?
C2A H2AB 0.9700 . ?
C2A C3A 1.470(12) . ?
C3A H3AA 0.9700 . ?
C3A H3AB 0.9700 . ?
C3A C4A 1.485(13) . ?
C4A H4AA 0.9700 . ?
C4A H4AB 0.9700 . ?
C4A C5A 1.443(14) . ?
C5A H5AA 0.9700 . ?
C5A H5AB 0.9700 . ?
C5A C6A 1.521(15) . ?
C6A H6AA 0.9600 . ?
C6A H6AB 0.9600 . ?
C6A H6AC 0.9600 . ?
C7A H7AA 0.9700 . ?
C7A H7AB 0.9700 . ?
C7A C8A 1.524(10) . ?
C8A H8AA 0.9700 . ?
C8A H8AB 0.9700 . ?
C8A C9A 1.520(11) . ?
C9A H9AA 0.9700 . ?
C9A H9AB 0.9700 . ?
C9A C10A 1.480(12) . ?
C10A H10A 0.9700 . ?
C10A H10B 0.9700 . ?
C10A C11A 1.509(13) . ?
C11A H11A 0.9600 . ?
C11A H11B 0.9600 . ?
C11A H11C 0.9600 . ?
C1B H1B 0.9800 . ?
C1B C2B 1.484(12) . ?
C1B C7B 1.500(12) . ?
C2B H2BA 0.9700 . ?
C2B H2BB 0.9700 . ?
C2B C3B 1.457(11) . ?
C3B H3BA 0.9700 . ?
C3B H3BB 0.9700 . ?
C3B C4B 1.534(11) . ?
C4B H4BA 0.9700 . ?
C4B H4BB 0.9700 . ?
C4B C5B 1.527(12) . ?
C5B H5BA 0.9700 . ?
C5B H5BB 0.9700 . ?
C5B C6B 1.485(13) . ?
C6B H6BA 0.9600 . ?
C6B H6BB 0.9600 . ?
C6B H6BC 0.9600 . ?
C7B H7BA 0.9700 . ?
C7B H7BB 0.9700 . ?
C7B C8B 1.503(12) . ?
C8B H8BA 0.9700 . ?
C8B H8BB 0.9700 . ?
C8B C9B 1.453(12) . ?
C9B H9BA 0.9700 . ?
C9B H9BB 0.9700 . ?
C9B C10B 1.510(13) . ?
C10B H10C 0.9700 . ?
C10B H10D 0.9700 . ?
C10B C11B 1.502(14) . ?
C11B H11D 0.9600 . ?
C11B H11E 0.9600 . ?
C11B H11F 0.9600 . ?
C1C H1C 0.9800 . ?
C1C C2C 1.469(9) . ?
C1C C7C 1.480(10) . ?
C2C H2CA 0.9700 . ?
C2C H2CB 0.9700 . ?
C2C C3C 1.509(11) . ?
C3C H3CA 0.9700 . ?
C3C H3CB 0.9700 . ?
C3C C4C 1.509(11) . ?
C4C H4CA 0.9700 . ?
C4C H4CB 0.9700 . ?
C4C C5C 1.516(13) . ?
C5C H5CA 0.9700 . ?
C5C H5CB 0.9700 . ?
C5C C6C 1.488(14) . ?
C6C H6CA 0.9600 . ?
C6C H6CB 0.9600 . ?
C6C H6CC 0.9600 . ?
C7C H7CA 0.9700 . ?
C7C H7CB 0.9700 . ?
C7C C8C 1.532(11) . ?
C8C H8CA 0.9700 . ?
C8C H8CB 0.9700 . ?
C8C C9C 1.556(12) . ?
C9C H9CA 0.9700 . ?
C9C H9CB 0.9700 . ?
C9C C10C 1.475(13) . ?
C10C H10E 0.9700 . ?
C10C H10F 0.9700 . ?
C10C C11C 1.530(13) . ?
C11C H11G 0.9600 . ?
C11C H11H 0.9600 . ?
C11C H11I 0.9600 . ?
C1D H1D 0.9800 . ?
C1D C2D 1.462(10) . ?
C1D C7D 1.444(9) . ?
C2D H2DA 0.9700 . ?
C2D H2DB 0.9700 . ?
C2D C3D 1.470(12) . ?
C3D H3DA 0.9700 . ?
C3D H3DB 0.9700 . ?
C3D C4D 1.498(13) . ?
C4D H4DA 0.9700 . ?
C4D H4DB 0.9700 . ?
C4D C5D 1.495(15) . ?
C5D H5DA 0.9700 . ?
C5D H5DB 0.9700 . ?
C5D C6D 1.502(15) . ?
C6D H6DA 0.9600 . ?
C6D H6DB 0.9600 . ?
C6D H6DC 0.9600 . ?
C7D H7DA 0.9700 . ?
C7D H7DB 0.9700 . ?
C7D C8D 1.451(9) . ?
C8D H8DA 0.9700 . ?
C8D H8DB 0.9700 . ?
C8D C9D 1.450(10) . ?
C9D H9DA 0.9700 . ?
C9D H9DB 0.9700 . ?
C9D C10D 1.425(11) . ?
C10D H10G 0.9700 . ?
C10D H10H 0.9700 . ?
C10D C11D 1.448(11) . ?
C11D H11J 0.9600 . ?
C11D H11K 0.9600 . ?
C11D H11L 0.9600 . ?
C1E H1E 0.9800 . ?
C1E C2E 1.593(11) . ?
C1E C7E 1.497(11) . ?
C2E H2EA 0.9700 . ?
C2E H2EB 0.9700 . ?
C2E C3E 1.511(12) . ?
C3E H3EA 0.9700 . ?
C3E H3EB 0.9700 . ?
C3E C4E 1.498(12) . ?
C4E H4EA 0.9700 . ?
C4E H4EB 0.9700 . ?
C4E C5E 1.455(13) . ?
C5E H5EA 0.9700 . ?
C5E H5EB 0.9700 . ?
C5E C6E 1.548(13) . ?
C6E H6EA 0.9600 . ?
C6E H6EB 0.9600 . ?
C6E H6EC 0.9600 . ?
C7E H7EA 0.9700 . ?
C7E H7EB 0.9700 . ?
C7E C8E 1.511(13) . ?
C8E H8EA 0.9700 . ?
C8E H8EB 0.9700 . ?
C8E C9E 1.539(13) . ?
C9E H9EA 0.9700 . ?
C9E H9EB 0.9700 . ?
C9E C10E 1.605(15) . ?
C10E H10I 0.9700 . ?
C10E H10J 0.9700 . ?
C10E C11E 1.592(15) . ?
C11E H11M 0.9600 . ?
C11E H11N 0.9600 . ?
C11E H11O 0.9600 . ?
C1F H1F 0.9800 . ?
C1F C2F 1.489(10) . ?
C1F C7F 1.507(11) . ?
C2F H2FA 0.9700 . ?
C2F H2FB 0.9700 . ?
C2F C3F 1.512(10) . ?
C3F H3FA 0.9700 . ?
C3F H3FB 0.9700 . ?
C3F C4F 1.504(11) . ?
C4F H4FA 0.9700 . ?
C4F H4FB 0.9700 . ?
C4F C5F 1.472(12) . ?
C5F H5FA 0.9700 . ?
C5F H5FB 0.9700 . ?
C5F C6F 1.487(12) . ?
C6F H6FA 0.9600 . ?
C6F H6FB 0.9600 . ?
C6F H6FC 0.9600 . ?
C7F H7FA 0.9700 . ?
C7F H7FB 0.9700 . ?
C7F C8F 1.479(13) . ?
C8F H8FA 0.9700 . ?
C8F H8FB 0.9700 . ?
C8F C9F 1.459(13) . ?
C9F H9FA 0.9700 . ?
C9F H9FB 0.9700 . ?
C9F C10F 1.457(14) . ?
C10F H10K 0.9700 . ?
C10F H10L 0.9700 . ?
C10F C11F 1.441(14) . ?
C11F H11P 0.9600 . ?
C11F H11Q 0.9600 . ?
C11F H11R 0.9600 . ?
C1G H1G 0.9800 . ?
C1G C2G 1.504(11) . ?
C1G C7G 1.453(11) . ?
C2G H2GA 0.9700 . ?
C2G H2GB 0.9700 . ?
C2G C3G 1.491(12) . ?
C3G H3GA 0.9700 . ?
C3G H3GB 0.9700 . ?
C3G C4G 1.506(13) . ?
C4G H4GA 0.9700 . ?
C4G H4GB 0.9700 . ?
C4G C5G 1.509(14) . ?
C5G H5GA 0.9700 . ?
C5G H5GB 0.9700 . ?
C5G C6G 1.516(15) . ?
C6G H6GA 0.9600 . ?
C6G H6GB 0.9600 . ?
C6G H6GC 0.9600 . ?
C7G H7GA 0.9700 . ?
C7G H7GB 0.9700 . ?
C7G C8G 1.493(12) . ?
C8G H8GA 0.9700 . ?
C8G H8GB 0.9700 . ?
C8G C9G 1.481(14) . ?
C9G H9GA 0.9700 . ?
C9G H9GB 0.9700 . ?
C9G C10G 1.522(9) . ?
C10G H10M 0.9700 . ?
C10G H10N 0.9700 . ?
C10G C11G 1.527(9) . ?
C11G H11S 0.9600 . ?
C11G H11T 0.9600 . ?
C11G H11U 0.9600 . ?
C1H H1H 0.9800 . ?
C1H C2H 1.603(7) . ?
C1H C7H 1.489(10) . ?
C2H H2HA 0.9700 . ?
C2H H2HB 0.9700 . ?
C2H C3H 1.366(11) . ?
C3H H3HA 0.9700 . ?
C3H H3HB 0.9700 . ?
C3H C4H 1.573(12) . ?
C4H H4HA 0.9700 . ?
C4H H4HB 0.9700 . ?
C4H C5H 1.588(13) . ?
C5H H5HA 0.9700 . ?
C5H H5HB 0.9700 . ?
C5H C6H 1.417(11) . ?
C6H H6HA 0.9600 . ?
C6H H6HB 0.9600 . ?
C6H H6HC 0.9600 . ?
C7H H7HA 0.9700 . ?
C7H H7HB 0.9700 . ?
C7H C8H 1.512(12) . ?
C8H H8HA 0.9700 . ?
C8H H8HB 0.9700 . ?
C8H C9H 1.441(13) . ?
C9H H9HA 0.9700 . ?
C9H H9HB 0.9700 . ?
C9H C10H 1.450(14) . ?
C10H H10O 0.9700 . ?
C10H H10P 0.9700 . ?
C10H C11H 1.570(16) . ?
C11H H11V 0.9600 . ?
C11H H11W 0.9600 . ?
C11H H11X 0.9600 . ?
C1 C2 1.458(9) . ?
C2 C3 1.426(8) . ?
C2 C52 1.363(7) . ?
C3 C4 1.401(8) . ?
C3 C40 1.417(6) . ?
C4 C5 1.435(7) . ?
C4 C42 1.431(6) . ?
C5 C6 1.413(8) . ?
C5 C38 1.422(6) . ?
C6 C7 1.452(6) . ?
C6 C11 1.411(8) . ?
C7 C8 1.370(8) . ?
C7 C43 1.435(8) . ?
C8 C9 1.411(9) . ?
C8 C46 1.456(7) . ?
C9 C10 1.411(8) . ?
C9 C44 1.446(9) . ?
C10 H10 0.9300 . ?
C10 C11 1.388(8) . ?
C11 C12 1.473(7) . ?
C12 C13 1.411(9) . ?
C12 C37 1.416(8) . ?
C13 H13 0.9300 . ?
C13 C14 1.370(8) . ?
C14 H14 0.9300 . ?
C14 C15 1.390(9) . ?
C15 C16 1.432(7) . ?
C15 C36 1.423(8) . ?
C16 H16 0.9300 . ?
C16 C17 1.328(9) . ?
C17 H17 0.9300 . ?
C17 C18 1.444(9) . ?
C18 C19 1.395(9) . ?
C18 C35 1.399(7) . ?
C19 H19 0.9300 . ?
C19 C20 1.328(10) . ?
C20 H20 0.9300 . ?
C20 C21 1.435(9) . ?
C21 C22 1.443(10) . ?
C21 C34 1.381(9) . ?
C22 H22 0.9300 . ?
C22 C23 1.353(11) . ?
C23 H23 0.9300 . ?
C23 C24 1.444(10) . ?
C24 C25 1.417(9) . ?
C24 C33 1.408(9) . ?
C25 H25 0.9300 . ?
C25 C26 1.327(10) . ?
C26 H26 0.9300 . ?
C26 C27 1.445(11) . ?
C27 C28 1.378(11) . ?
C27 C32 1.455(8) . ?
C28 H28 0.9300 . ?
C28 C29 1.359(13) . ?
C29 H29 0.9300 . ?
C29 C30 1.440(11) . ?
C30 H30 0.9300 . ?
C30 C31 1.326(10) . ?
C31 H31 0.9300 . ?
C31 C32 1.390(9) . ?
C32 C33 1.444(9) . ?
C33 C34 1.464(8) . ?
C34 C35 1.484(8) . ?
C35 C36 1.464(8) . ?
C36 C37 1.438(6) . ?
C37 C38 1.470(7) . ?
C38 C39 1.379(8) . ?
C39 H39 0.9300 . ?
C39 C40 1.404(7) . ?
C40 C41 1.483(8) . ?
C42 C43 1.394(8) . ?
C42 C51 1.432(8) . ?
C43 C48 1.419(7) . ?
C45 C46 1.421(9) . ?
C46 C47 1.378(9) . ?
C47 H47 0.9300 . ?
C47 C48 1.415(9) . ?
C48 C49 1.425(8) . ?
C49 C50 1.415(8) . ?
C49 C62 1.429(7) . ?
C50 C51 1.469(6) . ?
C50 C63 1.441(7) . ?
C51 C52 1.395(8) . ?
C52 H52 0.9300 . ?
C53 C54 1.404(10) . ?
C53 C64 1.466(8) . ?
C53 C68 1.441(10) . ?
C54 C55 1.411(11) . ?
C54 C65 1.443(10) . ?
C55 H55 0.9300 . ?
C55 C56 1.403(12) . ?
C56 H56 0.9300 . ?
C56 C57 1.363(11) . ?
C57 C58 1.454(10) . ?
C57 C64 1.437(10) . ?
C58 H58 0.9300 . ?
C58 C59 1.307(11) . ?
C59 H59 0.9300 . ?
C59 C60 1.434(10) . ?
C60 C61 1.375(9) . ?
C60 C63 1.421(7) . ?
C61 H61 0.9300 . ?
C61 C62 1.353(9) . ?
C62 H62 0.9300 . ?
C63 C64 1.456(9) . ?
C65 H65 0.9300 . ?
C65 C66 1.347(12) . ?
C66 H66 0.9300 . ?
C66 C67 1.398(10) . ?
C67 C68 1.406(8) . ?
C67 C69 1.429(11) . ?
C68 C76 1.465(9) . ?
C69 H69 0.9300 . ?
C69 C70 1.330(11) . ?
C70 H70 0.9300 . ?
C70 C71 1.424(9) . ?
C71 C72 1.428(10) . ?
C71 C76 1.393(9) . ?
C72 H72 0.9300 . ?
C72 C73 1.388(9) . ?
C73 H73 0.9300 . ?
C73 C74 1.384(11) . ?
C74 H74 0.9300 . ?
C74 C75 1.342(10) . ?
C75 H75 0.9300 . ?
C75 C76 1.446(8) . ?
C77 C78 1.466(8) . ?
C77 C117 1.428(8) . ?
C77 C120 1.363(7) . ?
C79 C80 1.469(8) . ?
C80 C81 1.376(8) . ?
C80 C117 1.445(6) . ?
C81 H81 0.9300 . ?
C81 C82 1.401(8) . ?
C82 C83 1.462(8) . ?
C82 C115 1.436(6) . ?
C83 C84 1.453(6) . ?
C83 C108 1.398(8) . ?
C84 C85 1.458(9) . ?
C84 C105 1.428(8) . ?
C85 C86 1.448(9) . ?
C85 C102 1.398(7) . ?
C86 C87 1.451(8) . ?
C86 C99 1.423(10) . ?
C87 C88 1.424(10) . ?
C87 C96 1.384(10) . ?
C88 C89 1.433(10) . ?
C88 C93 1.450(8) . ?
C89 H89 0.9300 . ?
C89 C90 1.302(12) . ?
C90 H90 0.9300 . ?
C90 C91 1.465(12) . ?
C91 H91 0.9300 . ?
C91 C92 1.362(14) . ?
C92 H92 0.9300 . ?
C92 C93 1.362(12) . ?
C93 C94 1.443(11) . ?
C94 H94 0.9300 . ?
C94 C95 1.352(11) . ?
C95 H95 0.9300 . ?
C95 C96 1.418(10) . ?
C96 C97 1.465(12) . ?
C97 H97 0.9300 . ?
C97 C98 1.346(11) . ?
C98 H98 0.9300 . ?
C98 C99 1.366(11) . ?
C99 C100 1.459(10) . ?
C100 H100 0.9300 . ?
C100 C101 1.269(11) . ?
C101 H101 0.9300 . ?
C101 C102 1.419(10) . ?
C102 C103 1.445(10) . ?
C103 H103 0.9300 . ?
C103 C104 1.347(10) . ?
C104 H104 0.9300 . ?
C104 C105 1.442(7) . ?
C105 C106 1.415(10) . ?
C106 H106 0.9300 . ?
C106 C107 1.358(9) . ?
C107 H107 0.9300 . ?
C107 C108 1.412(9) . ?
C108 C109 1.474(7) . ?
C109 C110 1.400(8) . ?
C109 C114 1.419(8) . ?
C110 H110 0.9300 . ?
C110 C111 1.372(8) . ?
C111 C112 1.420(8) . ?
C111 C152 1.469(9) . ?
C112 C113 1.388(8) . ?
C112 C123 1.432(7) . ?
C113 C114 1.443(6) . ?
C113 C122 1.418(8) . ?
C114 C115 1.403(7) . ?
C115 C116 1.428(7) . ?
C116 C117 1.376(7) . ?
C116 C121 1.434(6) . ?
C118 C119 1.457(5) . ?
C118 C126 1.404(7) . ?
C118 C137 1.455(7) . ?
C119 C120 1.429(8) . ?
C119 C121 1.414(7) . ?
C120 H120 0.9300 . ?
C121 C122 1.415(8) . ?
C122 C125 1.423(6) . ?
C123 C124 1.386(8) . ?
C123 C151 1.472(9) . ?
C124 H124 0.9300 . ?
C124 C125 1.370(8) . ?
C125 C126 1.479(8) . ?
C126 C136 1.405(6) . ?
C127 C128 1.417(9) . ?
C127 C138 1.453(7) . ?
C127 C142 1.450(8) . ?
C128 C129 1.413(10) . ?
C128 C139 1.400(10) . ?
C129 H129 0.9300 . ?
C129 C130 1.361(11) . ?
C130 H130 0.9300 . ?
C130 C131 1.431(10) . ?
C131 C132 1.422(9) . ?
C131 C138 1.394(8) . ?
C132 H132 0.9300 . ?
C132 C133 1.341(10) . ?
C133 H133 0.9300 . ?
C133 C134 1.414(8) . ?
C134 C135 1.424(8) . ?
C134 C137 1.379(7) . ?
C135 H135 0.9300 . ?
C135 C136 1.368(8) . ?
C136 H136 0.9300 . ?
C137 C138 1.466(8) . ?
C139 H139 0.9300 . ?
C139 C140 1.320(10) . ?
C140 H140 0.9300 . ?
C140 C141 1.407(10) . ?
C141 C142 1.403(7) . ?
C141 C143 1.443(10) . ?
C142 C150 1.442(8) . ?
C143 H143 0.9300 . ?
C143 C144 1.333(10) . ?
C144 H144 0.9300 . ?
C144 C145 1.418(8) . ?
C145 C146 1.426(9) . ?
C145 C150 1.441(8) . ?
C146 H146 0.9300 . ?
C146 C147 1.405(9) . ?
C147 H147 0.9300 . ?
C147 C148 1.365(9) . ?
C148 H148 0.9300 . ?
C148 C149 1.358(9) . ?
C149 H149 0.9300 . ?
C149 C150 1.386(7) . ?
C153 C304 1.440(9) . ?
C154 C155 1.439(10) . ?
C155 C156 1.414(8) . ?
C155 C227 1.385(9) . ?
C156 C157 1.387(8) . ?
C156 C304 1.444(8) . ?
C157 C158 1.442(8) . ?
C157 C174 1.424(7) . ?
C158 C159 1.387(7) . ?
C158 C167 1.422(8) . ?
C159 C160 1.459(8) . ?
C159 C227 1.398(9) . ?
C160 C161 1.405(7) . ?
C160 C165 1.399(8) . ?
C161 H161 0.9300 . ?
C161 C162 1.343(9) . ?
C162 H162 0.9300 . ?
C162 C163 1.400(9) . ?
C163 C164 1.431(7) . ?
C163 C177 1.413(10) . ?
C164 C165 1.454(7) . ?
C164 C192 1.432(8) . ?
C165 C166 1.463(7) . ?
C166 C167 1.419(7) . ?
C166 C200 1.399(8) . ?
C167 C168 1.418(7) . ?
C168 C169 1.397(8) . ?
C168 C173 1.428(7) . ?
C169 C170 1.442(6) . ?
C169 C199 1.418(7) . ?
C170 C171 1.380(7) . ?
C170 C197 1.454(9) . ?
C171 H171 0.9300 . ?
C171 C172 1.388(8) . ?
C172 C173 1.441(7) . ?
C172 C201 1.487(7) . ?
C173 C174 1.417(8) . ?
C174 C175 1.443(8) . ?
C175 C176 1.397(9) . ?
C175 C210 1.450(7) . ?
C176 H176 0.9300 . ?
C176 C304 1.365(8) . ?
C177 H177 0.9300 . ?
C177 C178 1.318(10) . ?
C178 H178 0.9300 . ?
C178 C179 1.432(10) . ?
C179 C180 1.406(11) . ?
C179 C192 1.419(8) . ?
C180 H180 0.9300 . ?
C180 C181 1.374(11) . ?
C181 H181 0.9300 . ?
C181 C182 1.397(10) . ?
C182 C183 1.433(10) . ?
C182 C191 1.405(9) . ?
C183 H183 0.9300 . ?
C183 C184 1.392(11) . ?
C184 H184 0.9300 . ?
C184 C185 1.387(10) . ?
C185 C186 1.432(9) . ?
C185 C190 1.421(7) . ?
C186 H186 0.9300 . ?
C186 C187 1.320(10) . ?
C187 H187 0.9300 . ?
C187 C188 1.459(8) . ?
C188 C189 1.418(9) . ?
C188 C193 1.377(10) . ?
C189 C190 1.445(9) . ?
C189 C196 1.435(7) . ?
C190 C191 1.439(8) . ?
C191 C192 1.446(8) . ?
C193 H193 0.9300 . ?
C193 C194 1.389(9) . ?
C194 H194 0.9300 . ?
C194 C195 1.390(10) . ?
C195 H195 0.9300 . ?
C195 C196 1.349(9) . ?
C196 H196 0.9300 . ?
C198 C199 1.444(8) . ?
C199 C200 1.385(7) . ?
C200 H200 0.9300 . ?
C201 C202 1.444(7) . ?
C201 C210 1.402(8) . ?
C202 C203 1.406(8) . ?
C202 C207 1.425(8) . ?
C203 C204 1.399(8) . ?
C203 C211 1.471(7) . ?
C204 C205 1.433(9) . ?
C204 C226 1.437(10) . ?
C205 H205 0.9300 . ?
C205 C206 1.325(10) . ?
C206 H206 0.9300 . ?
C206 C207 1.460(8) . ?
C207 C208 1.360(9) . ?
C208 H208 0.9300 . ?
C208 C209 1.375(9) . ?
C209 H209 0.9300 . ?
C209 C210 1.430(8) . ?
C211 C212 1.497(8) . ?
C211 C224 1.351(9) . ?
C212 C213 1.441(10) . ?
C212 C221 1.412(8) . ?
C213 C214 1.419(10) . ?
C213 C218 1.427(9) . ?
C214 H214 0.9300 . ?
C214 C215 1.332(11) . ?
C215 H215 0.9300 . ?
C215 C216 1.390(13) . ?
C216 H216 0.9300 . ?
C216 C217 1.325(14) . ?
C217 H217 0.9300 . ?
C217 C218 1.378(12) . ?
C218 C219 1.433(11) . ?
C219 H219 0.9300 . ?
C219 C220 1.346(11) . ?
C220 H220 0.9300 . ?
C220 C221 1.432(10) . ?
C221 C222 1.389(10) . ?
C222 H222 0.9300 . ?
C222 C223 1.349(11) . ?
C223 H223 0.9300 . ?
C223 C224 1.427(10) . ?
C224 C225 1.467(10) . ?
C225 H225 0.9300 . ?
C225 C226 1.338(10) . ?
C226 H226 0.9300 . ?
C227 H227 0.9300 . ?
C228 C229 1.466(8) . ?
C229 C230 1.400(7) . ?
C229 C273 1.391(6) . ?
C230 C231 1.395(7) . ?
C230 C267 1.425(6) . ?
C231 C232 1.446(7) . ?
C231 C270 1.419(6) . ?
C232 C233 1.406(7) . ?
C232 C265 1.426(6) . ?
C233 C234 1.428(6) . ?
C233 C238 1.435(7) . ?
C234 C235 1.420(8) . ?
C234 C269 1.416(7) . ?
C235 C236 1.434(8) . ?
C235 C274 1.403(6) . ?
C236 C237 1.370(8) . ?
C236 C302 1.435(9) . ?
C237 H237 0.9300 . ?
C237 C238 1.418(8) . ?
C238 C239 1.453(7) . ?
C239 C240 1.422(8) . ?
C239 C264 1.394(8) . ?
C240 H240 0.9300 . ?
C240 C241 1.376(8) . ?
C241 H241 0.9300 . ?
C241 C242 1.404(9) . ?
C242 C243 1.443(7) . ?
C242 C263 1.438(7) . ?
C243 H243 0.9300 . ?
C243 C244 1.343(9) . ?
C244 H244 0.9300 . ?
C244 C245 1.432(9) . ?
C245 C246 1.406(9) . ?
C245 C262 1.418(7) . ?
C246 H246 0.9300 . ?
C246 C247 1.379(9) . ?
C247 H247 0.9300 . ?
C247 C248 1.441(8) . ?
C248 C249 1.427(9) . ?
C248 C261 1.407(8) . ?
C249 H249 0.9300 . ?
C249 C250 1.358(9) . ?
C250 H250 0.9300 . ?
C250 C251 1.385(9) . ?
C251 C252 1.457(8) . ?
C251 C260 1.420(7) . ?
C252 H252 0.9300 . ?
C252 C253 1.341(10) . ?
C253 H253 0.9300 . ?
C253 C254 1.410(9) . ?
C254 C255 1.390(10) . ?
C254 C259 1.422(7) . ?
C255 H255 0.9300 . ?
C255 C256 1.378(12) . ?
C256 H256 0.9300 . ?
C256 C257 1.402(10) . ?
C257 H257 0.9300 . ?
C257 C258 1.337(10) . ?
C258 H258 0.9300 . ?
C258 C259 1.411(8) . ?
C259 C260 1.451(8) . ?
C260 C261 1.455(7) . ?
C261 C262 1.442(7) . ?
C262 C263 1.425(8) . ?
C263 C264 1.463(6) . ?
C264 C265 1.459(7) . ?
C265 C266 1.397(7) . ?
C266 H266 0.9300 . ?
C266 C267 1.353(7) . ?
C267 C268 1.464(8) . ?
C269 C270 1.421(7) . ?
C269 C276 1.410(6) . ?
C270 C272 1.422(7) . ?
C271 C272 1.463(6) . ?
C271 C277 1.406(7) . ?
C271 C281 1.442(7) . ?
C272 C273 1.402(8) . ?
C273 H273 0.9300 . ?
C274 C275 1.375(8) . ?
C274 C303 1.458(9) . ?
C275 H275 0.9300 . ?
C275 C276 1.416(8) . ?
C276 C277 1.469(7) . ?
C277 C282 1.417(6) . ?
C278 C279 1.413(9) . ?
C278 C289 1.415(10) . ?
C278 C290 1.404(9) . ?
C279 C280 1.465(7) . ?
C279 C293 1.446(8) . ?
C280 C281 1.443(8) . ?
C280 C287 1.423(8) . ?
C281 C284 1.406(6) . ?
C282 H282 0.9300 . ?
C282 C283 1.337(8) . ?
C283 H283 0.9300 . ?
C283 C284 1.414(9) . ?
C284 C285 1.405(8) . ?
C285 H285 0.9300 . ?
C285 C286 1.368(10) . ?
C286 H286 0.9300 . ?
C286 C287 1.439(9) . ?
C287 C288 1.397(10) . ?
C288 H288 0.9300 . ?
C288 C289 1.365(10) . ?
C289 H289 0.9300 . ?
C290 H290 0.9300 . ?
C290 C291 1.392(10) . ?
C291 H291 0.9300 . ?
C291 C292 1.387(9) . ?
C292 C293 1.411(7) . ?
C292 C294 1.425(9) . ?
C293 C301 1.469(8) . ?
C294 H294 0.9300 . ?
C294 C295 1.349(9) . ?
C295 H295 0.9300 . ?
C295 C296 1.432(7) . ?
C296 C297 1.378(9) . ?
C296 C301 1.409(8) . ?
C297 H297 0.9300 . ?
C297 C298 1.418(8) . ?
C298 H298 0.9300 . ?
C298 C299 1.369(9) . ?
C299 H299 0.9300 . ?
C299 C300 1.361(9) . ?
C300 H300 0.9300 . ?
C300 C301 1.407(6) . ?
